data_4350234
loop_
_publ_author_name
'Comby, Steve'
'Scopelliti, Rosario'
'Imbert, Daniel'
'Charbonni\`ere, Lo\"ic'
'Ziessel, Raymond'
'B\"unzli, Jean-Claude G'

_publ_section_title
;
 Dual emission from luminescent nonalanthanide clusters.
;
_journal_issue 8
_journal_name_full 'Inorganic chemistry'
_journal_page_first 3158
_journal_page_last 3160
_journal_paper_doi 10.1021/ic060080t
_journal_volume 45
_journal_year 2006
_chemical_formula_moiety 'C176 H164 Eu9 N32 Na6 O58 P16, 52(H2 O), H O'
_chemical_formula_sum 'C176 H269 Eu9 N32 Na6 O111 P16'
_chemical_formula_weight 6610.33
_space_group_IT_number 15
_space_group_name_Hall '-C 2yc'
_space_group_name_H-M_alt 'C 1 2/c 1'
_symmetry_cell_setting monoclinic
_symmetry_space_group_name_H-M 'C 1 2/c 1'
_atom_sites_solution_hydrogens geom
_atom_sites_solution_primary direct
_atom_sites_solution_secondary difmap
_audit_creation_method SHELXL-97
_cell_angle_alpha 90.00
_cell_angle_beta 91.265(10)
_cell_angle_gamma 90.00
_cell_formula_units_Z 4
_cell_length_a 29.602(4)
_cell_length_b 31.335(5)
_cell_length_c 27.502(3)
_cell_measurement_reflns_used 2729
_cell_measurement_temperature 140(2)
_cell_measurement_theta_max 19.6574
_cell_measurement_theta_min 1.2494
_cell_volume 25504(6)
_computing_cell_refinement 'Oxford Diffraction, CrysAlis RED'
_computing_data_collection 'marresearch, mar345'
_computing_data_reduction 'Oxford Diffraction, CrysAlis RED'
_computing_molecular_graphics 'Bruker SHELXTL'
_computing_publication_material 'Bruker SHELXTL'
_computing_structure_refinement 'SHELXL-97 (Sheldrick, 1997)'
_computing_structure_solution 'SHELXS-97 (Sheldrick, 1990)'
_diffrn_ambient_temperature 140(2)
_diffrn_measured_fraction_theta_full 0.963
_diffrn_measured_fraction_theta_max 0.963
_diffrn_measurement_device_type 'mar345 IPDS'
_diffrn_measurement_method '60 images using phi scan (deltaphi = 3&#x00B0;; exp. time = 180 sec)'
_diffrn_radiation_monochromator graphite
_diffrn_radiation_source 'fine-focus sealed tube'
_diffrn_radiation_type MoK\a
_diffrn_radiation_wavelength 0.71070
_diffrn_reflns_av_R_equivalents 0.0694
_diffrn_reflns_av_sigmaI/netI 0.0732
_diffrn_reflns_limit_h_max 35
_diffrn_reflns_limit_h_min -31
_diffrn_reflns_limit_k_max 37
_diffrn_reflns_limit_k_min -37
_diffrn_reflns_limit_l_max 31
_diffrn_reflns_limit_l_min -32
_diffrn_reflns_number 78415
_diffrn_reflns_theta_full 25.03
_diffrn_reflns_theta_max 25.03
_diffrn_reflns_theta_min 2.84
_exptl_absorpt_coefficient_mu 2.388
_exptl_absorpt_correction_T_max 0.7170
_exptl_absorpt_correction_T_min 0.6872
_exptl_absorpt_correction_type multi-scan
_exptl_absorpt_process_details
; 
[c.f. r.h. blessing, acta cryst. (1995), a51, 33-38] 
;
_exptl_crystal_colour colourless
_exptl_crystal_density_diffrn 1.722
_exptl_crystal_density_method 'not measured'
_exptl_crystal_description block
_exptl_crystal_F_000 13240
_exptl_crystal_size_max 0.31
_exptl_crystal_size_mid 0.30
_exptl_crystal_size_min 0.28
_refine_diff_density_max 1.872
_refine_diff_density_min -1.083
_refine_diff_density_rms 0.073
_refine_ls_extinction_method none
_refine_ls_goodness_of_fit_ref 1.015
_refine_ls_hydrogen_treatment mixed
_refine_ls_matrix_type fullcycle
_refine_ls_number_parameters 1548
_refine_ls_number_reflns 21712
_refine_ls_number_restraints 0
_refine_ls_restrained_S_all 1.015
_refine_ls_R_factor_all 0.1280
_refine_ls_R_factor_gt 0.0839
_refine_ls_shift/su_max 0.000
_refine_ls_shift/su_mean 0.000
_refine_ls_structure_factor_coef Fsqd
_refine_ls_weighting_details 'calc w=1/[\s^2^(Fo^2^)+(0.1646P)^2^+0.0000P] where P=(Fo^2^+2Fc^2^)/3'
_refine_ls_weighting_scheme calc
_refine_ls_wR_factor_gt 0.2274
_refine_ls_wR_factor_ref 0.2665
_reflns_number_gt 12133
_reflns_number_total 21712
_reflns_threshold_expression >2sigma(I)
_cod_data_source_file ic060080tsi20060116_071320.cif
_cod_data_source_block scl2
_cod_depositor_comments
;
The following automatic conversions were performed:

data item '_symmetry_cell_setting' value 'Monoclinic' was changed to
'monoclinic' in accordance with the
/home/saulius/struct/COD-crude-data/automatic-downloads/DataCite-retrospective/ACS/depositions/lib/dictionaries/cif_core.dic
dictionary named 'cif_core.dic' version 2.4.2 last updated on
2011-04-26.

Automatic conversion script
Id: cif_fix_values 6909 2019-04-08 15:41:33Z antanas 
;
_cod_original_sg_symbol_H-M C2/c
_cod_database_code 4350234

loop_
_symmetry_equiv_pos_as_xyz
'x, y, z'
'-x, y, -z+1/2'
'x+1/2, y+1/2, z'
'-x+1/2, y+1/2, -z+1/2'
'-x, -y, -z'
'x, -y, z-1/2'
'-x+1/2, -y+1/2, -z'
'x+1/2, -y+1/2, z-1/2'

loop_
_atom_site_label
_atom_site_type_symbol
_atom_site_fract_x
_atom_site_fract_y
_atom_site_fract_z
_atom_site_U_iso_or_equiv
_atom_site_adp_type
_atom_site_occupancy
_atom_site_symmetry_multiplicity
_atom_site_calc_flag
_atom_site_refinement_flags
_atom_site_disorder_assembly
_atom_site_disorder_group
Eu1 Eu 0.531455(19) 0.25580(2) 0.52009(2) 0.055 Uani 1 1 d . . .
Eu2 Eu 0.64742(2) 0.38203(2) 0.58196(2) 0.055 Uani 1 1 d . . .
Eu3 Eu 0.68553(2) 0.39468(3) 0.78211(2) 0.069 Uani 1 1 d . . .
Eu4 Eu 0.63817(2) 0.24442(3) 0.89273(3) 0.072 Uani 1 1 d . . .
Eu5A Eu 0.5000 0.32618(5) 0.7500 0.049 Uani 0.70 2 d SP . 1
O25A O 0.4216(4) 0.2955(4) 0.7309(4) 0.061 Uani 0.70 1 d P A 1
O26A O 0.5397(4) 0.3802(4) 0.8002(4) 0.062 Uani 0.70 1 d P B 1
Eu5B Eu 0.5000 0.30136(10) 0.7500 0.043 Uani 0.30 2 d SP . 2
O25B O 0.4382(8) 0.3315(8) 0.6949(8) 0.045 Uani 0.30 1 d P C 2
O26B O 0.4408(9) 0.2469(8) 0.7430(8) 0.051 Uani 0.30 1 d P D 2
P1 P 0.48334(10) 0.25506(12) 0.63800(12) 0.059 Uani 1 1 d . . .
P2 P 0.64019(10) 0.26573(10) 0.57262(11) 0.051 Uani 1 1 d . . .
P3 P 0.54350(11) 0.37042(11) 0.52244(12) 0.057 Uani 1 1 d . . .
P4 P 0.59267(12) 0.38208(11) 0.69598(11) 0.059 Uani 1 1 d . . .
P5 P 0.73637(14) 0.41171(15) 0.67009(13) 0.077 Uani 1 1 d . . .
P6 P 0.70374(12) 0.28403(14) 0.78720(12) 0.070 Uani 1 1 d . . .
P7 P 0.65250(11) 0.35388(14) 0.90250(12) 0.066 Uani 1 1 d . . .
P8 P 0.58961(12) 0.23120(16) 1.00644(15) 0.078 Uani 1 1 d . . .
Na1 Na 0.44149(17) 0.32105(18) 0.55081(18) 0.068 Uani 1 1 d . . .
Na2 Na 0.68093(19) 0.31409(18) 0.68313(18) 0.072 Uani 1 1 d . . .
Na3 Na 0.5601(3) 0.31584(19) 0.6292(2) 0.096 Uani 1 1 d . . .
O1 O 0.4942(3) 0.2789(3) 0.5920(3) 0.074 Uani 1 1 d . . .
O2 O 0.5062(3) 0.2747(3) 0.6815(3) 0.063 Uani 1 1 d . . .
O3 O 0.4337(3) 0.2478(3) 0.6452(3) 0.069 Uani 1 1 d . . .
O4 O 0.5893(2) 0.2643(3) 0.5771(3) 0.053 Uani 1 1 d . . .
O5 O 0.6648(3) 0.2293(3) 0.5964(3) 0.071 Uani 1 1 d . . .
O6 O 0.6601(3) 0.3089(2) 0.5870(3) 0.056 Uani 1 1 d . . .
O7 O 0.5719(3) 0.3698(3) 0.5682(3) 0.066 Uani 1 1 d . . .
O8 O 0.5193(2) 0.3289(3) 0.5126(3) 0.053 Uani 1 1 d . . .
O9 O 0.5128(4) 0.4085(4) 0.5194(5) 0.108 Uani 1 1 d . . .
O10 O 0.6241(4) 0.3609(3) 0.6601(3) 0.081 Uani 1 1 d . . .
O11 O 0.5488(3) 0.3582(3) 0.7004(3) 0.065 Uani 1 1 d . . .
O12 O 0.6145(3) 0.3900(3) 0.7453(3) 0.063 Uani 1 1 d . . .
O13 O 0.7114(3) 0.3989(3) 0.6246(3) 0.077 Uani 1 1 d . . .
O14 O 0.7860(3) 0.4188(5) 0.6622(4) 0.104 Uani 1 1 d . . .
O15 O 0.7259(4) 0.3827(4) 0.7122(3) 0.085 Uani 1 1 d . . .
O16 O 0.6739(3) 0.3206(3) 0.7703(3) 0.066 Uani 1 1 d . . .
O17 O 0.7199(4) 0.2556(4) 0.7471(4) 0.097 Uani 1 1 d . . .
O18 O 0.6821(3) 0.2575(4) 0.8265(3) 0.078 Uani 1 1 d . . .
O19 O 0.6214(3) 0.3163(3) 0.8901(3) 0.074 Uani 1 1 d . . .
O20 O 0.6642(3) 0.3792(3) 0.8578(3) 0.068 Uani 1 1 d . . .
O21 O 0.6348(3) 0.3826(5) 0.9414(4) 0.113 Uani 1 1 d . . .
O22 O 0.6209(3) 0.2570(3) 0.9730(3) 0.074 Uani 1 1 d . . .
O23 O 0.6061(3) 0.2259(4) 1.0583(4) 0.088 Uani 1 1 d . . .
O24 O 0.5415(3) 0.2475(4) 1.0028(4) 0.087 Uani 1 1 d . . .
O27 O 0.4115(5) 0.3654(5) 0.4827(4) 0.118 Uani 1 1 d . . .
O28 O 0.4602(5) 0.3844(5) 0.6006(4) 0.135 Uani 1 1 d . . .
O29 O 0.7453(6) 0.2955(6) 0.6360(6) 0.150 Uani 1 1 d . . .
N1 N 0.5191(3) 0.1925(4) 0.5820(3) 0.060 Uani 1 1 d . . .
N2 N 0.5420(3) 0.1772(4) 0.4894(4) 0.064 Uani 1 1 d . . .
N3 N 0.6110(3) 0.2634(3) 0.4789(3) 0.055 Uani 1 1 d . . .
N4 N 0.5354(4) 0.2704(3) 0.4243(4) 0.070 Uani 1 1 d . . .
N5 N 0.6282(3) 0.3721(3) 0.4882(3) 0.054 Uani 1 1 d . . .
N6 N 0.7151(3) 0.3700(3) 0.5204(4) 0.061 Uani 1 1 d . . .
N7 N 0.6045(3) 0.4435(3) 0.6286(4) 0.058 Uani 1 1 d . . .
N8 N 0.6490(3) 0.4598(3) 0.5475(4) 0.059 Uani 1 1 d . . .
N9 N 0.6840(4) 0.4629(4) 0.7265(4) 0.074 Uani 1 1 d . . .
N10 N 0.6398(4) 0.4641(4) 0.8104(4) 0.075 Uani 1 1 d . . .
N11 N 0.7549(4) 0.3534(4) 0.8129(4) 0.071 Uani 1 1 d . . .
N12 N 0.7534(3) 0.4373(4) 0.8188(3) 0.069 Uani 1 1 d . . .
N13 N 0.7074(3) 0.2874(4) 0.9253(3) 0.068 Uani 1 1 d . . .
N14 N 0.7079(4) 0.2009(5) 0.9223(4) 0.083 Uani 1 1 d . . .
N15 N 0.5968(4) 0.1777(4) 0.9307(5) 0.080 Uani 1 1 d . . .
N16 N 0.6268(4) 0.1768(5) 0.8367(5) 0.083 Uani 1 1 d . . .
C1 C 0.5073(4) 0.2017(4) 0.6276(4) 0.061 Uani 1 1 d . . .
C2 C 0.5107(4) 0.1732(5) 0.6653(5) 0.069 Uani 1 1 d . . .
H2 H 0.5029 0.1811 0.6974 0.083 Uiso 1 1 calc R . .
C3 C 0.5266(6) 0.1309(6) 0.6547(6) 0.093 Uani 1 1 d . . .
H3 H 0.5304 0.1099 0.6794 0.111 Uiso 1 1 calc R . .
C4 C 0.5361(6) 0.1225(5) 0.6058(6) 0.083 Uani 1 1 d . . .
H4 H 0.5452 0.0945 0.5971 0.099 Uiso 1 1 calc R . .
C5 C 0.5330(4) 0.1528(4) 0.5705(5) 0.064 Uani 1 1 d . . .
C6 C 0.5461(4) 0.1697(5) 0.4413(5) 0.068 Uani 1 1 d . . .
H6 H 0.5464 0.1935 0.4199 0.082 Uiso 1 1 calc R . .
C7 C 0.5500(5) 0.1296(5) 0.4218(5) 0.072 Uani 1 1 d . . .
C8 C 0.5477(6) 0.0972(6) 0.4533(6) 0.090 Uani 1 1 d . . .
H8 H 0.5489 0.0689 0.4410 0.108 Uiso 1 1 calc R . .
C9 C 0.5436(5) 0.1029(6) 0.5035(6) 0.091 Uani 1 1 d . . .
H9 H 0.5431 0.0791 0.5248 0.109 Uiso 1 1 calc R . .
C10 C 0.5403(4) 0.1436(4) 0.5213(5) 0.062 Uani 1 1 d . . .
C11 C 0.5542(5) 0.1239(5) 0.3661(6) 0.086 Uani 1 1 d . . .
H11A H 0.5510 0.1517 0.3501 0.129 Uiso 1 1 calc R . .
H11B H 0.5304 0.1046 0.3540 0.129 Uiso 1 1 calc R . .
H11C H 0.5839 0.1118 0.3590 0.129 Uiso 1 1 calc R . .
C12 C 0.6481(4) 0.2616(4) 0.5065(4) 0.055 Uani 1 1 d . . .
C13 C 0.6908(5) 0.2605(5) 0.4889(6) 0.082 Uani 1 1 d . . .
H13 H 0.7162 0.2601 0.5106 0.098 Uiso 1 1 calc R . .
C14 C 0.6967(5) 0.2599(5) 0.4389(5) 0.082 Uani 1 1 d . . .
H14 H 0.7260 0.2585 0.4255 0.098 Uiso 1 1 calc R . .
C15 C 0.6594(6) 0.2616(6) 0.4106(5) 0.087 Uani 1 1 d . . .
H15 H 0.6621 0.2613 0.3762 0.104 Uiso 1 1 calc R . .
C16 C 0.6171(5) 0.2639(5) 0.4306(4) 0.067 Uani 1 1 d . . .
C17 C 0.4972(5) 0.2740(4) 0.3980(5) 0.080 Uani 1 1 d . . .
H17 H 0.4695 0.2743 0.4147 0.095 Uiso 1 1 calc R . .
C18 C 0.4956(6) 0.2776(5) 0.3457(6) 0.085 Uani 1 1 d . . .
C19 C 0.5356(10) 0.2771(8) 0.3259(7) 0.145 Uani 1 1 d . . .
H19 H 0.5365 0.2816 0.2918 0.174 Uiso 1 1 calc R . .
C20 C 0.5762(7) 0.2708(8) 0.3503(5) 0.118 Uani 1 1 d . . .
H20 H 0.6039 0.2683 0.3336 0.142 Uiso 1 1 calc R . .
C21 C 0.5744(5) 0.2681(5) 0.4007(4) 0.069 Uani 1 1 d . . .
C22 C 0.4508(7) 0.2815(6) 0.3193(6) 0.121 Uani 1 1 d . . .
H22A H 0.4500 0.3080 0.3005 0.181 Uiso 1 1 calc R . .
H22B H 0.4265 0.2819 0.3429 0.181 Uiso 1 1 calc R . .
H22C H 0.4466 0.2571 0.2973 0.181 Uiso 1 1 calc R . .
C23 C 0.5851(4) 0.3746(4) 0.4746(4) 0.062 Uani 1 1 d . . .
C24 C 0.5718(5) 0.3779(5) 0.4262(5) 0.074 Uani 1 1 d . . .
H24 H 0.5407 0.3799 0.4175 0.089 Uiso 1 1 calc R . .
C25 C 0.6041(5) 0.3784(6) 0.3906(5) 0.089 Uani 1 1 d . . .
H25 H 0.5959 0.3814 0.3571 0.107 Uiso 1 1 calc R . .
C26 C 0.6495(5) 0.3742(5) 0.4059(5) 0.078 Uani 1 1 d . . .
H26 H 0.6728 0.3733 0.3827 0.093 Uiso 1 1 calc R . .
C27 C 0.6598(4) 0.3713(4) 0.4543(4) 0.063 Uani 1 1 d . . .
C28 C 0.7576(5) 0.3652(5) 0.5368(6) 0.072 Uani 1 1 d . . .
H28 H 0.7633 0.3690 0.5706 0.086 Uiso 1 1 calc R . .
C29 C 0.7942(4) 0.3552(4) 0.5079(7) 0.078 Uani 1 1 d . . .
C30 C 0.7851(5) 0.3505(5) 0.4584(7) 0.088 Uani 1 1 d . . .
H30 H 0.8085 0.3431 0.4369 0.105 Uiso 1 1 calc R . .
C31 C 0.7422(5) 0.3566(5) 0.4409(6) 0.082 Uani 1 1 d . . .
H31 H 0.7360 0.3539 0.4070 0.098 Uiso 1 1 calc R . .
C32 C 0.7073(5) 0.3667(5) 0.4716(5) 0.069 Uani 1 1 d . . .
C33 C 0.8405(5) 0.3515(6) 0.5312(9) 0.117 Uani 1 1 d . . .
H33A H 0.8538 0.3800 0.5348 0.175 Uiso 1 1 calc R . .
H33B H 0.8597 0.3339 0.5107 0.175 Uiso 1 1 calc R . .
H33C H 0.8380 0.3382 0.5633 0.175 Uiso 1 1 calc R . .
C34 C 0.5816(4) 0.4333(4) 0.6698(4) 0.062 Uani 1 1 d . . .
C35 C 0.5524(5) 0.4617(5) 0.6916(6) 0.074 Uani 1 1 d . . .
H35 H 0.5368 0.4543 0.7203 0.088 Uiso 1 1 calc R . .
C36 C 0.5467(6) 0.5014(5) 0.6699(8) 0.112 Uani 1 1 d . . .
H36 H 0.5255 0.5212 0.6821 0.135 Uiso 1 1 calc R . .
C37 C 0.5723(6) 0.5115(5) 0.6306(8) 0.115 Uani 1 1 d . . .
H37 H 0.5702 0.5392 0.6167 0.138 Uiso 1 1 calc R . .
C38 C 0.6008(5) 0.4821(5) 0.6115(6) 0.078 Uani 1 1 d . . .
C39 C 0.6744(5) 0.4681(4) 0.5089(4) 0.062 Uani 1 1 d . . .
H39 H 0.6917 0.4454 0.4959 0.075 Uiso 1 1 calc R . .
C40 C 0.6770(5) 0.5078(5) 0.4867(6) 0.075 Uani 1 1 d . . .
C41 C 0.6534(7) 0.5384(6) 0.5055(9) 0.140 Uani 1 1 d . . .
H41 H 0.6531 0.5658 0.4906 0.167 Uiso 1 1 calc R . .
C42 C 0.6281(9) 0.5314(7) 0.5476(12) 0.186 Uani 1 1 d . . .
H42 H 0.6120 0.5541 0.5620 0.224 Uiso 1 1 calc R . .
C43 C 0.6272(5) 0.4922(4) 0.5671(6) 0.073 Uani 1 1 d . . .
C44 C 0.7068(6) 0.5124(5) 0.4420(5) 0.089 Uani 1 1 d . . .
H44A H 0.6954 0.5359 0.4216 0.133 Uiso 1 1 calc R . .
H44B H 0.7060 0.4858 0.4232 0.133 Uiso 1 1 calc R . .
H44C H 0.7380 0.5185 0.4525 0.133 Uiso 1 1 calc R . .
C45 C 0.7111(5) 0.4621(6) 0.6863(6) 0.085 Uani 1 1 d . . .
C46 C 0.7147(7) 0.4986(6) 0.6568(8) 0.112 Uani 1 1 d . . .
H46 H 0.7326 0.4977 0.6286 0.134 Uiso 1 1 calc R . .
C47 C 0.6928(9) 0.5351(8) 0.6683(11) 0.160 Uani 1 1 d . . .
H47 H 0.6969 0.5601 0.6494 0.192 Uiso 1 1 calc R . .
C48 C 0.6647(8) 0.5357(7) 0.7072(10) 0.138 Uani 1 1 d . . .
H48 H 0.6480 0.5607 0.7144 0.166 Uiso 1 1 calc R . .
C49 C 0.6608(6) 0.4992(6) 0.7363(6) 0.088 Uani 1 1 d . . .
C50 C 0.6166(6) 0.4640(6) 0.8513(6) 0.102 Uani 1 1 d . . .
H50 H 0.6218 0.4414 0.8738 0.122 Uiso 1 1 calc R . .
C51 C 0.5851(6) 0.4952(7) 0.8630(6) 0.104 Uani 1 1 d . . .
C52 C 0.5771(6) 0.5260(6) 0.8296(7) 0.103 Uani 1 1 d . . .
H52 H 0.5537 0.5462 0.8348 0.124 Uiso 1 1 calc R . .
C53 C 0.6018(6) 0.5284(6) 0.7889(7) 0.095 Uani 1 1 d . . .
H53 H 0.5983 0.5515 0.7668 0.114 Uiso 1 1 calc R . .
C54 C 0.6316(5) 0.4966(6) 0.7810(6) 0.090 Uani 1 1 d . . .
C55 C 0.5592(9) 0.4923(8) 0.9105(6) 0.155 Uani 1 1 d . . .
H55A H 0.5366 0.4695 0.9078 0.233 Uiso 1 1 calc R . .
H55B H 0.5441 0.5195 0.9166 0.233 Uiso 1 1 calc R . .
H55C H 0.5803 0.4859 0.9375 0.233 Uiso 1 1 calc R . .
C56 C 0.7551(4) 0.3114(6) 0.8121(4) 0.072 Uani 1 1 d . . .
C57 C 0.7929(5) 0.2839(6) 0.8262(6) 0.081 Uani 1 1 d . . .
H57 H 0.7910 0.2536 0.8269 0.097 Uiso 1 1 calc R . .
C58 C 0.8320(5) 0.3064(6) 0.8387(7) 0.092 Uani 1 1 d . . .
H58 H 0.8591 0.2913 0.8460 0.110 Uiso 1 1 calc R . .
C59 C 0.8319(4) 0.3492(7) 0.8404(6) 0.100 Uani 1 1 d . . .
H59 H 0.8588 0.3636 0.8501 0.120 Uiso 1 1 calc R . .
C60 C 0.7933(4) 0.3735(7) 0.8284(6) 0.089 Uani 1 1 d . . .
C61 C 0.7501(5) 0.4790(6) 0.8261(5) 0.084 Uani 1 1 d . . .
H61 H 0.7224 0.4919 0.8162 0.101 Uiso 1 1 calc R . .
C62 C 0.7839(6) 0.5069(8) 0.8473(8) 0.124 Uani 1 1 d . . .
C63 C 0.8232(7) 0.4806(11) 0.8605(12) 0.181 Uani 1 1 d . . .
H63 H 0.8490 0.4952 0.8729 0.217 Uiso 1 1 calc R . .
C64 C 0.8264(6) 0.4380(7) 0.8568(10) 0.134 Uani 1 1 d . . .
H64 H 0.8514 0.4221 0.8694 0.161 Uiso 1 1 calc R . .
C65 C 0.7901(5) 0.4195(6) 0.8330(6) 0.089 Uani 1 1 d . . .
C66 C 0.7773(7) 0.5558(7) 0.8520(11) 0.150 Uani 1 1 d . . .
H66A H 0.7585 0.5662 0.8247 0.224 Uiso 1 1 calc R . .
H66B H 0.8068 0.5700 0.8518 0.224 Uiso 1 1 calc R . .
H66C H 0.7623 0.5622 0.8826 0.224 Uiso 1 1 calc R . .
C67 C 0.7052(4) 0.3300(5) 0.9241(4) 0.071 Uani 1 1 d . . .
C68 C 0.7425(5) 0.3539(6) 0.9350(5) 0.082 Uani 1 1 d . . .
H68 H 0.7406 0.3841 0.9323 0.099 Uiso 1 1 calc R . .
C69 C 0.7830(5) 0.3359(7) 0.9497(6) 0.093 Uani 1 1 d . . .
H69 H 0.8083 0.3528 0.9592 0.111 Uiso 1 1 calc R . .
C70 C 0.7848(5) 0.2920(6) 0.9500(6) 0.087 Uani 1 1 d . . .
H70 H 0.8122 0.2778 0.9584 0.104 Uiso 1 1 calc R . .
C71 C 0.7452(4) 0.2680(6) 0.9375(5) 0.075 Uani 1 1 d . . .
C72 C 0.7087(5) 0.1594(7) 0.9235(6) 0.098 Uani 1 1 d . . .
H72 H 0.6812 0.1457 0.9142 0.117 Uiso 1 1 calc R . .
C73 C 0.7444(6) 0.1320(7) 0.9368(7) 0.104 Uani 1 1 d . . .
C74 C 0.7834(5) 0.1540(6) 0.9498(6) 0.092 Uani 1 1 d . . .
H74 H 0.8099 0.1384 0.9585 0.110 Uiso 1 1 calc R . .
C75 C 0.7849(5) 0.1965(6) 0.9503(5) 0.087 Uani 1 1 d . . .
H75 H 0.8119 0.2105 0.9605 0.104 Uiso 1 1 calc R . .
C76 C 0.7467(4) 0.2212(6) 0.9359(5) 0.077 Uani 1 1 d . . .
C77 C 0.7399(6) 0.0861(7) 0.9350(9) 0.136 Uani 1 1 d . . .
H77A H 0.7403 0.0765 0.9011 0.204 Uiso 1 1 calc R . .
H77B H 0.7113 0.0777 0.9495 0.204 Uiso 1 1 calc R . .
H77C H 0.7651 0.0729 0.9532 0.204 Uiso 1 1 calc R . .
C78 C 0.5874(5) 0.1783(6) 0.9782(6) 0.087 Uani 1 1 d . . .
C79 C 0.5744(6) 0.1430(6) 1.0035(8) 0.104 Uani 1 1 d . . .
H79 H 0.5688 0.1448 1.0373 0.125 Uiso 1 1 calc R . .
C80 C 0.5697(7) 0.1052(6) 0.9794(6) 0.102 Uani 1 1 d . . .
H80 H 0.5607 0.0801 0.9961 0.123 Uiso 1 1 calc R . .
C81 C 0.5783(6) 0.1040(6) 0.9297(8) 0.106 Uani 1 1 d . . .
H81 H 0.5749 0.0781 0.9121 0.127 Uiso 1 1 calc R . .
C82 C 0.5920(5) 0.1417(6) 0.9061(7) 0.092 Uani 1 1 d . . .
C83 C 0.6360(5) 0.1761(6) 0.7907(6) 0.089 Uani 1 1 d . . .
H83 H 0.6540 0.1990 0.7793 0.106 Uiso 1 1 calc R . .
C84 C 0.6228(5) 0.1460(6) 0.7566(6) 0.086 Uani 1 1 d . . .
C85 C 0.5983(6) 0.1116(6) 0.7739(6) 0.095 Uani 1 1 d . . .
H85 H 0.5891 0.0897 0.7519 0.114 Uiso 1 1 calc R . .
C86 C 0.5868(6) 0.1085(6) 0.8222(7) 0.099 Uani 1 1 d . . .
H86 H 0.5695 0.0854 0.8341 0.118 Uiso 1 1 calc R . .
C87 C 0.6026(6) 0.1420(6) 0.8532(7) 0.092 Uani 1 1 d . . .
C88 C 0.6379(7) 0.1474(7) 0.7050(8) 0.128 Uani 1 1 d . . .
H88A H 0.6191 0.1677 0.6865 0.192 Uiso 1 1 calc R . .
H88B H 0.6349 0.1190 0.6905 0.192 Uiso 1 1 calc R . .
H88C H 0.6695 0.1565 0.7042 0.192 Uiso 1 1 calc R . .
O30 O 0.5506(5) -0.0045(2) 0.5737(4) 0.118 Uani 1 1 d . . .
O31 O 0.5548(4) 0.1787(4) 1.1244(4) 0.091 Uani 1 1 d . . .
O32 O 0.9575(4) 0.3228(5) 0.7714(4) 0.109 Uani 1 1 d . . .
O33 O 0.7320(4) 0.2133(5) 0.6593(4) 0.114 Uani 1 1 d . . .
O34 O 0.9361(4) 0.4089(4) 0.8700(6) 0.119 Uani 1 1 d . . .
O35 O 0.8346(4) 0.1518(6) 0.8317(5) 0.134 Uani 1 1 d . . .
O36 O 0.8183(9) 0.2499(7) 0.7218(7) 0.197 Uani 1 1 d . . .
O37 O 0.7477(5) 0.1769(7) 0.8003(7) 0.178 Uani 1 1 d . . .
O38 O 0.6393(6) 0.3257(8) 0.2613(6) 0.185 Uani 1 1 d . . .
O39 O 0.7212(5) 0.6465(8) 0.8054(6) 0.186 Uani 1 1 d . . .
O40 O 0.3856(5) 0.3133(7) 0.4069(5) 0.165 Uani 1 1 d . . .
O41A O 0.3741(7) 0.1799(7) 0.2277(7) 0.094 Uiso 0.60 1 d P . .
O41B O 0.3798(12) 0.2216(13) 0.2266(13) 0.122 Uiso 0.40 1 d P . .
O42A O 0.8311(7) 0.3407(7) 0.6431(7) 0.103 Uiso 0.60 1 d P . .
O42B O 0.8081(18) 0.3151(18) 0.6829(18) 0.178 Uiso 0.40 1 d P . .
O43A O 0.5548(8) 0.3684(8) 0.2800(9) 0.120 Uiso 0.60 1 d P . .
O43B O 0.5753(16) 0.3777(16) 0.2457(17) 0.156 Uiso 0.40 1 d P . .
O44 O 0.8487(8) 0.4143(8) 0.7326(8) 0.207 Uiso 1 1 d . . .
O45 O 0.4482(12) 0.3793(11) 0.3722(12) 0.281 Uiso 1 1 d . . .
O46 O 0.5327(9) 0.4878(9) 0.5166(9) 0.228 Uiso 1 1 d . . .
O47 O 0.4845(9) 0.3953(9) 0.3080(10) 0.230 Uiso 1 1 d . . .
O48A O 0.9312(11) 0.4093(11) 0.7676(11) 0.159 Uiso 0.60 1 d P . .
O48B O 0.9811(12) 0.4104(12) 0.7765(12) 0.119 Uiso 0.40 1 d P . .
O49 O 0.5695(9) 0.0298(9) 0.6856(10) 0.242 Uiso 1 1 d . . .
O50 O 0.4468(12) 0.0047(12) 0.6404(12) 0.307 Uiso 1 1 d . . .
O51A O 0.7031(14) 0.0824(14) 0.8239(14) 0.213 Uiso 0.60 1 d P . .
O51B O 0.7229(15) 0.0940(14) 0.7682(15) 0.146 Uiso 0.40 1 d P . .
O52 O 0.9161(14) 0.4712(14) 0.7363(15) 0.367 Uiso 1 1 d . . .
O53 O 0.8174(14) 0.4545(13) 0.5853(15) 0.352 Uiso 1 1 d . . .
O54A O 0.8522(18) 0.5021(18) 0.4949(18) 0.266 Uiso 0.60 1 d P . .
O54B O 0.8020(17) 0.4708(17) 0.4925(17) 0.171 Uiso 0.40 1 d P . .
O55 O 0.5000 0.0504(19) 0.7500 0.367 Uiso 1 2 d S . .
O56 O 0.4648(7) 0.4310(7) 0.4542(7) 0.185 Uiso 1 1 d . . .

loop_
_atom_site_aniso_label
_atom_site_aniso_U_11
_atom_site_aniso_U_22
_atom_site_aniso_U_33
_atom_site_aniso_U_23
_atom_site_aniso_U_13
_atom_site_aniso_U_12
Eu1 0.045 0.064 0.056 0.002 0.005 0.004
Eu2 0.067 0.050 0.048 0.001 0.005 0.004
Eu3 0.059 0.085 0.064 -0.019 -0.006 0.012
Eu4 0.046 0.098 0.071 -0.009 -0.005 0.013
Eu5A 0.041 0.060 0.045 0.000 0.008 0.000
O25A 0.052 0.080 0.050 -0.010 0.004 -0.002
O26A 0.060 0.075 0.050 -0.013 0.012 -0.009
Eu5B 0.045 0.041 0.043 0.000 0.005 0.000
O25B 0.046 0.047 0.042 -0.003 -0.012 0.014
O26B 0.062 0.047 0.042 0.011 -0.017 -0.010
P1 0.040 0.077 0.061 0.015 0.008 0.002
P2 0.051 0.049 0.054 0.001 0.004 0.004
P3 0.058 0.046 0.068 0.007 0.017 0.005
P4 0.068 0.062 0.047 -0.004 0.000 0.016
P5 0.074 0.095 0.064 -0.011 -0.006 0.006
P6 0.060 0.091 0.058 -0.019 -0.003 0.020
P7 0.047 0.098 0.055 -0.017 0.001 0.014
P8 0.048 0.105 0.081 -0.005 -0.009 0.006
Na1 0.060 0.076 0.068 0.001 0.009 0.015
Na2 0.080 0.072 0.064 0.008 0.009 0.014
Na3 0.153 0.060 0.076 -0.011 0.057 -0.037
O1 0.068 0.084 0.072 0.036 0.026 0.033
O2 0.042 0.061 0.086 0.019 0.001 0.001
O3 0.042 0.104 0.062 -0.007 0.012 -0.006
O4 0.044 0.067 0.050 -0.002 0.005 0.000
O5 0.084 0.047 0.081 0.003 -0.030 0.008
O6 0.065 0.039 0.065 -0.001 0.004 -0.004
O7 0.076 0.072 0.051 -0.008 0.018 -0.019
O8 0.048 0.061 0.051 0.005 0.010 -0.002
O9 0.091 0.061 0.174 0.043 0.067 0.036
O10 0.127 0.071 0.046 0.010 0.019 0.043
O11 0.078 0.068 0.048 -0.004 -0.010 0.008
O12 0.058 0.081 0.050 -0.001 0.000 -0.002
O13 0.086 0.085 0.060 -0.012 -0.016 -0.013
O14 0.070 0.161 0.080 -0.030 -0.013 0.015
O15 0.094 0.101 0.061 -0.012 -0.005 0.032
O16 0.051 0.077 0.070 -0.015 -0.010 0.013
O17 0.078 0.146 0.068 -0.033 0.000 0.029
O18 0.063 0.106 0.063 0.002 -0.004 0.012
O19 0.049 0.096 0.077 -0.001 -0.006 0.009
O20 0.059 0.076 0.070 -0.019 0.001 0.014
O21 0.065 0.190 0.083 -0.076 -0.006 0.028
O22 0.056 0.092 0.074 0.000 0.000 0.007
O23 0.047 0.133 0.083 0.010 -0.009 -0.011
O24 0.046 0.110 0.106 -0.032 -0.013 0.009
O27 0.131 0.132 0.091 0.022 -0.014 0.006
O28 0.120 0.197 0.090 -0.057 0.048 -0.088
O29 0.164 0.133 0.155 0.021 0.046 0.025
N1 0.051 0.071 0.057 0.006 -0.003 -0.008
N2 0.054 0.060 0.077 -0.003 0.005 -0.003
N3 0.056 0.058 0.052 -0.006 0.015 -0.005
N4 0.101 0.047 0.062 0.011 -0.012 0.010
N5 0.056 0.052 0.053 -0.003 0.006 0.002
N6 0.058 0.054 0.070 0.002 0.001 0.005
N7 0.061 0.045 0.070 -0.009 -0.003 -0.008
N8 0.064 0.049 0.066 0.009 0.007 0.000
N9 0.072 0.073 0.076 -0.018 -0.007 -0.014
N10 0.072 0.078 0.074 -0.026 -0.023 0.025
N11 0.059 0.097 0.056 -0.010 0.003 0.005
N12 0.047 0.109 0.053 -0.005 0.012 -0.005
N13 0.053 0.110 0.040 -0.006 0.000 0.019
N14 0.064 0.114 0.072 -0.034 -0.007 0.027
N15 0.054 0.089 0.097 -0.009 -0.004 0.025
N16 0.056 0.095 0.099 -0.026 -0.005 0.015
C1 0.050 0.069 0.065 0.018 -0.004 -0.004
C2 0.062 0.070 0.076 0.010 0.004 -0.002
C3 0.099 0.106 0.072 0.003 -0.027 0.003
C4 0.095 0.068 0.085 0.005 0.006 0.001
C5 0.062 0.061 0.069 0.009 -0.002 -0.009
C6 0.056 0.063 0.084 -0.003 0.007 0.001
C7 0.064 0.074 0.078 -0.003 0.011 -0.004
C8 0.098 0.077 0.097 -0.014 0.031 -0.020
C9 0.078 0.095 0.100 -0.002 0.011 -0.010
C10 0.071 0.031 0.085 0.005 0.019 -0.015
C11 0.077 0.080 0.102 -0.020 0.012 -0.012
C12 0.051 0.048 0.065 -0.001 0.009 0.009
C13 0.071 0.077 0.098 0.017 0.025 0.011
C14 0.067 0.101 0.080 0.020 0.042 0.010
C15 0.103 0.099 0.061 -0.014 0.044 -0.002
C16 0.078 0.069 0.055 -0.011 0.012 -0.017
C17 0.098 0.055 0.083 0.006 -0.044 0.000
C18 0.118 0.051 0.084 0.002 -0.018 -0.014
C19 0.211 0.149 0.074 0.011 -0.021 -0.084
C20 0.099 0.203 0.052 0.003 0.001 -0.038
C21 0.076 0.088 0.045 -0.006 0.013 -0.006
C22 0.178 0.088 0.093 0.018 -0.074 -0.002
C23 0.057 0.067 0.062 0.008 0.020 0.009
C24 0.081 0.082 0.059 0.016 -0.011 0.004
C25 0.081 0.140 0.046 0.005 0.002 0.021
C26 0.085 0.089 0.060 0.002 0.029 0.006
C27 0.062 0.066 0.062 0.004 0.018 0.000
C28 0.062 0.059 0.093 0.005 -0.009 -0.004
C29 0.045 0.048 0.142 0.004 0.005 -0.002
C30 0.076 0.059 0.129 0.006 0.027 0.010
C31 0.086 0.078 0.083 -0.012 0.027 0.005
C32 0.068 0.078 0.062 -0.005 0.021 -0.003
C33 0.051 0.087 0.213 0.051 0.002 -0.010
C34 0.056 0.065 0.064 -0.013 0.003 -0.005
C35 0.065 0.063 0.094 -0.009 0.030 -0.006
C36 0.101 0.050 0.189 0.028 0.076 0.023
C37 0.111 0.051 0.187 0.027 0.081 0.020
C38 0.067 0.048 0.120 0.012 0.019 -0.001
C39 0.077 0.055 0.055 0.010 0.011 0.000
C40 0.073 0.058 0.095 -0.007 0.012 -0.011
C41 0.146 0.047 0.231 0.053 0.116 0.014
C42 0.190 0.062 0.314 0.045 0.175 0.050
C43 0.079 0.023 0.120 0.012 0.050 0.005
C44 0.117 0.077 0.072 0.013 0.005 -0.006
C45 0.064 0.088 0.103 -0.016 0.001 -0.025
C46 0.100 0.080 0.156 -0.005 0.036 -0.038
C47 0.166 0.093 0.226 0.003 0.097 0.003
C48 0.139 0.068 0.210 -0.008 0.040 -0.008
C49 0.088 0.081 0.095 -0.024 -0.014 -0.008
C50 0.107 0.115 0.082 -0.032 -0.003 0.045
C51 0.116 0.122 0.074 -0.043 -0.018 0.045
C52 0.098 0.098 0.112 -0.031 -0.026 0.045
C53 0.083 0.087 0.114 -0.032 -0.016 0.017
C54 0.081 0.077 0.111 -0.036 -0.017 -0.002
C55 0.222 0.174 0.071 -0.013 0.012 0.125
C56 0.045 0.125 0.046 -0.003 0.014 0.003
C57 0.059 0.087 0.098 0.001 0.027 0.006
C58 0.063 0.094 0.119 0.014 0.009 0.004
C59 0.037 0.142 0.121 0.043 -0.010 -0.009
C60 0.036 0.143 0.089 -0.004 0.013 -0.003
C61 0.059 0.126 0.069 -0.003 0.008 -0.014
C62 0.071 0.142 0.160 -0.049 0.033 -0.010
C63 0.063 0.225 0.253 -0.053 -0.017 -0.035
C64 0.076 0.106 0.218 -0.023 -0.036 -0.004
C65 0.058 0.096 0.115 -0.001 0.014 0.000
C66 0.103 0.091 0.255 -0.051 0.009 -0.005
C67 0.051 0.108 0.053 -0.002 0.008 0.014
C68 0.059 0.119 0.069 0.028 -0.002 0.007
C69 0.054 0.137 0.087 0.000 -0.014 -0.001
C70 0.054 0.117 0.090 0.004 -0.006 0.004
C71 0.049 0.116 0.061 0.007 0.010 0.019
C72 0.060 0.129 0.103 -0.033 -0.013 0.035
C73 0.070 0.129 0.113 -0.045 0.011 0.010
C74 0.065 0.113 0.097 -0.013 -0.002 0.038
C75 0.064 0.124 0.071 -0.004 -0.009 0.024
C76 0.032 0.135 0.064 -0.014 -0.004 0.020
C77 0.082 0.125 0.199 -0.048 -0.022 0.047
C78 0.064 0.114 0.084 0.010 -0.023 0.023
C79 0.097 0.097 0.119 0.002 0.008 0.036
C80 0.133 0.084 0.090 0.017 0.001 0.031
C81 0.092 0.079 0.148 -0.017 -0.003 0.021
C82 0.068 0.087 0.120 -0.017 -0.011 0.043
C83 0.056 0.118 0.091 -0.031 -0.001 0.008
C84 0.059 0.096 0.103 -0.017 0.009 0.004
C85 0.083 0.106 0.096 -0.023 0.003 0.026
C86 0.088 0.092 0.115 -0.015 -0.020 0.028
C87 0.087 0.068 0.120 -0.005 -0.011 0.036
C88 0.115 0.129 0.138 -0.057 -0.010 0.010
O30 0.236 0.003 0.109 0.016 -0.102 -0.015
O31 0.078 0.089 0.104 0.021 -0.003 -0.011
O32 0.098 0.122 0.106 0.011 0.023 -0.011
O33 0.092 0.144 0.106 -0.003 0.009 0.021
O34 0.075 0.097 0.184 0.006 0.000 0.000
O35 0.088 0.206 0.107 -0.026 -0.005 0.025
O36 0.258 0.204 0.133 0.022 0.073 0.009
O37 0.085 0.211 0.235 0.088 -0.024 0.020
O38 0.113 0.330 0.112 0.009 -0.014 0.046
O39 0.107 0.302 0.148 0.008 -0.001 -0.085
O40 0.106 0.281 0.109 0.016 0.009 0.056

loop_
_atom_type_symbol
_atom_type_description
_atom_type_scat_dispersion_real
_atom_type_scat_dispersion_imag
_atom_type_scat_source
C C 0.0033 0.0016 'International Tables Vol C Tables 4.2.6.8 and 6.1.1.4'
H H 0.0000 0.0000 'International Tables Vol C Tables 4.2.6.8 and 6.1.1.4'
N N 0.0061 0.0033 'International Tables Vol C Tables 4.2.6.8 and 6.1.1.4'
O O 0.0106 0.0060 'International Tables Vol C Tables 4.2.6.8 and 6.1.1.4'
Na Na 0.0362 0.0249 'International Tables Vol C Tables 4.2.6.8 and 6.1.1.4'
P P 0.1023 0.0942 'International Tables Vol C Tables 4.2.6.8 and 6.1.1.4'
Eu Eu -0.1578 3.6682 'International Tables Vol C Tables 4.2.6.8 and 6.1.1.4'

loop_
_geom_angle_atom_site_label_1
_geom_angle_atom_site_label_2
_geom_angle_atom_site_label_3
_geom_angle
_geom_angle_site_symmetry_1
_geom_angle_site_symmetry_3
O24 Eu1 O4 153.5(4) 2_656 .
O24 Eu1 O8 86.8(3) 2_656 .
O4 Eu1 O8 93.3(3) . .
O24 Eu1 O1 79.0(4) 2_656 .
O4 Eu1 O1 75.8(3) . .
O8 Eu1 O1 72.8(3) . .
O24 Eu1 N2 85.5(4) 2_656 .
O4 Eu1 N2 103.6(3) . .
O8 Eu1 N2 156.1(3) . .
O1 Eu1 N2 127.5(3) . .
O24 Eu1 N1 87.0(3) 2_656 .
O4 Eu1 N1 76.2(3) . .
O8 Eu1 N1 140.5(3) . .
O1 Eu1 N1 67.8(3) . .
N2 Eu1 N1 61.5(3) . .
O24 Eu1 N3 138.4(4) 2_656 .
O4 Eu1 N3 68.1(3) . .
O8 Eu1 N3 90.6(3) . .
O1 Eu1 N3 139.1(3) . .
N2 Eu1 N3 80.4(3) . .
N1 Eu1 N3 118.7(3) . .
O24 Eu1 N4 78.9(4) 2_656 .
O4 Eu1 N4 126.8(3) . .
O8 Eu1 N4 75.8(3) . .
O1 Eu1 N4 142.2(3) . .
N2 Eu1 N4 80.5(3) . .
N1 Eu1 N4 140.4(3) . .
N3 Eu1 N4 60.4(3) . .
O24 Eu1 Na1 53.2(3) 2_656 .
O4 Eu1 Na1 109.1(2) . .
O8 Eu1 Na1 47.6(2) . .
O1 Eu1 Na1 41.7(2) . .
N2 Eu1 Na1 136.7(2) . .
N1 Eu1 Na1 99.6(3) . .
N3 Eu1 Na1 138.1(2) . .
N4 Eu1 Na1 100.9(3) . .
O24 Eu1 P2 171.9(3) 2_656 .
O4 Eu1 P2 18.6(2) . .
O8 Eu1 P2 95.03(19) . .
O1 Eu1 P2 93.9(2) . .
N2 Eu1 P2 95.8(2) . .
N1 Eu1 P2 86.6(2) . .
N3 Eu1 P2 49.6(2) . .
N4 Eu1 P2 109.3(3) . .
Na1 Eu1 P2 123.22(10) . .
O24 Eu1 P1 81.6(3) 2_656 .
O4 Eu1 P1 71.9(2) . .
O8 Eu1 P1 91.34(19) . .
O1 Eu1 P1 18.7(2) . .
N2 Eu1 P1 109.8(3) . .
N1 Eu1 P1 49.2(3) . .
N3 Eu1 P1 140.0(2) . .
N4 Eu1 P1 157.1(3) . .
Na1 Eu1 P1 57.32(10) . .
P2 Eu1 P1 90.42(7) . .
O24 Eu1 Na3 119.8(3) 2_656 .
O4 Eu1 Na3 39.0(2) . .
O8 Eu1 Na3 66.2(2) . .
O1 Eu1 Na3 42.7(3) . .
N2 Eu1 Na3 136.5(3) . .
N1 Eu1 Na3 83.6(2) . .
N3 Eu1 Na3 96.5(2) . .
N4 Eu1 Na3 135.3(3) . .
Na1 Eu1 Na3 70.15(15) . .
P2 Eu1 Na3 54.41(14) . .
P1 Eu1 Na3 48.91(11) . .
O13 Eu2 O7 157.7(3) . .
O13 Eu2 O6 93.9(3) . .
O7 Eu2 O6 90.0(3) . .
O13 Eu2 O10 81.6(4) . .
O7 Eu2 O10 78.5(3) . .
O6 Eu2 O10 73.8(3) . .
O13 Eu2 N8 87.0(3) . .
O7 Eu2 N8 97.0(3) . .
O6 Eu2 N8 159.3(3) . .
O10 Eu2 N8 126.7(3) . .
O13 Eu2 N5 133.6(3) . .
O7 Eu2 N5 68.4(3) . .
O6 Eu2 N5 88.5(3) . .
O10 Eu2 N5 142.3(4) . .
N8 Eu2 N5 76.2(3) . .
O13 Eu2 N7 89.1(3) . .
O7 Eu2 N7 74.1(3) . .
O6 Eu2 N7 139.9(3) . .
O10 Eu2 N7 67.1(3) . .
N8 Eu2 N7 60.8(3) . .
N5 Eu2 N7 117.5(3) . .
O13 Eu2 N6 74.4(3) . .
O7 Eu2 N6 127.8(3) . .
O6 Eu2 N6 77.1(3) . .
O10 Eu2 N6 140.6(3) . .
N8 Eu2 N6 83.2(3) . .
N5 Eu2 N6 61.0(3) . .
N7 Eu2 N6 141.3(3) . .
O13 Eu2 P3 171.6(3) . .
O7 Eu2 P3 18.8(2) . .
O6 Eu2 P3 93.7(2) . .
O10 Eu2 P3 97.2(3) . .
N8 Eu2 P3 87.1(2) . .
N5 Eu2 P3 50.1(2) . .
N7 Eu2 P3 82.8(2) . .
N6 Eu2 P3 110.8(2) . .
O13 Eu2 P4 86.3(3) . .
O7 Eu2 P4 71.6(2) . .
O6 Eu2 P4 91.4(2) . .
O10 Eu2 P4 18.7(2) . .
N8 Eu2 P4 109.3(2) . .
N5 Eu2 P4 140.0(2) . .
N7 Eu2 P4 48.8(2) . .
N6 Eu2 P4 156.6(2) . .
P3 Eu2 P4 89.97(8) . .
O13 Eu2 Na3 123.3(3) . .
O7 Eu2 Na3 41.7(3) . .
O6 Eu2 Na3 61.6(2) . .
O10 Eu2 Na3 44.0(3) . .
N8 Eu2 Na3 133.7(3) . .
N5 Eu2 Na3 98.3(2) . .
N7 Eu2 Na3 83.6(2) . .
N6 Eu2 Na3 134.7(3) . .
P3 Eu2 Na3 58.09(13) . .
P4 Eu2 Na3 48.28(11) . .
O13 Eu2 Na2 61.9(3) . .
O7 Eu2 Na2 106.2(2) . .
O6 Eu2 Na2 48.3(2) . .
O10 Eu2 Na2 38.6(2) . .
N8 Eu2 Na2 144.9(2) . .
N5 Eu2 Na2 136.7(2) . .
N7 Eu2 Na2 100.4(2) . .
N6 Eu2 Na2 101.9(2) . .
P3 Eu2 Na2 121.67(11) . .
P4 Eu2 Na2 56.39(10) . .
Na3 Eu2 Na2 64.43(16) . .
O20 Eu3 O15 153.7(3) . .
O20 Eu3 O12 96.9(3) . .
O15 Eu3 O12 96.1(3) . .
O20 Eu3 O16 82.7(3) . .
O15 Eu3 O16 78.6(4) . .
O12 Eu3 O16 75.5(3) . .
O20 Eu3 N11 79.9(3) . .
O15 Eu3 N11 76.5(3) . .
O12 Eu3 N11 145.8(4) . .
O16 Eu3 N11 70.3(3) . .
O20 Eu3 N12 89.0(3) . .
O15 Eu3 N12 89.8(4) . .
O12 Eu3 N12 152.7(4) . .
O16 Eu3 N12 131.7(3) . .
N11 Eu3 N12 61.5(4) . .
O20 Eu3 N9 135.7(4) . .
O15 Eu3 N9 69.6(4) . .
O12 Eu3 N9 78.1(3) . .
O16 Eu3 N9 135.8(3) . .
N11 Eu3 N9 127.4(4) . .
N12 Eu3 N9 79.1(3) . .
O20 Eu3 N10 75.7(4) . .
O15 Eu3 N10 130.1(4) . .
O12 Eu3 N10 73.7(3) . .
O16 Eu3 N10 139.5(4) . .
N11 Eu3 N10 136.1(3) . .
N12 Eu3 N10 82.1(4) . .
N9 Eu3 N10 60.5(4) . .
O20 Eu3 P5 170.4(2) . .
O15 Eu3 P5 19.0(3) . .
O12 Eu3 P5 91.7(2) . .
O16 Eu3 P5 95.3(2) . .
N11 Eu3 P5 90.6(3) . .
N12 Eu3 P5 85.4(2) . .
N9 Eu3 P5 50.6(3) . .
N10 Eu3 P5 111.2(3) . .
O20 Eu3 P6 78.2(2) . .
O15 Eu3 P6 78.0(3) . .
O12 Eu3 P6 95.2(2) . .
O16 Eu3 P6 19.82(18) . .
N11 Eu3 P6 50.6(3) . .
N12 Eu3 P6 112.0(3) . .
N9 Eu3 P6 145.8(3) . .
N10 Eu3 P6 150.0(3) . .
P5 Eu3 P6 96.72(10) . .
O20 Eu3 Na2 121.8(3) . .
O15 Eu3 Na2 45.0(3) . .
O12 Eu3 Na2 67.6(2) . .
O16 Eu3 Na2 39.6(2) . .
N11 Eu3 Na2 85.1(3) . .
N12 Eu3 Na2 130.5(3) . .
N9 Eu3 Na2 97.3(2) . .
N10 Eu3 Na2 138.8(2) . .
P5 Eu3 Na2 57.85(11) . .
P6 Eu3 Na2 50.27(9) . .
O18 Eu4 O19 85.8(4) . .
O18 Eu4 O22 150.2(4) . .
O19 Eu4 O22 79.1(3) . .
O18 Eu4 O3 99.3(3) . 2_656
O19 Eu4 O3 75.6(3) . 2_656
O22 Eu4 O3 101.5(3) . 2_656
O18 Eu4 N14 83.2(4) . .
O19 Eu4 N14 133.9(4) . .
O22 Eu4 N14 89.0(3) . .
O3 Eu4 N14 150.5(4) 2_656 .
O18 Eu4 N13 74.0(3) . .
O19 Eu4 N13 70.8(3) . .
O22 Eu4 N13 76.8(3) . .
O3 Eu4 N13 146.1(4) 2_656 .
N14 Eu4 N13 63.1(4) . .
O18 Eu4 N16 75.3(4) . .
O19 Eu4 N16 137.9(3) . .
O22 Eu4 N16 131.9(4) . .
O3 Eu4 N16 71.0(3) 2_656 .
N14 Eu4 N16 81.4(4) . .
N13 Eu4 N16 135.1(3) . .
O18 Eu4 N15 136.7(4) . .
O19 Eu4 N15 133.0(3) . .
O22 Eu4 N15 69.1(4) . .
O3 Eu4 N15 77.8(3) 2_656 .
N14 Eu4 N15 80.4(4) . .
N13 Eu4 N15 129.9(3) . .
N16 Eu4 N15 62.8(4) . .
O18 Eu4 P7 79.3(3) . .
O19 Eu4 P7 20.3(2) . .
O22 Eu4 P7 77.7(3) . .
O3 Eu4 P7 95.6(3) 2_656 .
N14 Eu4 P7 113.7(3) . .
N13 Eu4 P7 50.6(3) . .
N16 Eu4 P7 148.7(3) . .
N15 Eu4 P7 143.8(3) . .
O18 Eu4 P8 168.9(2) . .
O19 Eu4 P8 92.9(3) . .
O22 Eu4 P8 20.2(3) . .
O3 Eu4 P8 91.0(2) 2_656 .
N14 Eu4 P8 89.9(3) . .
N13 Eu4 P8 95.1(2) . .
N16 Eu4 P8 112.2(3) . .
N15 Eu4 P8 49.5(3) . .
P7 Eu4 P8 95.74(10) . .
O18 Eu4 Na1 126.1(3) . 2_656
O19 Eu4 Na1 41.1(3) . 2_656
O22 Eu4 Na1 48.5(2) . 2_656
O3 Eu4 Na1 65.3(2) 2_656 2_656
N14 Eu4 Na1 135.7(2) . 2_656
N13 Eu4 Na1 91.3(3) . 2_656
N16 Eu4 Na1 133.4(3) . 2_656
N15 Eu4 Na1 92.4(3) . 2_656
P7 Eu4 Na1 53.68(10) . 2_656
P8 Eu4 Na1 55.06(11) . 2_656
O11 Eu5A O11 126.8(5) 2_656 .
O11 Eu5A O26A 70.0(3) 2_656 .
O11 Eu5A O26A 74.2(3) . .
O11 Eu5A O26A 74.2(3) 2_656 2_656
O11 Eu5A O26A 70.0(3) . 2_656
O26A Eu5A O26A 93.3(6) . 2_656
O11 Eu5A O2 144.0(3) 2_656 .
O11 Eu5A O2 76.8(3) . .
O26A Eu5A O2 145.7(3) . .
O26A Eu5A O2 93.6(3) 2_656 .
O11 Eu5A O2 76.8(3) 2_656 2_656
O11 Eu5A O2 144.0(3) . 2_656
O26A Eu5A O2 93.6(3) . 2_656
O26A Eu5A O2 145.7(3) 2_656 2_656
O2 Eu5A O2 99.2(4) . 2_656
O11 Eu5A O25A 72.6(3) 2_656 .
O11 Eu5A O25A 129.5(3) . .
O26A Eu5A O25A 142.5(4) . .
O26A Eu5A O25A 74.0(4) 2_656 .
O2 Eu5A O25A 71.5(3) . .
O2 Eu5A O25A 80.2(3) 2_656 .
O11 Eu5A O25A 129.5(3) 2_656 2_656
O11 Eu5A O25A 72.6(3) . 2_656
O26A Eu5A O25A 74.0(4) . 2_656
O26A Eu5A O25A 142.5(4) 2_656 2_656
O2 Eu5A O25A 80.2(3) . 2_656
O2 Eu5A O25A 71.5(3) 2_656 2_656
O25A Eu5A O25A 135.8(6) . 2_656
O11 Eu5A Na3 152.3(2) 2_656 .
O11 Eu5A Na3 36.0(2) . .
O26A Eu5A Na3 108.6(3) . .
O26A Eu5A Na3 78.3(3) 2_656 .
O2 Eu5A Na3 40.8(2) . .
O2 Eu5A Na3 130.3(2) 2_656 .
O25A Eu5A Na3 103.2(3) . .
O25A Eu5A Na3 73.0(3) 2_656 .
O11 Eu5A Na3 36.0(2) 2_656 2_656
O11 Eu5A Na3 152.3(2) . 2_656
O26A Eu5A Na3 78.3(3) . 2_656
O26A Eu5A Na3 108.6(3) 2_656 2_656
O2 Eu5A Na3 130.3(2) . 2_656
O2 Eu5A Na3 40.8(2) 2_656 2_656
O25A Eu5A Na3 73.0(3) . 2_656
O25A Eu5A Na3 103.2(3) 2_656 2_656
Na3 Eu5A Na3 170.27(19) . 2_656
O2 Eu5B O2 132.4(5) 2_656 .
O2 Eu5B O26B 73.3(5) 2_656 .
O2 Eu5B O26B 74.1(6) . .
O2 Eu5B O26B 74.1(6) 2_656 2_656
O2 Eu5B O26B 73.3(5) . 2_656
O26B Eu5B O26B 91.7(12) . 2_656
O2 Eu5B O25B 71.6(6) 2_656 2_656
O2 Eu5B O25B 128.1(6) . 2_656
O26B Eu5B O25B 144.3(7) . 2_656
O26B Eu5B O25B 73.0(8) 2_656 2_656
O2 Eu5B O25B 128.1(6) 2_656 .
O2 Eu5B O25B 71.6(6) . .
O26B Eu5B O25B 73.0(8) . .
O26B Eu5B O25B 144.3(7) 2_656 .
O25B Eu5B O25B 136.2(11) 2_656 .
O2 Eu5B O11 142.1(3) 2_656 .
O2 Eu5B O11 75.3(3) . .
O26B Eu5B O11 144.5(5) . .
O26B Eu5B O11 96.4(7) 2_656 .
O25B Eu5B O11 70.6(5) 2_656 .
O25B Eu5B O11 80.7(6) . .
O2 Eu5B O11 75.3(3) 2_656 2_656
O2 Eu5B O11 142.1(3) . 2_656
O26B Eu5B O11 96.4(7) . 2_656
O26B Eu5B O11 144.5(5) 2_656 2_656
O25B Eu5B O11 80.7(6) 2_656 2_656
O25B Eu5B O11 70.6(5) . 2_656
O11 Eu5B O11 96.8(4) . 2_656
O2 Eu5B P1 13.4(2) 2_656 2_656
O2 Eu5B P1 129.2(3) . 2_656
O26B Eu5B P1 82.2(5) . 2_656
O26B Eu5B P1 63.0(6) 2_656 2_656
O25B Eu5B P1 62.1(5) 2_656 2_656
O25B Eu5B P1 141.5(6) . 2_656
O11 Eu5B P1 131.97(16) . 2_656
O11 Eu5B P1 83.84(17) 2_656 2_656
O2 Eu5B P1 129.2(3) 2_656 .
O2 Eu5B P1 13.4(2) . .
O26B Eu5B P1 63.0(6) . .
O26B Eu5B P1 82.2(5) 2_656 .
O25B Eu5B P1 141.5(6) 2_656 .
O25B Eu5B P1 62.1(5) . .
O11 Eu5B P1 83.84(17) . .
O11 Eu5B P1 131.97(16) 2_656 .
P1 Eu5B P1 129.96(15) 2_656 .
O2 Eu5B Na3 152.7(3) 2_656 .
O2 Eu5B Na3 37.6(2) . .
O26B Eu5B Na3 111.1(6) . .
O26B Eu5B Na3 78.8(6) 2_656 .
O25B Eu5B Na3 97.5(6) 2_656 .
O25B Eu5B Na3 77.3(6) . .
O11 Eu5B Na3 38.30(19) . .
O11 Eu5B Na3 128.9(2) 2_656 .
P1 Eu5B Na3 140.21(14) 2_656 .
P1 Eu5B Na3 48.07(11) . .
O2 Eu5B Na3 37.6(2) 2_656 2_656
O2 Eu5B Na3 152.7(3) . 2_656
O26B Eu5B Na3 78.8(6) . 2_656
O26B Eu5B Na3 111.1(6) 2_656 2_656
O25B Eu5B Na3 77.3(6) 2_656 2_656
O25B Eu5B Na3 97.5(5) . 2_656
O11 Eu5B Na3 128.9(2) . 2_656
O11 Eu5B Na3 38.30(19) 2_656 2_656
P1 Eu5B Na3 48.07(11) 2_656 2_656
P1 Eu5B Na3 140.21(14) . 2_656
Na3 Eu5B Na3 166.4(2) . 2_656
O2 P1 O3 112.6(5) . .
O2 P1 O1 111.5(6) . .
O3 P1 O1 114.3(5) . .
O2 P1 C1 109.2(5) . .
O3 P1 C1 105.3(6) . .
O1 P1 C1 103.2(6) . .
O2 P1 Na3 57.9(4) . .
O3 P1 Na3 149.0(5) . .
O1 P1 Na3 55.9(4) . .
C1 P1 Na3 105.7(4) . .
O2 P1 Na1 117.9(4) . .
O3 P1 Na1 80.9(4) . .
O1 P1 Na1 35.3(3) . .
C1 P1 Na1 125.6(4) . .
Na3 P1 Na1 79.62(19) . .
O2 P1 Eu5B 18.8(3) . .
O3 P1 Eu5B 93.9(4) . .
O1 P1 Eu5B 121.0(5) . .
C1 P1 Eu5B 118.4(4) . .
Na3 P1 Eu5B 73.00(13) . .
Na1 P1 Eu5B 114.92(15) . .
O2 P1 Eu1 122.8(4) . .
O3 P1 Eu1 122.1(4) . .
O1 P1 Eu1 30.6(4) . .
C1 P1 Eu1 72.7(4) . .
Na3 P1 Eu1 66.54(12) . .
Na1 P1 Eu1 59.94(10) . .
Eu5B P1 Eu1 139.50(11) . .
O5 P2 O4 114.6(5) . .
O5 P2 O6 112.5(5) . .
O4 P2 O6 112.6(5) . .
O5 P2 C12 107.8(6) . .
O4 P2 C12 103.0(5) . .
O6 P2 C12 105.2(5) . .
O5 P2 Na3 120.6(5) . .
O4 P2 Na3 40.8(3) . .
O6 P2 Na3 74.3(4) . .
C12 P2 Na3 127.8(4) . .
O5 P2 Eu1 123.0(4) . .
O4 P2 Eu1 29.2(3) . .
O6 P2 Eu1 122.0(3) . .
C12 P2 Eu1 73.9(4) . .
Na3 P2 Eu1 64.58(14) . .
O7 P3 O9 112.6(7) . .
O7 P3 O8 113.4(5) . .
O9 P3 O8 113.0(6) . .
O7 P3 C23 103.3(5) . .
O9 P3 C23 108.7(6) . .
O8 P3 C23 104.9(6) . .
O7 P3 Na3 37.5(4) . .
O9 P3 Na3 121.3(5) . .
O8 P3 Na3 77.4(3) . .
C23 P3 Na3 124.5(4) . .
O7 P3 Eu2 29.5(3) . .
O9 P3 Eu2 118.2(6) . .
O8 P3 Eu2 126.0(3) . .
C23 P3 Eu2 74.2(4) . .
Na3 P3 Eu2 62.53(13) . .
O11 P4 O12 111.2(5) . .
O11 P4 O10 112.1(6) . .
O12 P4 O10 113.5(5) . .
O11 P4 C34 109.1(5) . .
O12 P4 C34 106.6(5) . .
O10 P4 C34 103.9(6) . .
O11 P4 Na3 54.9(4) . .
O12 P4 Na3 144.1(4) . .
O10 P4 Na3 58.7(5) . .
C34 P4 Na3 109.3(4) . .
O11 P4 Na2 111.4(4) . .
O12 P4 Na2 83.2(4) . .
O10 P4 Na2 34.6(3) . .
C34 P4 Na2 131.0(5) . .
Na3 P4 Na2 74.5(2) . .
O11 P4 Eu2 118.7(3) . .
O12 P4 Eu2 126.7(4) . .
O10 P4 Eu2 29.9(3) . .
C34 P4 Eu2 74.3(4) . .
Na3 P4 Eu2 66.18(13) . .
Na2 P4 Eu2 62.74(10) . .
O13 P5 O14 112.7(6) . .
O13 P5 O15 112.0(6) . .
O14 P5 O15 114.6(7) . .
O13 P5 C45 103.9(7) . .
O14 P5 C45 108.4(7) . .
O15 P5 C45 104.1(7) . .
O13 P5 Eu3 118.8(5) . .
O14 P5 Eu3 126.1(4) . .
O15 P5 Eu3 29.9(4) . .
C45 P5 Eu3 74.2(6) . .
O17 P6 O16 114.6(6) . .
O17 P6 O18 110.1(7) . .
O16 P6 O18 112.5(6) . .
O17 P6 C56 105.7(6) . .
O16 P6 C56 103.3(7) . .
O18 P6 C56 110.1(5) . .
O17 P6 Na2 64.3(5) . .
O16 P6 Na2 50.7(4) . .
O18 P6 Na2 138.1(4) . .
C56 P6 Na2 111.2(5) . .
O17 P6 Eu3 127.4(6) . .
O16 P6 Eu3 32.0(3) . .
O18 P6 Eu3 120.2(4) . .
C56 P6 Eu3 71.6(5) . .
Na2 P6 Eu3 68.28(14) . .
O21 P7 O20 110.8(8) . .
O21 P7 O19 113.8(7) . .
O20 P7 O19 111.8(5) . .
O21 P7 C67 108.9(6) . .
O20 P7 C67 105.8(6) . .
O19 P7 C67 105.3(7) . .
O21 P7 Na1 66.0(6) . 2_656
O20 P7 Na1 134.4(4) . 2_656
O19 P7 Na1 47.9(4) . 2_656
C67 P7 Na1 118.4(5) . 2_656
O21 P7 Eu4 127.2(7) . .
O20 P7 Eu4 119.1(4) . .
O19 P7 Eu4 31.5(3) . .
C67 P7 Eu4 73.8(5) . .
Na1 P7 Eu4 67.28(13) 2_656 .
O23 P8 O24 112.6(6) . .
O23 P8 O22 115.8(5) . .
O24 P8 O22 111.0(6) . .
O23 P8 C78 108.0(7) . .
O24 P8 C78 104.6(6) . .
O22 P8 C78 103.7(7) . .
O23 P8 Na1 128.3(6) . 2_656
O24 P8 Na1 55.7(5) . 2_656
O22 P8 Na1 56.1(4) . 2_656
C78 P8 Na1 123.7(5) . 2_656
O23 P8 Eu4 136.8(4) . .
O24 P8 Eu4 107.8(5) . .
O22 P8 Eu4 31.0(4) . .
C78 P8 Eu4 74.9(6) . .
Na1 P8 Eu4 66.01(12) 2_656 .
O1 Na1 O28 92.7(5) . .
O1 Na1 O27 156.0(5) . .
O28 Na1 O27 92.3(6) . .
O1 Na1 O19 98.7(3) . 2_656
O28 Na1 O19 81.3(4) . 2_656
O27 Na1 O19 105.3(4) . 2_656
O1 Na1 O8 69.8(3) . .
O28 Na1 O8 87.6(4) . .
O27 Na1 O8 86.9(4) . .
O19 Na1 O8 163.7(3) 2_656 .
O1 Na1 O24 70.1(3) . 2_656
O28 Na1 O24 156.6(4) . 2_656
O27 Na1 O24 97.5(4) . 2_656
O19 Na1 O24 116.1(4) 2_656 2_656
O8 Na1 O24 71.8(3) . 2_656
O1 Na1 O22 97.9(4) . 2_656
O28 Na1 O22 147.9(4) . 2_656
O27 Na1 O22 90.1(4) . 2_656
O19 Na1 O22 67.2(3) 2_656 2_656
O8 Na1 O22 124.6(3) . 2_656
O24 Na1 O22 53.7(3) 2_656 2_656
O1 Na1 O21 146.7(4) . 2_656
O28 Na1 O21 66.5(5) . 2_656
O27 Na1 O21 55.5(4) . 2_656
O19 Na1 O21 54.3(3) 2_656 2_656
O8 Na1 O21 131.0(3) . 2_656
O24 Na1 O21 136.0(4) 2_656 2_656
O22 Na1 O21 89.1(4) 2_656 2_656
O1 Na1 P7 123.9(3) . 2_656
O28 Na1 P7 73.2(3) . 2_656
O27 Na1 P7 80.0(4) . 2_656
O19 Na1 P7 26.9(2) 2_656 2_656
O8 Na1 P7 156.1(3) . 2_656
O24 Na1 P7 129.5(3) 2_656 2_656
O22 Na1 P7 75.7(3) 2_656 2_656
O21 Na1 P7 27.4(2) 2_656 2_656
O1 Na1 P8 85.7(3) . 2_656
O28 Na1 P8 173.9(4) . 2_656
O27 Na1 P8 91.5(4) . 2_656
O19 Na1 P8 93.1(3) 2_656 2_656
O8 Na1 P8 97.4(2) . 2_656
O24 Na1 P8 26.7(2) 2_656 2_656
O22 Na1 P8 27.4(2) 2_656 2_656
O21 Na1 P8 112.2(3) 2_656 2_656
P7 Na1 P8 102.87(18) 2_656 2_656
O1 Na1 P1 22.1(2) . .
O28 Na1 P1 91.4(4) . .
O27 Na1 P1 176.0(4) . .
O19 Na1 P1 76.7(3) 2_656 .
O8 Na1 P1 91.8(2) . .
O24 Na1 P1 78.6(2) 2_656 .
O22 Na1 P1 87.5(3) 2_656 .
O21 Na1 P1 127.6(3) 2_656 .
P7 Na1 P1 102.50(16) 2_656 .
P8 Na1 P1 84.94(16) 2_656 .
O1 Na1 Eu1 43.4(2) . .
O28 Na1 Eu1 116.4(4) . .
O27 Na1 Eu1 114.2(4) . .
O19 Na1 Eu1 135.0(3) 2_656 .
O8 Na1 Eu1 42.0(2) . .
O24 Na1 Eu1 40.25(19) 2_656 .
O22 Na1 Eu1 91.5(3) 2_656 .
O21 Na1 Eu1 169.6(3) 2_656 .
P7 Na1 Eu1 161.3(2) 2_656 .
P8 Na1 Eu1 66.10(12) 2_656 .
P1 Na1 Eu1 62.74(10) . .
O10 Na2 O29 126.0(5) . .
O10 Na2 O16 98.0(3) . .
O29 Na2 O16 130.0(5) . .
O10 Na2 O15 85.7(4) . .
O29 Na2 O15 87.7(5) . .
O16 Na2 O15 71.6(3) . .
O10 Na2 O6 67.7(3) . .
O29 Na2 O6 68.0(5) . .
O16 Na2 O6 161.8(4) . .
O15 Na2 O6 116.5(3) . .
O10 Na2 O17 152.1(4) . .
O29 Na2 O17 81.8(5) . .
O16 Na2 O17 58.1(3) . .
O15 Na2 O17 98.4(4) . .
O6 Na2 O17 131.5(3) . .
O10 Na2 P6 126.4(3) . .
O29 Na2 P6 105.5(4) . .
O16 Na2 P6 29.0(2) . .
O15 Na2 P6 82.5(3) . .
O6 Na2 P6 158.7(3) . .
O17 Na2 P6 29.2(2) . .
O10 Na2 P4 22.0(2) . .
O29 Na2 P4 146.1(4) . .
O16 Na2 P4 76.2(2) . .
O15 Na2 P4 80.9(3) . .
O6 Na2 P4 88.8(2) . .
O17 Na2 P4 131.2(3) . .
P6 Na2 P4 104.42(17) . .
O10 Na2 Eu2 39.8(2) . .
O29 Na2 Eu2 86.3(4) . .
O16 Na2 Eu2 133.1(3) . .
O15 Na2 Eu2 83.2(2) . .
O6 Na2 Eu2 39.86(18) . .
O17 Na2 Eu2 167.9(3) . .
P6 Na2 Eu2 161.0(2) . .
P4 Na2 Eu2 60.87(10) . .
O10 Na2 Eu3 77.5(3) . .
O29 Na2 Eu3 123.0(5) . .
O16 Na2 Eu3 38.6(2) . .
O15 Na2 Eu3 38.3(2) . .
O6 Na2 Eu3 139.5(3) . .
O17 Na2 Eu3 88.7(2) . .
P6 Na2 Eu3 61.45(12) . .
P4 Na2 Eu3 60.85(11) . .
Eu2 Na2 Eu3 99.69(14) . .
O10 Na2 Na3 38.6(3) . .
O29 Na2 Na3 122.6(5) . .
O16 Na2 Na3 106.4(3) . .
O15 Na2 Na3 124.3(3) . .
O6 Na2 Na3 55.5(2) . .
O17 Na2 Na3 128.7(3) . .
P6 Na2 Na3 123.2(2) . .
P4 Na2 Na3 47.11(13) . .
Eu2 Na2 Na3 57.22(11) . .
Eu3 Na2 Na3 106.98(16) . .
O4 Na3 O11 160.9(5) . .
O4 Na3 O7 89.8(3) . .
O11 Na3 O7 101.8(4) . .
O4 Na3 O1 73.8(3) . .
O11 Na3 O1 118.3(4) . .
O7 Na3 O1 99.5(4) . .
O4 Na3 O10 108.2(4) . .
O11 Na3 O10 61.8(3) . .
O7 Na3 O10 73.7(3) . .
O1 Na3 O10 172.8(4) . .
O4 Na3 O2 104.1(4) . .
O11 Na3 O2 73.5(3) . .
O7 Na3 O2 148.9(5) . .
O1 Na3 O2 59.5(3) . .
O10 Na3 O2 125.4(4) . .
O4 Na3 P4 139.1(4) . .
O11 Na3 P4 31.0(2) . .
O7 Na3 P4 83.6(3) . .
O1 Na3 P4 147.1(4) . .
O10 Na3 P4 31.4(2) . .
O2 Na3 P4 102.1(3) . .
O4 Na3 P1 84.3(3) . .
O11 Na3 P1 99.6(3) . .
O7 Na3 P1 128.8(4) . .
O1 Na3 P1 30.4(2) . .
O10 Na3 P1 155.3(3) . .
O2 Na3 P1 30.1(2) . .
P4 Na3 P1 130.2(2) . .
O4 Na3 P2 25.0(2) . .
O11 Na3 P2 140.6(4) . .
O7 Na3 P2 83.6(3) . .
O1 Na3 P2 98.7(3) . .
O10 Na3 P2 83.2(3) . .
O2 Na3 P2 120.0(3) . .
P4 Na3 P2 114.1(3) . .
P1 Na3 P2 107.1(2) . .
O4 Na3 P3 82.4(2) . .
O11 Na3 P3 113.8(3) . .
O7 Na3 P3 22.2(2) . .
O1 Na3 P3 77.4(3) . .
O10 Na3 P3 95.9(3) . .
O2 Na3 P3 131.5(3) . .
P4 Na3 P3 102.91(19) . .
P1 Na3 P3 107.0(2) . .
P2 Na3 P3 85.62(14) . .
O4 Na3 Eu2 84.2(3) . .
O11 Na3 Eu2 95.2(3) . .
O7 Na3 Eu2 39.2(2) . .
O1 Na3 Eu2 133.7(3) . .
O10 Na3 Eu2 41.2(2) . .
O2 Na3 Eu2 166.6(3) . .
P4 Na3 Eu2 65.54(14) . .
P1 Na3 Eu2 163.3(2) . .
P2 Na3 Eu2 64.44(13) . .
P3 Na3 Eu2 59.38(10) . .
O4 Na3 Eu1 38.5(2) . .
O11 Na3 Eu1 158.3(4) . .
O7 Na3 Eu1 79.8(2) . .
O1 Na3 Eu1 41.1(2) . .
O10 Na3 Eu1 137.5(3) . .
O2 Na3 Eu1 93.8(3) . .
P4 Na3 Eu1 163.1(2) . .
P1 Na3 Eu1 64.55(14) . .
P2 Na3 Eu1 61.01(11) . .
P3 Na3 Eu1 61.50(12) . .
Eu2 Na3 Eu1 99.08(13) . .
P1 O1 Na1 122.6(5) . .
P1 O1 Eu1 130.8(6) . .
Na1 O1 Eu1 94.9(3) . .
P1 O1 Na3 93.7(5) . .
Na1 O1 Na3 116.8(5) . .
Eu1 O1 Na3 96.2(3) . .
P1 O2 Eu5B 147.7(5) . .
P1 O2 Eu5A 146.3(5) . .
Eu5B O2 Eu5A 16.60(11) . .
P1 O2 Na3 92.1(4) . .
Eu5B O2 Na3 112.4(4) . .
Eu5A O2 Na3 99.1(3) . .
P1 O3 Eu4 145.6(5) . 2_656
P2 O4 Eu1 132.2(4) . .
P2 O4 Na3 114.2(5) . .
Eu1 O4 Na3 102.5(4) . .
P2 O6 Eu2 143.0(5) . .
P2 O6 Na2 112.6(4) . .
Eu2 O6 Na2 91.9(3) . .
P3 O7 Eu2 131.7(5) . .
P3 O7 Na3 120.4(5) . .
Eu2 O7 Na3 99.1(4) . .
P3 O8 Eu1 139.6(4) . .
P3 O8 Na1 115.9(4) . .
Eu1 O8 Na1 90.4(3) . .
P4 O10 Na2 123.4(5) . .
P4 O10 Eu2 131.4(5) . .
Na2 O10 Eu2 101.6(4) . .
P4 O10 Na3 89.9(6) . .
Na2 O10 Na3 106.0(4) . .
Eu2 O10 Na3 94.8(3) . .
P4 O11 Eu5A 147.0(4) . .
P4 O11 Na3 94.1(5) . .
Eu5A O11 Na3 110.6(4) . .
P4 O11 Eu5B 147.6(4) . .
Eu5A O11 Eu5B 15.01(8) . .
Na3 O11 Eu5B 97.7(3) . .
P4 O12 Eu3 140.2(5) . .
P5 O13 Eu2 152.6(7) . .
P5 O15 Eu3 131.1(6) . .
P5 O15 Na2 111.6(5) . .
Eu3 O15 Na2 96.7(4) . .
P6 O16 Eu3 128.2(5) . .
P6 O16 Na2 100.3(4) . .
Eu3 O16 Na2 101.8(4) . .
P6 O17 Na2 86.5(5) . .
P6 O18 Eu4 156.6(7) . .
P7 O19 Eu4 128.2(5) . .
P7 O19 Na1 105.2(5) . 2_656
Eu4 O19 Na1 101.6(4) . 2_656
P7 O20 Eu3 160.8(6) . .
P7 O21 Na1 86.6(6) . 2_656
P8 O22 Eu4 128.8(6) . .
P8 O22 Na1 96.5(4) . 2_656
Eu4 O22 Na1 93.3(3) . 2_656
P8 O24 Eu1 162.3(7) . 2_656
P8 O24 Na1 97.6(6) . 2_656
Eu1 O24 Na1 86.6(4) 2_656 2_656
C1 N1 C5 120.4(11) . .
C1 N1 Eu1 118.9(9) . .
C5 N1 Eu1 119.4(8) . .
C6 N2 C10 119.9(12) . .
C6 N2 Eu1 119.5(9) . .
C10 N2 Eu1 120.5(8) . .
C12 N3 C16 116.1(11) . .
C12 N3 Eu1 119.1(7) . .
C16 N3 Eu1 124.3(8) . .
C17 N4 C21 118.2(12) . .
C17 N4 Eu1 119.5(11) . .
C21 N4 Eu1 121.6(8) . .
C23 N5 C27 119.5(10) . .
C23 N5 Eu2 116.9(8) . .
C27 N5 Eu2 122.9(8) . .
C28 N6 C32 117.7(12) . .
C28 N6 Eu2 120.9(9) . .
C32 N6 Eu2 121.3(8) . .
C38 N7 C34 118.4(12) . .
C38 N7 Eu2 122.4(10) . .
C34 N7 Eu2 118.8(8) . .
C43 N8 C39 117.3(11) . .
C43 N8 Eu2 123.7(8) . .
C39 N8 Eu2 118.9(8) . .
C49 N9 C45 118.8(15) . .
C49 N9 Eu3 124.5(11) . .
C45 N9 Eu3 116.6(11) . .
C54 N10 C50 115.4(14) . .
C54 N10 Eu3 122.3(10) . .
C50 N10 Eu3 121.1(11) . .
C56 N11 C60 117.8(13) . .
C56 N11 Eu3 120.3(8) . .
C60 N11 Eu3 121.9(11) . .
C65 N12 C61 116.8(13) . .
C65 N12 Eu3 122.8(12) . .
C61 N12 Eu3 120.4(9) . .
C71 N13 C67 120.7(13) . .
C71 N13 Eu4 120.6(11) . .
C67 N13 Eu4 118.3(7) . .
C72 N14 C76 116.4(13) . .
C72 N14 Eu4 123.2(9) . .
C76 N14 Eu4 120.3(11) . .
C82 N15 C78 119.2(17) . .
C82 N15 Eu4 121.2(12) . .
C78 N15 Eu4 118.7(11) . .
C83 N16 C87 115.3(15) . .
C83 N16 Eu4 123.7(13) . .
C87 N16 Eu4 120.0(11) . .
N1 C1 C2 123.3(13) . .
N1 C1 P1 116.8(9) . .
C2 C1 P1 119.8(11) . .
C1 C2 C3 117.9(14) . .
C1 C2 H2 121.1 . .
C3 C2 H2 121.1 . .
C4 C3 C2 116.1(15) . .
C4 C3 H3 122.0 . .
C2 C3 H3 122.0 . .
C5 C4 C3 122.8(16) . .
C5 C4 H4 118.6 . .
C3 C4 H4 118.6 . .
N1 C5 C4 119.4(13) . .
N1 C5 C10 118.1(11) . .
C4 C5 C10 122.4(14) . .
N2 C6 C7 123.5(14) . .
N2 C6 H6 118.2 . .
C7 C6 H6 118.2 . .
C8 C7 C6 115.9(15) . .
C8 C7 C11 124.0(15) . .
C6 C7 C11 120.1(14) . .
C7 C8 C9 123.2(17) . .
C7 C8 H8 118.4 . .
C9 C8 H8 118.4 . .
C10 C9 C8 118.6(17) . .
C10 C9 H9 120.7 . .
C8 C9 H9 120.7 . .
C9 C10 N2 118.8(14) . .
C9 C10 C5 123.2(13) . .
N2 C10 C5 117.9(12) . .
C7 C11 H11A 109.5 . .
C7 C11 H11B 109.5 . .
H11A C11 H11B 109.5 . .
C7 C11 H11C 109.5 . .
H11A C11 H11C 109.5 . .
H11B C11 H11C 109.5 . .
N3 C12 C13 124.2(12) . .
N3 C12 P2 116.2(9) . .
C13 C12 P2 119.4(10) . .
C12 C13 C14 119.3(15) . .
C12 C13 H13 120.3 . .
C14 C13 H13 120.3 . .
C15 C14 C13 117.0(14) . .
C15 C14 H14 121.5 . .
C13 C14 H14 121.5 . .
C14 C15 C16 120.9(13) . .
C14 C15 H15 119.5 . .
C16 C15 H15 119.5 . .
N3 C16 C15 122.4(13) . .
N3 C16 C21 114.4(12) . .
C15 C16 C21 123.2(12) . .
N4 C17 C18 123.8(17) . .
N4 C17 H17 118.1 . .
C18 C17 H17 118.1 . .
C19 C18 C17 113.7(16) . .
C19 C18 C22 126.4(17) . .
C17 C18 C22 119.9(17) . .
C18 C19 C20 125.7(17) . .
C18 C19 H19 117.1 . .
C20 C19 H19 117.1 . .
C19 C20 C21 116.1(19) . .
C19 C20 H20 121.9 . .
C21 C20 H20 121.9 . .
N4 C21 C20 122.2(14) . .
N4 C21 C16 117.7(10) . .
C20 C21 C16 120.1(14) . .
C18 C22 H22A 109.5 . .
C18 C22 H22B 109.5 . .
H22A C22 H22B 109.5 . .
C18 C22 H22C 109.5 . .
H22A C22 H22C 109.5 . .
H22B C22 H22C 109.5 . .
N5 C23 C24 121.7(12) . .
N5 C23 P3 117.0(9) . .
C24 C23 P3 121.2(11) . .
C23 C24 C25 119.8(13) . .
C23 C24 H24 120.1 . .
C25 C24 H24 120.1 . .
C24 C25 C26 117.1(11) . .
C24 C25 H25 121.4 . .
C26 C25 H25 121.4 . .
C27 C26 C25 119.5(13) . .
C27 C26 H26 120.2 . .
C25 C26 H26 120.2 . .
N5 C27 C26 122.3(12) . .
N5 C27 C32 116.9(10) . .
C26 C27 C32 120.8(12) . .
N6 C28 C29 124.8(13) . .
N6 C28 H28 117.6 . .
C29 C28 H28 117.6 . .
C30 C29 C28 116.5(13) . .
C30 C29 C33 124.5(16) . .
C28 C29 C33 119.1(16) . .
C31 C30 C29 119.3(15) . .
C31 C30 H30 120.3 . .
C29 C30 H30 120.3 . .
C30 C31 C32 121.4(15) . .
C30 C31 H31 119.3 . .
C32 C31 H31 119.3 . .
N6 C32 C31 120.3(13) . .
N6 C32 C27 116.8(11) . .
C31 C32 C27 122.8(12) . .
C29 C33 H33A 109.5 . .
C29 C33 H33B 109.5 . .
H33A C33 H33B 109.5 . .
C29 C33 H33C 109.5 . .
H33A C33 H33C 109.5 . .
H33B C33 H33C 109.5 . .
N7 C34 C35 122.3(13) . .
N7 C34 P4 116.8(10) . .
C35 C34 P4 120.8(11) . .
C34 C35 C36 117.2(14) . .
C34 C35 H35 121.4 . .
C36 C35 H35 121.4 . .
C37 C36 C35 119.0(15) . .
C37 C36 H36 120.5 . .
C35 C36 H36 120.5 . .
C38 C37 C36 120.2(16) . .
C38 C37 H37 119.9 . .
C36 C37 H37 119.9 . .
N7 C38 C37 122.5(15) . .
N7 C38 C43 116.8(13) . .
C37 C38 C43 120.6(14) . .
N8 C39 C40 124.0(13) . .
N8 C39 H39 118.0 . .
C40 C39 H39 118.0 . .
C41 C40 C39 116.8(15) . .
C41 C40 C44 124.8(15) . .
C39 C40 C44 118.4(14) . .
C40 C41 C42 120.7(16) . .
C40 C41 H41 119.7 . .
C42 C41 H41 119.7 . .
C43 C42 C41 119.2(18) . .
C43 C42 H42 120.4 . .
C41 C42 H42 120.4 . .
N8 C43 C42 121.8(15) . .
N8 C43 C38 115.8(11) . .
C42 C43 C38 122.4(15) . .
C40 C44 H44A 109.5 . .
C40 C44 H44B 109.5 . .
H44A C44 H44B 109.5 . .
C40 C44 H44C 109.5 . .
H44A C44 H44C 109.5 . .
H44B C44 H44C 109.5 . .
N9 C45 C46 119.8(17) . .
N9 C45 P5 117.7(13) . .
C46 C45 P5 122.2(15) . .
C47 C46 C45 121(2) . .
C47 C46 H46 119.7 . .
C45 C46 H46 119.7 . .
C46 C47 C48 120(2) . .
C46 C47 H47 120.2 . .
C48 C47 H47 120.2 . .
C47 C48 C49 120(2) . .
C47 C48 H48 120.2 . .
C49 C48 H48 120.2 . .
N9 C49 C48 121.3(18) . .
N9 C49 C54 114.5(16) . .
C48 C49 C54 124.2(18) . .
N10 C50 C51 123.7(18) . .
N10 C50 H50 118.1 . .
C51 C50 H50 118.1 . .
C52 C51 C50 116.9(18) . .
C52 C51 C55 122.6(17) . .
C50 C51 C55 120.4(18) . .
C51 C52 C53 120.9(17) . .
C51 C52 H52 119.6 . .
C53 C52 H52 119.6 . .
C54 C53 C52 117(2) . .
C54 C53 H53 121.3 . .
C52 C53 H53 121.3 . .
N10 C54 C53 125.5(19) . .
N10 C54 C49 116.0(15) . .
C53 C54 C49 118.4(18) . .
C51 C55 H55A 109.5 . .
C51 C55 H55B 109.5 . .
H55A C55 H55B 109.5 . .
C51 C55 H55C 109.5 . .
H55A C55 H55C 109.5 . .
H55B C55 H55C 109.5 . .
N11 C56 C57 126.1(13) . .
N11 C56 P6 117.6(10) . .
C57 C56 P6 116.2(13) . .
C58 C57 C56 113.3(16) . .
C58 C57 H57 123.4 . .
C56 C57 H57 123.4 . .
C59 C58 C57 120.8(15) . .
C59 C58 H58 119.6 . .
C57 C58 H58 119.6 . .
C58 C59 C60 122.4(15) . .
C58 C59 H59 118.8 . .
C60 C59 H59 118.8 . .
N11 C60 C59 119.4(18) . .
N11 C60 C65 115.7(13) . .
C59 C60 C65 124.9(15) . .
N12 C61 C62 127.3(16) . .
N12 C61 H61 116.4 . .
C62 C61 H61 116.4 . .
C61 C62 C63 107(2) . .
C61 C62 C66 123.1(19) . .
C63 C62 C66 130(2) . .
C64 C63 C62 127(2) . .
C64 C63 H63 116.5 . .
C62 C63 H63 116.5 . .
C63 C64 C65 113(2) . .
C63 C64 H64 123.3 . .
C65 C64 H64 123.3 . .
N12 C65 C64 127.9(19) . .
N12 C65 C60 117.6(14) . .
C64 C65 C60 114.1(16) . .
C62 C66 H66A 109.5 . .
C62 C66 H66B 109.5 . .
H66A C66 H66B 109.5 . .
C62 C66 H66C 109.5 . .
H66A C66 H66C 109.5 . .
H66B C66 H66C 109.5 . .
N13 C67 C68 120.3(13) . .
N13 C67 P7 117.3(10) . .
C68 C67 P7 122.2(13) . .
C67 C68 C69 122.3(17) . .
C67 C68 H68 118.8 . .
C69 C68 H68 118.8 . .
C70 C69 C68 116.4(15) . .
C70 C69 H69 121.8 . .
C68 C69 H69 121.8 . .
C69 C70 C71 119.7(14) . .
C69 C70 H70 120.2 . .
C71 C70 H70 120.2 . .
N13 C71 C70 120.4(16) . .
N13 C71 C76 118.9(13) . .
C70 C71 C76 120.6(12) . .
N14 C72 C73 129.1(17) . .
N14 C72 H72 115.4 . .
C73 C72 H72 115.4 . .
C74 C73 C72 112.4(19) . .
C74 C73 C77 125.5(17) . .
C72 C73 C77 122.1(17) . .
C75 C74 C73 121.8(15) . .
C75 C74 H74 119.1 . .
C73 C74 H74 119.1 . .
C74 C75 C76 121.1(15) . .
C74 C75 H75 119.4 . .
C76 C75 H75 119.4 . .
N14 C76 C75 119.0(17) . .
N14 C76 C71 116.7(11) . .
C75 C76 C71 124.2(13) . .
C73 C77 H77A 109.5 . .
C73 C77 H77B 109.5 . .
H77A C77 H77B 109.5 . .
C73 C77 H77C 109.5 . .
H77A C77 H77C 109.5 . .
H77B C77 H77C 109.5 . .
N15 C78 C79 123.4(18) . .
N15 C78 P8 114.8(13) . .
C79 C78 P8 121.6(15) . .
C80 C79 C78 119(2) . .
C80 C79 H79 120.5 . .
C78 C79 H79 120.5 . .
C79 C80 C81 119(2) . .
C79 C80 H80 120.6 . .
C81 C80 H80 120.6 . .
C80 C81 C82 119.3(18) . .
C80 C81 H81 120.4 . .
C82 C81 H81 120.4 . .
N15 C82 C81 120.5(18) . .
N15 C82 C87 117.9(18) . .
C81 C82 C87 121.6(17) . .
N16 C83 C84 127.5(18) . .
N16 C83 H83 116.2 . .
C84 C83 H83 116.2 . .
C83 C84 C85 116.1(17) . .
C83 C84 C88 122.6(17) . .
C85 C84 C88 121.1(16) . .
C86 C85 C84 121.7(17) . .
C86 C85 H85 119.2 . .
C84 C85 H85 119.2 . .
C85 C86 C87 116(2) . .
C85 C86 H86 122.0 . .
C87 C86 H86 122.0 . .
N16 C87 C86 123.3(18) . .
N16 C87 C82 116.5(15) . .
C86 C87 C82 120.2(19) . .
C84 C88 H88A 109.5 . .
C84 C88 H88B 109.5 . .
H88A C88 H88B 109.5 . .
C84 C88 H88C 109.5 . .
H88A C88 H88C 109.5 . .
H88B C88 H88C 109.5 . .

loop_
_geom_bond_atom_site_label_1
_geom_bond_atom_site_label_2
_geom_bond_distance
_geom_bond_site_symmetry_2
Eu1 O24 2.250(9) 2_656
Eu1 O4 2.311(7) .
Eu1 O8 2.328(8) .
Eu1 O1 2.397(9) .
Eu1 N2 2.625(11) .
Eu1 N1 2.645(10) .
Eu1 N3 2.646(10) .
Eu1 N4 2.680(10) .
Eu1 Na1 3.476(5) .
Eu1 P2 3.512(3) .
Eu1 P1 3.570(3) .
Eu1 Na3 3.627(6) .
Eu2 O13 2.267(8) .
Eu2 O7 2.290(9) .
Eu2 O6 2.324(8) .
Eu2 O10 2.366(8) .
Eu2 N8 2.614(10) .
Eu2 N5 2.648(9) .
Eu2 N7 2.654(10) .
Eu2 N6 2.680(11) .
Eu2 P3 3.472(3) .
Eu2 P4 3.561(3) .
Eu2 Na3 3.579(6) .
Eu2 Na2 3.624(5) .
Eu3 O20 2.242(9) .
Eu3 O15 2.316(10) .
Eu3 O12 2.319(8) .
Eu3 O16 2.368(9) .
Eu3 N11 2.557(11) .
Eu3 N12 2.599(11) .
Eu3 N9 2.630(13) .
Eu3 N10 2.686(11) .
Eu3 P5 3.499(4) .
Eu3 P6 3.511(4) .
Eu3 Na2 3.714(6) .
Eu4 O18 2.298(10) .
Eu4 O19 2.306(11) .
Eu4 O22 2.311(10) .
Eu4 O3 2.350(8) 2_656
Eu4 N14 2.589(12) .
Eu4 N13 2.595(11) .
Eu4 N16 2.639(13) .
Eu4 N15 2.648(14) .
Eu4 P7 3.466(4) .
Eu4 P8 3.495(4) .
Eu4 Na1 3.728(6) 2_656
Eu5A O11 2.245(9) 2_656
Eu5A O11 2.245(9) .
Eu5A O26A 2.466(11) .
Eu5A O26A 2.466(11) 2_656
Eu5A O2 2.491(10) .
Eu5A O2 2.491(10) 2_656
Eu5A O25A 2.556(11) .
Eu5A O25A 2.556(11) 2_656
Eu5A Na3 3.817(5) .
Eu5A Na3 3.817(5) 2_656
Eu5B O2 2.074(9) 2_656
Eu5B O2 2.074(9) .
Eu5B O26B 2.45(2) .
Eu5B O26B 2.45(2) 2_656
Eu5B O25B 2.532(19) 2_656
Eu5B O25B 2.532(19) .
Eu5B O11 2.685(10) .
Eu5B O11 2.685(10) 2_656
Eu5B P1 3.431(4) 2_656
Eu5B P1 3.431(4) .
Eu5B Na3 3.830(5) .
Eu5B Na3 3.830(5) 2_656
P1 O2 1.494(9) .
P1 O3 1.506(9) .
P1 O1 1.509(9) .
P1 C1 1.840(14) .
P1 Na3 2.980(7) .
P1 Na1 3.381(6) .
P2 O5 1.496(8) .
P2 O4 1.514(8) .
P2 O6 1.525(8) .
P2 C12 1.843(12) .
P2 Na3 3.266(8) .
P3 O7 1.499(9) .
P3 O9 1.501(10) .
P3 O8 1.506(9) .
P3 C23 1.825(12) .
P3 Na3 3.424(7) .
P4 O11 1.506(10) .
P4 O12 1.510(8) .
P4 O10 1.522(9) .
P4 C34 1.788(14) .
P4 Na3 2.920(7) .
P4 Na2 3.396(6) .
P5 O13 1.495(8) .
P5 O14 1.506(12) .
P5 O15 1.510(12) .
P5 C45 1.806(18) .
P6 O17 1.505(10) .
P6 O16 1.514(9) .
P6 O18 1.518(11) .
P6 C56 1.863(14) .
P6 Na2 3.074(6) .
P7 O21 1.500(10) .
P7 O20 1.509(11) .
P7 O19 1.528(11) .
P7 C67 1.818(13) .
P7 Na1 3.257(6) 2_656
P8 O23 1.506(10) .
P8 O24 1.515(10) .
P8 O22 1.547(11) .
P8 C78 1.831(19) .
P8 Na1 3.345(7) 2_656
Na1 O1 2.320(9) .
Na1 O28 2.469(14) .
Na1 O27 2.482(13) .
Na1 O19 2.503(11) 2_656
Na1 O8 2.565(9) .
Na1 O24 2.788(14) 2_656
Na1 O22 2.796(11) 2_656
Na1 O21 2.982(15) 2_656
Na1 P7 3.257(6) 2_656
Na1 P8 3.345(7) 2_656
Na2 O10 2.310(10) .
Na2 O29 2.400(18) .
Na2 O16 2.418(10) .
Na2 O15 2.643(13) .
Na2 O6 2.707(9) .
Na2 O17 2.775(13) .
Na2 Na3 3.841(10) .
Na3 O4 2.339(10) .
Na3 O11 2.396(10) .
Na3 O7 2.414(10) .
Na3 O1 2.474(13) .
Na3 O10 2.496(14) .
Na3 O2 2.525(10) .
O3 Eu4 2.350(8) 2_656
O19 Na1 2.503(11) 2_656
O21 Na1 2.982(15) 2_656
O22 Na1 2.796(11) 2_656
O24 Eu1 2.250(9) 2_656
O24 Na1 2.788(14) 2_656
N1 C1 1.340(16) .
N1 C5 1.350(17) .
N2 C6 1.349(17) .
N2 C10 1.371(16) .
N3 C12 1.321(15) .
N3 C16 1.345(15) .
N4 C17 1.331(16) .
N4 C21 1.339(17) .
N5 C23 1.324(15) .
N5 C27 1.336(16) .
N6 C28 1.335(16) .
N6 C32 1.360(16) .
N7 C38 1.302(17) .
N7 C34 1.370(16) .
N8 C43 1.326(16) .
N8 C39 1.341(16) .
N9 C49 1.36(2) .
N9 C45 1.38(2) .
N10 C54 1.32(2) .
N10 C50 1.33(2) .
N11 C56 1.315(19) .
N11 C60 1.360(18) .
N12 C65 1.273(18) .
N12 C61 1.33(2) .
N13 C71 1.313(16) .
N13 C67 1.337(19) .
N14 C72 1.30(2) .
N14 C76 1.360(18) .
N15 C82 1.32(2) .
N15 C78 1.341(19) .
N16 C83 1.298(19) .
N16 C87 1.39(2) .
C1 C2 1.371(17) .
C2 C3 1.44(2) .
C2 H2 0.9500 .
C3 C4 1.41(2) .
C3 H3 0.9500 .
C4 C5 1.361(19) .
C4 H4 0.9500 .
C5 C10 1.405(18) .
C6 C7 1.37(2) .
C6 H6 0.9500 .
C7 C8 1.34(2) .
C7 C11 1.55(2) .
C8 C9 1.40(2) .
C8 H8 0.9500 .
C9 C10 1.37(2) .
C9 H9 0.9500 .
C11 H11A 0.9800 .
C11 H11B 0.9800 .
C11 H11C 0.9800 .
C12 C13 1.365(19) .
C13 C14 1.39(2) .
C13 H13 0.9500 .
C14 C15 1.34(2) .
C14 H14 0.9500 .
C15 C16 1.38(2) .
C15 H15 0.9500 .
C16 C21 1.499(19) .
C17 C18 1.44(2) .
C17 H17 0.9500 .
C18 C19 1.31(3) .
C18 C22 1.50(2) .
C19 C20 1.38(3) .
C19 H19 0.9500 .
C20 C21 1.391(19) .
C20 H20 0.9500 .
C22 H22A 0.9800 .
C22 H22B 0.9800 .
C22 H22C 0.9800 .
C23 C24 1.384(17) .
C24 C25 1.38(2) .
C24 H24 0.9500 .
C25 C26 1.41(2) .
C25 H25 0.9500 .
C26 C27 1.362(18) .
C26 H26 0.9500 .
C27 C32 1.479(18) .
C28 C29 1.39(2) .
C28 H28 0.9500 .
C29 C30 1.39(2) .
C29 C33 1.503(19) .
C30 C31 1.36(2) .
C30 H30 0.9500 .
C31 C32 1.384(19) .
C31 H31 0.9500 .
C33 H33A 0.9800 .
C33 H33B 0.9800 .
C33 H33C 0.9800 .
C34 C35 1.386(18) .
C35 C36 1.39(2) .
C35 H35 0.9500 .
C36 C37 1.37(2) .
C36 H36 0.9500 .
C37 C38 1.36(2) .
C37 H37 0.9500 .
C38 C43 1.50(2) .
C39 C40 1.388(19) .
C39 H39 0.9500 .
C40 C41 1.30(2) .
C40 C44 1.54(2) .
C41 C42 1.41(3) .
C41 H41 0.9500 .
C42 C43 1.34(2) .
C42 H42 0.9500 .
C44 H44A 0.9800 .
C44 H44B 0.9800 .
C44 H44C 0.9800 .
C45 C46 1.41(3) .
C46 C47 1.35(3) .
C46 H46 0.9500 .
C47 C48 1.37(3) .
C47 H47 0.9500 .
C48 C49 1.40(3) .
C48 H48 0.9500 .
C49 C54 1.52(2) .
C50 C51 1.39(2) .
C50 H50 0.9500 .
C51 C52 1.35(3) .
C51 C55 1.53(3) .
C52 C53 1.35(3) .
C52 H52 0.9500 .
C53 C54 1.35(2) .
C53 H53 0.9500 .
C55 H55A 0.9800 .
C55 H55B 0.9800 .
C55 H55C 0.9800 .
C56 C57 1.46(2) .
C57 C58 1.39(2) .
C57 H57 0.9500 .
C58 C59 1.34(2) .
C58 H58 0.9500 .
C59 C60 1.41(2) .
C59 H59 0.9500 .
C60 C65 1.45(3) .
C61 C62 1.44(2) .
C61 H61 0.9500 .
C62 C63 1.46(3) .
C62 C66 1.55(3) .
C63 C64 1.34(3) .
C63 H63 0.9500 .
C64 C65 1.37(2) .
C64 H64 0.9500 .
C66 H66A 0.9800 .
C66 H66B 0.9800 .
C66 H66C 0.9800 .
C67 C68 1.36(2) .
C68 C69 1.377(19) .
C68 H68 0.9500 .
C69 C70 1.37(2) .
C69 H69 0.9500 .
C70 C71 1.43(2) .
C70 H70 0.9500 .
C71 C76 1.47(2) .
C72 C73 1.41(2) .
C72 H72 0.9500 .
C73 C74 1.38(2) .
C73 C77 1.45(3) .
C74 C75 1.33(2) .
C74 H74 0.9500 .
C75 C76 1.418(18) .
C75 H75 0.9500 .
C77 H77A 0.9800 .
C77 H77B 0.9800 .
C77 H77C 0.9800 .
C78 C79 1.37(3) .
C79 C80 1.36(3) .
C79 H79 0.9500 .
C80 C81 1.39(3) .
C80 H80 0.9500 .
C81 C82 1.41(3) .
C81 H81 0.9500 .
C82 C87 1.50(2) .
C83 C84 1.38(2) .
C83 H83 0.9500 .
C84 C85 1.39(2) .
C84 C88 1.50(3) .
C85 C86 1.38(2) .
C85 H85 0.9500 .
C86 C87 1.42(2) .
C86 H86 0.9500 .
C88 H88A 0.9800 .
C88 H88B 0.9800 .
C88 H88C 0.9800 .

loop_
_geom_torsion_atom_site_label_1
_geom_torsion_atom_site_label_2
_geom_torsion_atom_site_label_3
_geom_torsion_atom_site_label_4
_geom_torsion
_geom_torsion_site_symmetry_1
_geom_torsion_site_symmetry_4
O2 Eu5B P1 O2 -109.7(11) 2_656 .
O26B Eu5B P1 O2 -143.5(12) . .
O26B Eu5B P1 O2 -47.6(12) 2_656 .
O25B Eu5B P1 O2 2.0(13) 2_656 .
O25B Eu5B P1 O2 132.4(12) . .
O11 Eu5B P1 O2 49.7(10) . .
O11 Eu5B P1 O2 143.3(11) 2_656 .
P1 Eu5B P1 O2 -92.2(10) 2_656 .
Na3 Eu5B P1 O2 34.3(10) . .
Na3 Eu5B P1 O2 -161.4(10) 2_656 .
O2 Eu5B P1 O3 64.7(5) 2_656 .
O2 Eu5B P1 O3 174.4(11) . .
O26B Eu5B P1 O3 30.9(8) . .
O26B Eu5B P1 O3 126.8(8) 2_656 .
O25B Eu5B P1 O3 176.4(10) 2_656 .
O25B Eu5B P1 O3 -53.2(8) . .
O11 Eu5B P1 O3 -135.9(5) . .
O11 Eu5B P1 O3 -42.3(5) 2_656 .
P1 Eu5B P1 O3 82.2(4) 2_656 .
Na3 Eu5B P1 O3 -151.3(5) . .
Na3 Eu5B P1 O3 13.0(5) 2_656 .
O2 Eu5B P1 O1 -173.8(5) 2_656 .
O2 Eu5B P1 O1 -64.2(11) . .
O26B Eu5B P1 O1 152.3(8) . .
O26B Eu5B P1 O1 -111.8(8) 2_656 .
O25B Eu5B P1 O1 -62.1(10) 2_656 .
O25B Eu5B P1 O1 68.2(8) . .
O11 Eu5B P1 O1 -14.5(4) . .
O11 Eu5B P1 O1 79.2(5) 2_656 .
P1 Eu5B P1 O1 -156.4(4) 2_656 .
Na3 Eu5B P1 O1 -29.9(4) . .
Na3 Eu5B P1 O1 134.5(4) 2_656 .
O2 Eu5B P1 C1 -44.9(5) 2_656 .
O2 Eu5B P1 C1 64.7(11) . .
O26B Eu5B P1 C1 -78.8(8) . .
O26B Eu5B P1 C1 17.1(8) 2_656 .
O25B Eu5B P1 C1 66.7(10) 2_656 .
O25B Eu5B P1 C1 -162.9(8) . .
O11 Eu5B P1 C1 114.4(5) . .
O11 Eu5B P1 C1 -152.0(5) 2_656 .
P1 Eu5B P1 C1 -27.5(5) 2_656 .
Na3 Eu5B P1 C1 99.0(5) . .
Na3 Eu5B P1 C1 -96.7(5) 2_656 .
O2 Eu5B P1 Na3 -143.9(3) 2_656 .
O2 Eu5B P1 Na3 -34.3(10) . .
O26B Eu5B P1 Na3 -177.8(7) . .
O26B Eu5B P1 Na3 -81.9(7) 2_656 .
O25B Eu5B P1 Na3 -32.3(9) 2_656 .
O25B Eu5B P1 Na3 98.1(7) . .
O11 Eu5B P1 Na3 15.4(2) . .
O11 Eu5B P1 Na3 109.1(3) 2_656 .
P1 Eu5B P1 Na3 -126.51(17) 2_656 .
Na3 Eu5B P1 Na3 164.4(2) 2_656 .
O2 Eu5B P1 Na1 146.5(3) 2_656 .
O2 Eu5B P1 Na1 -103.8(10) . .
O26B Eu5B P1 Na1 112.7(7) . .
O26B Eu5B P1 Na1 -151.4(7) 2_656 .
O25B Eu5B P1 Na1 -101.8(9) 2_656 .
O25B Eu5B P1 Na1 28.6(7) . .
O11 Eu5B P1 Na1 -54.1(2) . .
O11 Eu5B P1 Na1 39.5(3) 2_656 .
P1 Eu5B P1 Na1 163.96(14) 2_656 .
Na3 Eu5B P1 Na1 -69.5(2) . .
Na3 Eu5B P1 Na1 94.8(2) 2_656 .
O2 Eu5B P1 Eu1 -141.3(3) 2_656 .
O2 Eu5B P1 Eu1 -31.7(10) . .
O26B Eu5B P1 Eu1 -175.2(7) . .
O26B Eu5B P1 Eu1 -79.3(7) 2_656 .
O25B Eu5B P1 Eu1 -29.6(9) 2_656 .
O25B Eu5B P1 Eu1 100.7(7) . .
O11 Eu5B P1 Eu1 18.0(2) . .
O11 Eu5B P1 Eu1 111.7(3) 2_656 .
P1 Eu5B P1 Eu1 -123.88(17) 2_656 .
Na3 Eu5B P1 Eu1 2.63(19) . .
Na3 Eu5B P1 Eu1 166.98(17) 2_656 .
O24 Eu1 P1 O2 -157.1(5) 2_656 .
O4 Eu1 P1 O2 22.5(5) . .
O8 Eu1 P1 O2 -70.5(5) . .
O1 Eu1 P1 O2 -76.6(9) . .
N2 Eu1 P1 O2 120.8(5) . .
N1 Eu1 P1 O2 109.6(5) . .
N3 Eu1 P1 O2 22.0(6) . .
N4 Eu1 P1 O2 -125.4(7) . .
Na1 Eu1 P1 O2 -105.7(4) . .
P2 Eu1 P1 O2 24.5(4) . .
Na3 Eu1 P1 O2 -14.4(4) . .
O24 Eu1 P1 O3 3.4(6) 2_656 .
O4 Eu1 P1 O3 -177.0(6) . .
O8 Eu1 P1 O3 89.9(5) . .
O1 Eu1 P1 O3 83.9(9) . .
N2 Eu1 P1 O3 -78.7(6) . .
N1 Eu1 P1 O3 -89.9(6) . .
N3 Eu1 P1 O3 -177.6(6) . .
N4 Eu1 P1 O3 35.1(9) . .
Na1 Eu1 P1 O3 54.7(5) . .
P2 Eu1 P1 O3 -175.0(5) . .
Na3 Eu1 P1 O3 146.1(6) . .
O24 Eu1 P1 O1 -80.5(8) 2_656 .
O4 Eu1 P1 O1 99.1(8) . .
O8 Eu1 P1 O1 6.1(8) . .
N2 Eu1 P1 O1 -162.6(8) . .
N1 Eu1 P1 O1 -173.8(8) . .
N3 Eu1 P1 O1 98.5(8) . .
N4 Eu1 P1 O1 -48.8(10) . .
Na1 Eu1 P1 O1 -29.2(8) . .
P2 Eu1 P1 O1 101.1(8) . .
Na3 Eu1 P1 O1 62.2(8) . .
O24 Eu1 P1 C1 100.9(5) 2_656 .
O4 Eu1 P1 C1 -79.5(4) . .
O8 Eu1 P1 C1 -172.6(4) . .
O1 Eu1 P1 C1 -178.6(9) . .
N2 Eu1 P1 C1 18.8(4) . .
N1 Eu1 P1 C1 7.6(4) . .
N3 Eu1 P1 C1 -80.1(5) . .
N4 Eu1 P1 C1 132.6(7) . .
Na1 Eu1 P1 C1 152.2(4) . .
P2 Eu1 P1 C1 -77.5(4) . .
Na3 Eu1 P1 C1 -116.4(4) . .
O24 Eu1 P1 Na3 -142.7(3) 2_656 .
O4 Eu1 P1 Na3 36.9(3) . .
O8 Eu1 P1 Na3 -56.2(2) . .
O1 Eu1 P1 Na3 -62.2(8) . .
N2 Eu1 P1 Na3 135.2(3) . .
N1 Eu1 P1 Na3 124.0(3) . .
N3 Eu1 P1 Na3 36.3(4) . .
N4 Eu1 P1 Na3 -111.0(7) . .
Na1 Eu1 P1 Na3 -91.4(2) . .
P2 Eu1 P1 Na3 38.87(18) . .
O24 Eu1 P1 Na1 -51.3(3) 2_656 .
O4 Eu1 P1 Na1 128.3(3) . .
O8 Eu1 P1 Na1 35.2(2) . .
O1 Eu1 P1 Na1 29.2(8) . .
N2 Eu1 P1 Na1 -133.4(3) . .
N1 Eu1 P1 Na1 -144.6(3) . .
N3 Eu1 P1 Na1 127.7(4) . .
N4 Eu1 P1 Na1 -19.7(7) . .
P2 Eu1 P1 Na1 130.26(13) . .
Na3 Eu1 P1 Na1 91.4(2) . .
O24 Eu1 P1 Eu5B -145.5(3) 2_656 .
O4 Eu1 P1 Eu5B 34.1(3) . .
O8 Eu1 P1 Eu5B -58.9(2) . .
O1 Eu1 P1 Eu5B -65.0(8) . .
N2 Eu1 P1 Eu5B 132.4(3) . .
N1 Eu1 P1 Eu5B 121.2(3) . .
N3 Eu1 P1 Eu5B 33.6(4) . .
N4 Eu1 P1 Eu5B -113.8(6) . .
Na1 Eu1 P1 Eu5B -94.1(2) . .
P2 Eu1 P1 Eu5B 36.13(17) . .
Na3 Eu1 P1 Eu5B -2.7(2) . .
O24 Eu1 P2 O5 65(2) 2_656 .
O4 Eu1 P2 O5 81.7(8) . .
O8 Eu1 P2 O5 167.2(5) . .
O1 Eu1 P2 O5 94.1(5) . .
N2 Eu1 P2 O5 -34.2(6) . .
N1 Eu1 P2 O5 26.7(6) . .
N3 Eu1 P2 O5 -106.4(6) . .
N4 Eu1 P2 O5 -116.2(6) . .
Na1 Eu1 P2 O5 125.9(5) . .
P1 Eu1 P2 O5 75.8(5) . .
Na3 Eu1 P2 O5 111.3(5) . .
O24 Eu1 P2 O4 -17(2) 2_656 .
O8 Eu1 P2 O4 85.5(7) . .
O1 Eu1 P2 O4 12.4(7) . .
N2 Eu1 P2 O4 -115.9(7) . .
N1 Eu1 P2 O4 -55.0(7) . .
N3 Eu1 P2 O4 171.9(7) . .
N4 Eu1 P2 O4 162.1(7) . .
Na1 Eu1 P2 O4 44.2(7) . .
P1 Eu1 P2 O4 -5.9(7) . .
Na3 Eu1 P2 O4 29.6(7) . .
O24 Eu1 P2 O6 -96(2) 2_656 .
O4 Eu1 P2 O6 -79.0(8) . .
O8 Eu1 P2 O6 6.4(4) . .
O1 Eu1 P2 O6 -66.6(5) . .
N2 Eu1 P2 O6 165.1(5) . .
N1 Eu1 P2 O6 -134.1(5) . .
N3 Eu1 P2 O6 92.9(5) . .
N4 Eu1 P2 O6 83.1(5) . .
Na1 Eu1 P2 O6 -34.8(4) . .
P1 Eu1 P2 O6 -85.0(4) . .
Na3 Eu1 P2 O6 -49.4(4) . .
O24 Eu1 P2 C12 166(2) 2_656 .
O4 Eu1 P2 C12 -177.2(8) . .
O8 Eu1 P2 C12 -91.7(4) . .
O1 Eu1 P2 C12 -164.8(5) . .
N2 Eu1 P2 C12 66.9(5) . .
N1 Eu1 P2 C12 127.8(5) . .
N3 Eu1 P2 C12 -5.3(5) . .
N4 Eu1 P2 C12 -15.0(5) . .
Na1 Eu1 P2 C12 -132.9(4) . .
P1 Eu1 P2 C12 176.9(4) . .
Na3 Eu1 P2 C12 -147.5(4) . .
O24 Eu1 P2 Na3 -47(2) 2_656 .
O4 Eu1 P2 Na3 -29.6(7) . .
O8 Eu1 P2 Na3 55.8(2) . .
O1 Eu1 P2 Na3 -17.2(3) . .
N2 Eu1 P2 Na3 -145.5(3) . .
N1 Eu1 P2 Na3 -84.6(3) . .
N3 Eu1 P2 Na3 142.3(3) . .
N4 Eu1 P2 Na3 132.5(3) . .
Na1 Eu1 P2 Na3 14.60(17) . .
P1 Eu1 P2 Na3 -35.56(13) . .
O13 Eu2 P3 O7 -76(2) . .
O6 Eu2 P3 O7 79.1(8) . .
O10 Eu2 P3 O7 5.0(8) . .
N8 Eu2 P3 O7 -121.6(8) . .
N5 Eu2 P3 O7 164.0(8) . .
N7 Eu2 P3 O7 -60.7(8) . .
N6 Eu2 P3 O7 156.7(8) . .
P4 Eu2 P3 O7 -12.3(8) . .
Na3 Eu2 P3 O7 26.1(8) . .
Na2 Eu2 P3 O7 37.1(8) . .
O13 Eu2 P3 O9 10.6(19) . .
O7 Eu2 P3 O9 86.6(9) . .
O6 Eu2 P3 O9 165.7(6) . .
O10 Eu2 P3 O9 91.6(6) . .
N8 Eu2 P3 O9 -35.0(6) . .
N5 Eu2 P3 O9 -109.4(6) . .
N7 Eu2 P3 O9 25.9(6) . .
N6 Eu2 P3 O9 -116.7(6) . .
P4 Eu2 P3 O9 74.3(5) . .
Na3 Eu2 P3 O9 112.7(5) . .
Na2 Eu2 P3 O9 123.8(5) . .
O13 Eu2 P3 O8 -149.2(18) . .
O7 Eu2 P3 O8 -73.2(8) . .
O6 Eu2 P3 O8 5.9(5) . .
O10 Eu2 P3 O8 -68.2(5) . .
N8 Eu2 P3 O8 165.2(5) . .
N5 Eu2 P3 O8 90.8(5) . .
N7 Eu2 P3 O8 -133.9(5) . .
N6 Eu2 P3 O8 83.5(5) . .
P4 Eu2 P3 O8 -85.4(4) . .
Na3 Eu2 P3 O8 -47.0(4) . .
Na2 Eu2 P3 O8 -36.0(4) . .
O13 Eu2 P3 C23 113.7(19) . .
O7 Eu2 P3 C23 -170.3(9) . .
O6 Eu2 P3 C23 -91.2(5) . .
O10 Eu2 P3 C23 -165.3(5) . .
N8 Eu2 P3 C23 68.1(5) . .
N5 Eu2 P3 C23 -6.3(5) . .
N7 Eu2 P3 C23 129.0(5) . .
N6 Eu2 P3 C23 -13.6(5) . .
P4 Eu2 P3 C23 177.4(5) . .
Na3 Eu2 P3 C23 -144.2(5) . .
Na2 Eu2 P3 C23 -133.2(5) . .
O13 Eu2 P3 Na3 -102.1(18) . .
O7 Eu2 P3 Na3 -26.1(8) . .
O6 Eu2 P3 Na3 53.0(2) . .
O10 Eu2 P3 Na3 -21.1(3) . .
N8 Eu2 P3 Na3 -147.7(3) . .
N5 Eu2 P3 Na3 137.9(3) . .
N7 Eu2 P3 Na3 -86.8(3) . .
N6 Eu2 P3 Na3 130.6(3) . .
P4 Eu2 P3 Na3 -38.40(14) . .
Na2 Eu2 P3 Na3 11.01(17) . .
O13 Eu2 P4 O11 -159.1(5) . .
O7 Eu2 P4 O11 24.3(5) . .
O6 Eu2 P4 O11 -65.3(5) . .
O10 Eu2 P4 O11 -84.7(10) . .
N8 Eu2 P4 O11 115.4(5) . .
N5 Eu2 P4 O11 24.0(6) . .
N7 Eu2 P4 O11 108.9(5) . .
N6 Eu2 P4 O11 -124.8(7) . .
P3 Eu2 P4 O11 28.4(4) . .
Na3 Eu2 P4 O11 -16.5(4) . .
Na2 Eu2 P4 O11 -100.7(4) . .
O13 Eu2 P4 O12 -1.8(6) . .
O7 Eu2 P4 O12 -178.4(6) . .
O6 Eu2 P4 O12 92.0(5) . .
O10 Eu2 P4 O12 72.6(10) . .
N8 Eu2 P4 O12 -87.3(5) . .
N5 Eu2 P4 O12 -178.7(6) . .
N7 Eu2 P4 O12 -93.8(6) . .
N6 Eu2 P4 O12 32.5(8) . .
P3 Eu2 P4 O12 -174.3(5) . .
Na3 Eu2 P4 O12 140.8(5) . .
Na2 Eu2 P4 O12 56.6(5) . .
O13 Eu2 P4 O10 -74.4(10) . .
O7 Eu2 P4 O10 109.0(10) . .
O6 Eu2 P4 O10 19.4(9) . .
N8 Eu2 P4 O10 -159.9(9) . .
N5 Eu2 P4 O10 108.7(10) . .
N7 Eu2 P4 O10 -166.3(10) . .
N6 Eu2 P4 O10 -40.1(11) . .
P3 Eu2 P4 O10 113.2(9) . .
Na3 Eu2 P4 O10 68.2(9) . .
Na2 Eu2 P4 O10 -16.0(9) . .
O13 Eu2 P4 C34 97.5(5) . .
O7 Eu2 P4 C34 -79.1(5) . .
O6 Eu2 P4 C34 -168.7(4) . .
O10 Eu2 P4 C34 171.8(10) . .
N8 Eu2 P4 C34 11.9(5) . .
N5 Eu2 P4 C34 -79.5(5) . .
N7 Eu2 P4 C34 5.5(5) . .
N6 Eu2 P4 C34 131.8(7) . .
P3 Eu2 P4 C34 -75.0(4) . .
Na3 Eu2 P4 C34 -120.0(4) . .
Na2 Eu2 P4 C34 155.9(4) . .
O13 Eu2 P4 Na3 -142.6(3) . .
O7 Eu2 P4 Na3 40.8(3) . .
O6 Eu2 P4 Na3 -48.8(3) . .
O10 Eu2 P4 Na3 -68.2(9) . .
N8 Eu2 P4 Na3 131.9(3) . .
N5 Eu2 P4 Na3 40.5(4) . .
N7 Eu2 P4 Na3 125.4(3) . .
N6 Eu2 P4 Na3 -108.3(6) . .
P3 Eu2 P4 Na3 44.94(19) . .
Na2 Eu2 P4 Na3 -84.2(2) . .
O13 Eu2 P4 Na2 -58.4(3) . .
O7 Eu2 P4 Na2 125.0(3) . .
O6 Eu2 P4 Na2 35.4(2) . .
O10 Eu2 P4 Na2 16.0(9) . .
N8 Eu2 P4 Na2 -143.9(3) . .
N5 Eu2 P4 Na2 124.6(4) . .
N7 Eu2 P4 Na2 -150.4(3) . .
N6 Eu2 P4 Na2 -24.1(6) . .
P3 Eu2 P4 Na2 129.11(13) . .
Na3 Eu2 P4 Na2 84.2(2) . .
O20 Eu3 P5 O13 133.0(15) . .
O15 Eu3 P5 O13 84.4(10) . .
O12 Eu3 P5 O13 -19.8(6) . .
O16 Eu3 P5 O13 55.8(6) . .
N11 Eu3 P5 O13 126.1(6) . .
N12 Eu3 P5 O13 -172.6(6) . .
N9 Eu3 P5 O13 -92.9(6) . .
N10 Eu3 P5 O13 -93.0(6) . .
P6 Eu3 P5 O13 75.7(5) . .
Na2 Eu3 P5 O13 42.2(5) . .
O20 Eu3 P5 O14 -27.9(17) . .
O15 Eu3 P5 O14 -76.6(11) . .
O12 Eu3 P5 O14 179.3(8) . .
O16 Eu3 P5 O14 -105.1(7) . .
N11 Eu3 P5 O14 -34.9(8) . .
N12 Eu3 P5 O14 26.4(8) . .
N9 Eu3 P5 O14 106.1(8) . .
N10 Eu3 P5 O14 106.1(8) . .
P6 Eu3 P5 O14 -85.2(7) . .
Na2 Eu3 P5 O14 -118.7(7) . .
O20 Eu3 P5 O15 48.7(17) . .
O12 Eu3 P5 O15 -104.1(9) . .
O16 Eu3 P5 O15 -28.5(8) . .
N11 Eu3 P5 O15 41.7(9) . .
N12 Eu3 P5 O15 103.0(9) . .
N9 Eu3 P5 O15 -177.3(9) . .
N10 Eu3 P5 O15 -177.3(9) . .
P6 Eu3 P5 O15 -8.7(8) . .
Na2 Eu3 P5 O15 -42.1(8) . .
O20 Eu3 P5 C45 -129.5(15) . .
O15 Eu3 P5 C45 -178.2(10) . .
O12 Eu3 P5 C45 77.7(5) . .
O16 Eu3 P5 C45 153.3(5) . .
N11 Eu3 P5 C45 -136.5(5) . .
N12 Eu3 P5 C45 -75.1(5) . .
N9 Eu3 P5 C45 4.6(5) . .
N10 Eu3 P5 C45 4.5(5) . .
P6 Eu3 P5 C45 173.2(5) . .
Na2 Eu3 P5 C45 139.7(5) . .
O20 Eu3 P6 O17 177.8(6) . .
O15 Eu3 P6 O17 -13.3(6) . .
O12 Eu3 P6 O17 81.8(6) . .
O16 Eu3 P6 O17 76.5(9) . .
N11 Eu3 P6 O17 -95.7(6) . .
N12 Eu3 P6 O17 -98.2(6) . .
N9 Eu3 P6 O17 5.3(7) . .
N10 Eu3 P6 O17 148.0(7) . .
P5 Eu3 P6 O17 -10.5(6) . .
Na2 Eu3 P6 O17 26.9(6) . .
O20 Eu3 P6 O16 101.3(7) . .
O15 Eu3 P6 O16 -89.8(7) . .
O12 Eu3 P6 O16 5.3(7) . .
N11 Eu3 P6 O16 -172.2(8) . .
N12 Eu3 P6 O16 -174.7(7) . .
N9 Eu3 P6 O16 -71.2(8) . .
N10 Eu3 P6 O16 71.6(8) . .
P5 Eu3 P6 O16 -87.0(7) . .
Na2 Eu3 P6 O16 -49.6(7) . .
O20 Eu3 P6 O18 16.9(5) . .
O15 Eu3 P6 O18 -174.3(5) . .
O12 Eu3 P6 O18 -79.1(5) . .
O16 Eu3 P6 O18 -84.4(8) . .
N11 Eu3 P6 O18 103.4(5) . .
N12 Eu3 P6 O18 100.9(5) . .
N9 Eu3 P6 O18 -155.7(6) . .
N10 Eu3 P6 O18 -12.9(6) . .
P5 Eu3 P6 O18 -171.4(4) . .
Na2 Eu3 P6 O18 -134.0(5) . .
O20 Eu3 P6 C56 -86.2(4) . .
O15 Eu3 P6 C56 82.7(5) . .
O12 Eu3 P6 C56 177.9(4) . .
O16 Eu3 P6 C56 172.5(8) . .
N11 Eu3 P6 C56 0.3(5) . .
N12 Eu3 P6 C56 -2.2(5) . .
N9 Eu3 P6 C56 101.3(6) . .
N10 Eu3 P6 C56 -115.9(6) . .
P5 Eu3 P6 C56 85.6(4) . .
Na2 Eu3 P6 C56 122.9(4) . .
O20 Eu3 P6 Na2 150.9(3) . .
O15 Eu3 P6 Na2 -40.2(3) . .
O12 Eu3 P6 Na2 54.9(2) . .
O16 Eu3 P6 Na2 49.6(7) . .
N11 Eu3 P6 Na2 -122.6(3) . .
N12 Eu3 P6 Na2 -125.1(3) . .
N9 Eu3 P6 Na2 -21.7(5) . .
N10 Eu3 P6 Na2 121.1(4) . .
P5 Eu3 P6 Na2 -37.37(14) . .
O18 Eu4 P7 O21 -178.5(6) . .
O19 Eu4 P7 O21 74.5(9) . .
O22 Eu4 P7 O21 -17.5(6) . .
O3 Eu4 P7 O21 83.1(6) 2_656 .
N14 Eu4 P7 O21 -100.9(6) . .
N13 Eu4 P7 O21 -100.4(6) . .
N16 Eu4 P7 O21 145.2(7) . .
N15 Eu4 P7 O21 6.0(7) . .
P8 Eu4 P7 O21 -8.5(5) . .
Na1 Eu4 P7 O21 29.5(5) 2_656 .
O18 Eu4 P7 O20 22.6(4) . .
O19 Eu4 P7 O20 -84.5(8) . .
O22 Eu4 P7 O20 -176.5(5) . .
O3 Eu4 P7 O20 -75.9(4) 2_656 .
N14 Eu4 P7 O20 100.2(5) . .
N13 Eu4 P7 O20 100.6(5) . .
N16 Eu4 P7 O20 -13.8(6) . .
N15 Eu4 P7 O20 -152.9(5) . .
P8 Eu4 P7 O20 -167.5(4) . .
Na1 Eu4 P7 O20 -129.5(4) 2_656 .
O18 Eu4 P7 O19 107.1(7) . .
O22 Eu4 P7 O19 -92.0(7) . .
O3 Eu4 P7 O19 8.6(7) 2_656 .
N14 Eu4 P7 O19 -175.3(8) . .
N13 Eu4 P7 O19 -174.9(8) . .
N16 Eu4 P7 O19 70.7(9) . .
N15 Eu4 P7 O19 -68.4(8) . .
P8 Eu4 P7 O19 -83.0(7) . .
Na1 Eu4 P7 O19 -45.0(7) 2_656 .
O18 Eu4 P7 C67 -76.8(5) . .
O19 Eu4 P7 C67 176.2(8) . .
O22 Eu4 P7 C67 84.2(5) . .
O3 Eu4 P7 C67 -175.3(5) 2_656 .
N14 Eu4 P7 C67 0.8(5) . .
N13 Eu4 P7 C67 1.3(5) . .
N16 Eu4 P7 C67 -113.1(6) . .
N15 Eu4 P7 C67 107.7(6) . .
P8 Eu4 P7 C67 93.2(4) . .
Na1 Eu4 P7 C67 131.2(4) 2_656 .
O18 Eu4 P7 Na1 152.0(2) . 2_656
O19 Eu4 P7 Na1 45.0(7) . 2_656
O22 Eu4 P7 Na1 -47.0(2) . 2_656
O3 Eu4 P7 Na1 53.6(2) 2_656 2_656
N14 Eu4 P7 Na1 -130.4(3) . 2_656
N13 Eu4 P7 Na1 -129.9(3) . 2_656
N16 Eu4 P7 Na1 115.7(5) . 2_656
N15 Eu4 P7 Na1 -23.5(4) . 2_656
P8 Eu4 P7 Na1 -37.98(11) . 2_656
O18 Eu4 P8 O23 -21.0(17) . .
O19 Eu4 P8 O23 -104.0(8) . .
O22 Eu4 P8 O23 -57.4(10) . .
O3 Eu4 P8 O23 -179.6(8) 2_656 .
N14 Eu4 P8 O23 29.9(9) . .
N13 Eu4 P8 O23 -33.0(8) . .
N16 Eu4 P8 O23 110.6(8) . .
N15 Eu4 P8 O23 107.4(9) . .
P7 Eu4 P8 O23 -83.9(8) . .
Na1 Eu4 P8 O23 -121.1(8) 2_656 .
O18 Eu4 P8 O24 137.9(15) . .
O19 Eu4 P8 O24 54.8(5) . .
O22 Eu4 P8 O24 101.4(8) . .
O3 Eu4 P8 O24 -20.8(5) 2_656 .
N14 Eu4 P8 O24 -171.3(6) . .
N13 Eu4 P8 O24 125.8(5) . .
N16 Eu4 P8 O24 -90.6(5) . .
N15 Eu4 P8 O24 -93.8(6) . .
P7 Eu4 P8 O24 75.0(5) . .
Na1 Eu4 P8 O24 37.8(5) 2_656 .
O18 Eu4 P8 O22 36.4(16) . .
O19 Eu4 P8 O22 -46.6(7) . .
O3 Eu4 P8 O22 -122.2(7) 2_656 .
N14 Eu4 P8 O22 87.3(7) . .
N13 Eu4 P8 O22 24.4(7) . .
N16 Eu4 P8 O22 168.0(7) . .
N15 Eu4 P8 O22 164.8(7) . .
P7 Eu4 P8 O22 -26.4(7) . .
Na1 Eu4 P8 O22 -63.7(7) 2_656 .
O18 Eu4 P8 C78 -121.4(15) . .
O19 Eu4 P8 C78 155.6(5) . .
O22 Eu4 P8 C78 -157.8(8) . .
O3 Eu4 P8 C78 80.0(5) 2_656 .
N14 Eu4 P8 C78 -70.5(5) . .
N13 Eu4 P8 C78 -133.5(5) . .
N16 Eu4 P8 C78 10.2(5) . .
N15 Eu4 P8 C78 7.0(5) . .
P7 Eu4 P8 C78 175.7(4) . .
Na1 Eu4 P8 C78 138.5(4) 2_656 .
O18 Eu4 P8 Na1 100.1(15) . 2_656
O19 Eu4 P8 Na1 17.1(2) . 2_656
O22 Eu4 P8 Na1 63.7(7) . 2_656
O3 Eu4 P8 Na1 -58.5(3) 2_656 2_656
N14 Eu4 P8 Na1 151.0(3) . 2_656
N13 Eu4 P8 Na1 88.0(3) . 2_656
N16 Eu4 P8 Na1 -128.3(3) . 2_656
N15 Eu4 P8 Na1 -131.6(3) . 2_656
P7 Eu4 P8 Na1 37.22(11) . 2_656
O2 P1 Na1 O1 88.3(9) . .
O3 P1 Na1 O1 -160.9(9) . .
C1 P1 Na1 O1 -58.5(9) . .
Na3 P1 Na1 O1 43.4(8) . .
Eu5B P1 Na1 O1 109.0(8) . .
Eu1 P1 Na1 O1 -25.4(8) . .
O2 P1 Na1 O28 -5.5(5) . .
O3 P1 Na1 O28 105.3(5) . .
O1 P1 Na1 O28 -93.8(8) . .
C1 P1 Na1 O28 -152.3(6) . .
Na3 P1 Na1 O28 -50.4(3) . .
Eu5B P1 Na1 O28 15.3(3) . .
Eu1 P1 Na1 O28 -119.2(3) . .
O2 P1 Na1 O27 153(6) . .
O3 P1 Na1 O27 -96(6) . .
O1 P1 Na1 O27 65(6) . .
C1 P1 Na1 O27 6(6) . .
Na3 P1 Na1 O27 108(6) . .
Eu5B P1 Na1 O27 174(6) . .
Eu1 P1 Na1 O27 39(6) . .
O2 P1 Na1 O19 -86.3(5) . 2_656
O3 P1 Na1 O19 24.6(5) . 2_656
O1 P1 Na1 O19 -174.5(8) . 2_656
C1 P1 Na1 O19 126.9(5) . 2_656
Na3 P1 Na1 O19 -131.1(3) . 2_656
Eu5B P1 Na1 O19 -65.5(3) . 2_656
Eu1 P1 Na1 O19 160.1(3) . 2_656
O2 P1 Na1 O8 82.1(5) . .
O3 P1 Na1 O8 -167.1(5) . .
O1 P1 Na1 O8 -6.2(8) . .
C1 P1 Na1 O8 -64.7(5) . .
Na3 P1 Na1 O8 37.2(2) . .
Eu5B P1 Na1 O8 102.9(2) . .
Eu1 P1 Na1 O8 -31.6(2) . .
O2 P1 Na1 O24 153.1(5) . 2_656
O3 P1 Na1 O24 -96.0(5) . 2_656
O1 P1 Na1 O24 64.9(8) . 2_656
C1 P1 Na1 O24 6.3(5) . 2_656
Na3 P1 Na1 O24 108.3(3) . 2_656
Eu5B P1 Na1 O24 173.9(2) . 2_656
Eu1 P1 Na1 O24 39.5(2) . 2_656
O2 P1 Na1 O22 -153.4(5) . 2_656
O3 P1 Na1 O22 -42.6(4) . 2_656
O1 P1 Na1 O22 118.3(8) . 2_656
C1 P1 Na1 O22 59.8(5) . 2_656
Na3 P1 Na1 O22 161.8(3) . 2_656
Eu5B P1 Na1 O22 -132.6(2) . 2_656
Eu1 P1 Na1 O22 93.0(2) . 2_656
O2 P1 Na1 O21 -66.5(6) . 2_656
O3 P1 Na1 O21 44.3(6) . 2_656
O1 P1 Na1 O21 -154.8(9) . 2_656
C1 P1 Na1 O21 146.7(6) . 2_656
Na3 P1 Na1 O21 -111.3(4) . 2_656
Eu5B P1 Na1 O21 -45.7(4) . 2_656
Eu1 P1 Na1 O21 179.9(4) . 2_656
O2 P1 Na1 P7 -78.6(4) . 2_656
O3 P1 Na1 P7 32.2(4) . 2_656
O1 P1 Na1 P7 -166.9(8) . 2_656
C1 P1 Na1 P7 134.6(5) . 2_656
Na3 P1 Na1 P7 -123.4(2) . 2_656
Eu5B P1 Na1 P7 -57.81(19) . 2_656
Eu1 P1 Na1 P7 167.77(19) . 2_656
O2 P1 Na1 P8 179.3(4) . 2_656
O3 P1 Na1 P8 -69.9(4) . 2_656
O1 P1 Na1 P8 91.0(8) . 2_656
C1 P1 Na1 P8 32.5(5) . 2_656
Na3 P1 Na1 P8 134.48(18) . 2_656
Eu5B P1 Na1 P8 -159.90(12) . 2_656
Eu1 P1 Na1 P8 65.68(11) . 2_656
O2 P1 Na1 Eu1 113.6(4) . .
O3 P1 Na1 Eu1 -135.5(4) . .
O1 P1 Na1 Eu1 25.4(8) . .
C1 P1 Na1 Eu1 -33.2(5) . .
Na3 P1 Na1 Eu1 68.80(14) . .
Eu5B P1 Na1 Eu1 134.42(11) . .
O24 Eu1 Na1 O1 118.8(5) 2_656 .
O4 Eu1 Na1 O1 -38.6(5) . .
O8 Eu1 Na1 O1 -115.1(5) . .
N2 Eu1 Na1 O1 98.2(5) . .
N1 Eu1 Na1 O1 39.9(5) . .
N3 Eu1 Na1 O1 -116.8(5) . .
N4 Eu1 Na1 O1 -174.1(5) . .
P2 Eu1 Na1 O1 -52.2(4) . .
P1 Eu1 Na1 O1 13.6(4) . .
Na3 Eu1 Na1 O1 -39.7(4) . .
O24 Eu1 Na1 O28 -177.7(6) 2_656 .
O4 Eu1 Na1 O28 24.8(5) . .
O8 Eu1 Na1 O28 -51.6(5) . .
O1 Eu1 Na1 O28 63.4(6) . .
N2 Eu1 Na1 O28 161.7(5) . .
N1 Eu1 Na1 O28 103.4(5) . .
N3 Eu1 Na1 O28 -53.3(5) . .
N4 Eu1 Na1 O28 -110.7(5) . .
P2 Eu1 Na1 O28 11.2(5) . .
P1 Eu1 Na1 O28 77.0(4) . .
Na3 Eu1 Na1 O28 23.8(4) . .
O24 Eu1 Na1 O27 -72.0(5) 2_656 .
O4 Eu1 Na1 O27 130.6(5) . .
O8 Eu1 Na1 O27 54.1(5) . .
O1 Eu1 Na1 O27 169.2(6) . .
N2 Eu1 Na1 O27 -92.6(6) . .
N1 Eu1 Na1 O27 -150.9(5) . .
N3 Eu1 Na1 O27 52.4(5) . .
N4 Eu1 Na1 O27 -4.9(5) . .
P2 Eu1 Na1 O27 116.9(4) . .
P1 Eu1 Na1 O27 -177.2(5) . .
Na3 Eu1 Na1 O27 129.5(4) . .
O24 Eu1 Na1 O19 77.3(5) 2_656 2_656
O4 Eu1 Na1 O19 -80.2(4) . 2_656
O8 Eu1 Na1 O19 -156.6(5) . 2_656
O1 Eu1 Na1 O19 -41.5(5) . 2_656
N2 Eu1 Na1 O19 56.7(5) . 2_656
N1 Eu1 Na1 O19 -1.6(4) . 2_656
N3 Eu1 Na1 O19 -158.3(4) . 2_656
N4 Eu1 Na1 O19 144.4(4) . 2_656
P2 Eu1 Na1 O19 -93.8(4) . 2_656
P1 Eu1 Na1 O19 -28.0(3) . 2_656
Na3 Eu1 Na1 O19 -81.2(4) . 2_656
O24 Eu1 Na1 O8 -126.1(4) 2_656 .
O4 Eu1 Na1 O8 76.4(3) . .
O1 Eu1 Na1 O8 115.1(5) . .
N2 Eu1 Na1 O8 -146.7(4) . .
N1 Eu1 Na1 O8 155.0(3) . .
N3 Eu1 Na1 O8 -1.7(4) . .
N4 Eu1 Na1 O8 -59.0(4) . .
P2 Eu1 Na1 O8 62.8(3) . .
P1 Eu1 Na1 O8 128.6(3) . .
Na3 Eu1 Na1 O8 75.4(3) . .
O4 Eu1 Na1 O24 -157.5(4) . 2_656
O8 Eu1 Na1 O24 126.1(4) . 2_656
O1 Eu1 Na1 O24 -118.8(5) . 2_656
N2 Eu1 Na1 O24 -20.6(5) . 2_656
N1 Eu1 Na1 O24 -78.9(4) . 2_656
N3 Eu1 Na1 O24 124.4(5) . 2_656
N4 Eu1 Na1 O24 67.1(4) . 2_656
P2 Eu1 Na1 O24 -171.1(3) . 2_656
P1 Eu1 Na1 O24 -105.3(4) . 2_656
Na3 Eu1 Na1 O24 -158.5(4) . 2_656
O24 Eu1 Na1 O22 18.8(4) 2_656 2_656
O4 Eu1 Na1 O22 -138.6(3) . 2_656
O8 Eu1 Na1 O22 144.9(3) . 2_656
O1 Eu1 Na1 O22 -100.0(5) . 2_656
N2 Eu1 Na1 O22 -1.8(4) . 2_656
N1 Eu1 Na1 O22 -60.1(3) . 2_656
N3 Eu1 Na1 O22 143.2(4) . 2_656
N4 Eu1 Na1 O22 85.9(3) . 2_656
P2 Eu1 Na1 O22 -152.2(2) . 2_656
P1 Eu1 Na1 O22 -86.4(2) . 2_656
Na3 Eu1 Na1 O22 -139.7(3) . 2_656
O24 Eu1 Na1 O21 -74.2(18) 2_656 2_656
O4 Eu1 Na1 O21 128.4(18) . 2_656
O8 Eu1 Na1 O21 51.9(18) . 2_656
O1 Eu1 Na1 O21 167.0(19) . 2_656
N2 Eu1 Na1 O21 -94.8(18) . 2_656
N1 Eu1 Na1 O21 -153.0(18) . 2_656
N3 Eu1 Na1 O21 50.2(19) . 2_656
N4 Eu1 Na1 O21 -7.1(18) . 2_656
P2 Eu1 Na1 O21 114.8(18) . 2_656
P1 Eu1 Na1 O21 -179(100) . 2_656
Na3 Eu1 Na1 O21 127.3(18) . 2_656
O24 Eu1 Na1 P7 65.1(6) 2_656 2_656
O4 Eu1 Na1 P7 -92.4(6) . 2_656
O8 Eu1 Na1 P7 -168.8(7) . 2_656
O1 Eu1 Na1 P7 -53.8(6) . 2_656
N2 Eu1 Na1 P7 44.5(7) . 2_656
N1 Eu1 Na1 P7 -13.8(6) . 2_656
N3 Eu1 Na1 P7 -170.5(5) . 2_656
N4 Eu1 Na1 P7 132.1(6) . 2_656
P2 Eu1 Na1 P7 -106.0(5) . 2_656
P1 Eu1 Na1 P7 -40.2(5) . 2_656
Na3 Eu1 Na1 P7 -93.4(6) . 2_656
O24 Eu1 Na1 P8 8.4(3) 2_656 2_656
O4 Eu1 Na1 P8 -149.1(2) . 2_656
O8 Eu1 Na1 P8 134.5(3) . 2_656
O1 Eu1 Na1 P8 -110.4(4) . 2_656
N2 Eu1 Na1 P8 -12.2(4) . 2_656
N1 Eu1 Na1 P8 -70.5(2) . 2_656
N3 Eu1 Na1 P8 132.8(3) . 2_656
N4 Eu1 Na1 P8 75.5(3) . 2_656
P2 Eu1 Na1 P8 -162.69(10) . 2_656
P1 Eu1 Na1 P8 -96.88(14) . 2_656
Na3 Eu1 Na1 P8 -150.10(15) . 2_656
O24 Eu1 Na1 P1 105.3(4) 2_656 .
O4 Eu1 Na1 P1 -52.2(2) . .
O8 Eu1 Na1 P1 -128.6(3) . .
O1 Eu1 Na1 P1 -13.6(4) . .
N2 Eu1 Na1 P1 84.7(4) . .
N1 Eu1 Na1 P1 26.4(2) . .
N3 Eu1 Na1 P1 -130.3(3) . .
N4 Eu1 Na1 P1 172.3(3) . .
P2 Eu1 Na1 P1 -65.82(14) . .
Na3 Eu1 Na1 P1 -53.23(12) . .
O17 P6 Na2 O10 158.5(7) . .
O16 P6 Na2 O10 -13.6(6) . .
O18 P6 Na2 O10 66.5(8) . .
C56 P6 Na2 O10 -103.7(7) . .
Eu3 P6 Na2 O10 -45.0(4) . .
O17 P6 Na2 O29 -37.0(7) . .
O16 P6 Na2 O29 150.9(7) . .
O18 P6 Na2 O29 -129.0(8) . .
C56 P6 Na2 O29 60.8(7) . .
Eu3 P6 Na2 O29 119.5(5) . .
O17 P6 Na2 O16 172.1(8) . .
O18 P6 Na2 O16 80.1(8) . .
C56 P6 Na2 O16 -90.1(7) . .
Eu3 P6 Na2 O16 -31.4(5) . .
O17 P6 Na2 O15 -122.5(6) . .
O16 P6 Na2 O15 65.4(5) . .
O18 P6 Na2 O15 145.5(7) . .
C56 P6 Na2 O15 -24.7(6) . .
Eu3 P6 Na2 O15 34.0(2) . .
O17 P6 Na2 O6 31.9(10) . .
O16 P6 Na2 O6 -140.2(10) . .
O18 P6 Na2 O6 -60.1(11) . .
C56 P6 Na2 O6 129.7(9) . .
Eu3 P6 Na2 O6 -171.6(8) . .
O16 P6 Na2 O17 -172.1(8) . .
O18 P6 Na2 O17 -92.0(9) . .
C56 P6 Na2 O17 97.8(8) . .
Eu3 P6 Na2 O17 156.5(6) . .
O17 P6 Na2 P4 159.0(6) . .
O16 P6 Na2 P4 -13.1(5) . .
O18 P6 Na2 P4 67.0(7) . .
C56 P6 Na2 P4 -103.2(5) . .
Eu3 P6 Na2 P4 -44.56(14) . .
O17 P6 Na2 Eu2 -163.9(8) . .
O16 P6 Na2 Eu2 24.0(8) . .
O18 P6 Na2 Eu2 104.1(9) . .
C56 P6 Na2 Eu2 -66.1(8) . .
Eu3 P6 Na2 Eu2 -7.4(6) . .
O17 P6 Na2 Eu3 -156.5(6) . .
O16 P6 Na2 Eu3 31.4(5) . .
O18 P6 Na2 Eu3 111.5(7) . .
C56 P6 Na2 Eu3 -58.7(5) . .
O17 P6 Na2 Na3 111.1(6) . .
O16 P6 Na2 Na3 -60.9(5) . .
O18 P6 Na2 Na3 19.2(7) . .
C56 P6 Na2 Na3 -151.0(5) . .
Eu3 P6 Na2 Na3 -92.4(2) . .
O11 P4 Na2 O10 98.3(9) . .
O12 P4 Na2 O10 -151.5(9) . .
C34 P4 Na2 O10 -45.4(9) . .
Na3 P4 Na2 O10 56.9(8) . .
Eu2 P4 Na2 O10 -14.0(8) . .
O11 P4 Na2 O29 127.7(10) . .
O12 P4 Na2 O29 -122.2(10) . .
O10 P4 Na2 O29 29.4(12) . .
C34 P4 Na2 O29 -16.0(11) . .
Na3 P4 Na2 O29 86.2(9) . .
Eu2 P4 Na2 O29 15.4(9) . .
O11 P4 Na2 O16 -87.2(4) . .
O12 P4 Na2 O16 22.9(4) . .
O10 P4 Na2 O16 174.4(9) . .
C34 P4 Na2 O16 129.0(6) . .
Na3 P4 Na2 O16 -128.7(3) . .
Eu2 P4 Na2 O16 160.5(3) . .
O11 P4 Na2 O15 -160.4(4) . .
O12 P4 Na2 O15 -50.3(4) . .
O10 P4 Na2 O15 101.2(9) . .
C34 P4 Na2 O15 55.8(6) . .
Na3 P4 Na2 O15 158.1(3) . .
Eu2 P4 Na2 O15 87.3(2) . .
O11 P4 Na2 O6 82.5(4) . .
O12 P4 Na2 O6 -167.4(4) . .
O10 P4 Na2 O6 -15.9(8) . .
C34 P4 Na2 O6 -61.3(6) . .
Na3 P4 Na2 O6 41.0(2) . .
Eu2 P4 Na2 O6 -29.83(19) . .
O11 P4 Na2 O17 -67.2(5) . .
O12 P4 Na2 O17 42.9(6) . .
O10 P4 Na2 O17 -165.6(9) . .
C34 P4 Na2 O17 149.0(6) . .
Na3 P4 Na2 O17 -108.7(4) . .
Eu2 P4 Na2 O17 -179.5(5) . .
O11 P4 Na2 P6 -80.7(4) . .
O12 P4 Na2 P6 29.4(4) . .
O10 P4 Na2 P6 -179.0(9) . .
C34 P4 Na2 P6 135.6(5) . .
Na3 P4 Na2 P6 -122.2(2) . .
Eu2 P4 Na2 P6 167.0(2) . .
O11 P4 Na2 Eu2 112.3(3) . .
O12 P4 Na2 Eu2 -137.6(4) . .
O10 P4 Na2 Eu2 14.0(8) . .
C34 P4 Na2 Eu2 -31.4(5) . .
Na3 P4 Na2 Eu2 70.83(13) . .
O11 P4 Na2 Eu3 -125.6(3) . .
O12 P4 Na2 Eu3 -15.5(4) . .
O10 P4 Na2 Eu3 136.1(8) . .
C34 P4 Na2 Eu3 90.7(5) . .
Na3 P4 Na2 Eu3 -167.07(16) . .
Eu2 P4 Na2 Eu3 122.10(11) . .
O11 P4 Na2 Na3 41.5(3) . .
O12 P4 Na2 Na3 151.6(4) . .
O10 P4 Na2 Na3 -56.9(8) . .
C34 P4 Na2 Na3 -102.3(5) . .
Eu2 P4 Na2 Na3 -70.83(13) . .
O13 Eu2 Na2 O10 113.6(6) . .
O7 Eu2 Na2 O10 -45.9(5) . .
O6 Eu2 Na2 O10 -121.0(6) . .
N8 Eu2 Na2 O10 83.3(6) . .
N5 Eu2 Na2 O10 -121.3(6) . .
N7 Eu2 Na2 O10 30.3(5) . .
N6 Eu2 Na2 O10 178.6(5) . .
P3 Eu2 Na2 O10 -57.6(5) . .
P4 Eu2 Na2 O10 8.1(5) . .
Na3 Eu2 Na2 O10 -47.3(5) . .
O13 Eu2 Na2 O29 -66.0(6) . .
O7 Eu2 Na2 O29 134.5(5) . .
O6 Eu2 Na2 O29 59.4(5) . .
O10 Eu2 Na2 O29 -179.6(7) . .
N8 Eu2 Na2 O29 -96.3(6) . .
N5 Eu2 Na2 O29 59.1(6) . .
N7 Eu2 Na2 O29 -149.3(5) . .
N6 Eu2 Na2 O29 -1.0(5) . .
P3 Eu2 Na2 O29 122.8(5) . .
P4 Eu2 Na2 O29 -171.5(5) . .
Na3 Eu2 Na2 O29 133.1(5) . .
O13 Eu2 Na2 O16 79.1(5) . .
O7 Eu2 Na2 O16 -80.4(5) . .
O6 Eu2 Na2 O16 -155.5(5) . .
O10 Eu2 Na2 O16 -34.5(6) . .
N8 Eu2 Na2 O16 48.8(6) . .
N5 Eu2 Na2 O16 -155.8(5) . .
N7 Eu2 Na2 O16 -4.1(5) . .
N6 Eu2 Na2 O16 144.1(5) . .
P3 Eu2 Na2 O16 -92.1(4) . .
P4 Eu2 Na2 O16 -26.4(4) . .
Na3 Eu2 Na2 O16 -81.8(4) . .
O13 Eu2 Na2 O15 22.2(4) . .
O7 Eu2 Na2 O15 -137.4(3) . .
O6 Eu2 Na2 O15 147.6(4) . .
O10 Eu2 Na2 O15 -91.4(5) . .
N8 Eu2 Na2 O15 -8.1(5) . .
N5 Eu2 Na2 O15 147.2(4) . .
N7 Eu2 Na2 O15 -61.1(3) . .
N6 Eu2 Na2 O15 87.2(3) . .
P3 Eu2 Na2 O15 -149.1(2) . .
P4 Eu2 Na2 O15 -83.3(3) . .
Na3 Eu2 Na2 O15 -138.7(3) . .
O13 Eu2 Na2 O6 -125.4(4) . .
O7 Eu2 Na2 O6 75.1(4) . .
O10 Eu2 Na2 O6 121.0(5) . .
N8 Eu2 Na2 O6 -155.7(5) . .
N5 Eu2 Na2 O6 -0.3(5) . .
N7 Eu2 Na2 O6 151.3(4) . .
N6 Eu2 Na2 O6 -60.4(4) . .
P3 Eu2 Na2 O6 63.4(3) . .
P4 Eu2 Na2 O6 129.1(3) . .
Na3 Eu2 Na2 O6 73.7(3) . .
O13 Eu2 Na2 O17 -76.2(16) . .
O7 Eu2 Na2 O17 124.2(16) . .
O6 Eu2 Na2 O17 49.2(16) . .
O10 Eu2 Na2 O17 170.2(17) . .
N8 Eu2 Na2 O17 -106.5(16) . .
N5 Eu2 Na2 O17 48.8(17) . .
N7 Eu2 Na2 O17 -159.5(16) . .
N6 Eu2 Na2 O17 -11.3(16) . .
P3 Eu2 Na2 O17 112.5(16) . .
P4 Eu2 Na2 O17 178.3(16) . .
Na3 Eu2 Na2 O17 122.9(16) . .
O13 Eu2 Na2 P6 63.5(7) . .
O7 Eu2 Na2 P6 -96.1(7) . .
O6 Eu2 Na2 P6 -171.1(8) . .
O10 Eu2 Na2 P6 -50.1(7) . .
N8 Eu2 Na2 P6 33.2(9) . .
N5 Eu2 Na2 P6 -171.5(6) . .
N7 Eu2 Na2 P6 -19.8(7) . .
N6 Eu2 Na2 P6 128.4(7) . .
P3 Eu2 Na2 P6 -107.8(6) . .
P4 Eu2 Na2 P6 -42.0(6) . .
Na3 Eu2 Na2 P6 -97.4(7) . .
O13 Eu2 Na2 P4 105.5(3) . .
O7 Eu2 Na2 P4 -54.1(2) . .
O6 Eu2 Na2 P4 -129.1(3) . .
O10 Eu2 Na2 P4 -8.1(5) . .
N8 Eu2 Na2 P4 75.2(4) . .
N5 Eu2 Na2 P4 -129.5(3) . .
N7 Eu2 Na2 P4 22.2(2) . .
N6 Eu2 Na2 P4 170.5(2) . .
P3 Eu2 Na2 P4 -65.75(14) . .
Na3 Eu2 Na2 P4 -55.40(13) . .
O13 Eu2 Na2 Eu3 56.9(3) . .
O7 Eu2 Na2 Eu3 -102.7(2) . .
O6 Eu2 Na2 Eu3 -177.7(3) . .
O10 Eu2 Na2 Eu3 -56.8(5) . .
N8 Eu2 Na2 Eu3 26.6(5) . .
N5 Eu2 Na2 Eu3 -178.1(3) . .
N7 Eu2 Na2 Eu3 -26.4(2) . .
N6 Eu2 Na2 Eu3 121.8(2) . .
P3 Eu2 Na2 Eu3 -114.39(12) . .
P4 Eu2 Na2 Eu3 -48.63(10) . .
Na3 Eu2 Na2 Eu3 -104.03(16) . .
O13 Eu2 Na2 Na3 160.9(3) . .
O7 Eu2 Na2 Na3 1.3(3) . .
O6 Eu2 Na2 Na3 -73.7(3) . .
O10 Eu2 Na2 Na3 47.3(5) . .
N8 Eu2 Na2 Na3 130.6(4) . .
N5 Eu2 Na2 Na3 -74.1(3) . .
N7 Eu2 Na2 Na3 77.6(2) . .
N6 Eu2 Na2 Na3 -134.1(3) . .
P3 Eu2 Na2 Na3 -10.35(15) . .
P4 Eu2 Na2 Na3 55.40(13) . .
O20 Eu3 Na2 O10 110.3(4) . .
O15 Eu3 Na2 O10 -99.0(5) . .
O12 Eu3 Na2 O10 26.2(4) . .
O16 Eu3 Na2 O10 120.4(5) . .
N11 Eu3 Na2 O10 -174.9(4) . .
N12 Eu3 Na2 O10 -129.6(5) . .
N9 Eu3 Na2 O10 -47.7(4) . .
N10 Eu3 Na2 O10 4.9(6) . .
P5 Eu3 Na2 O10 -81.1(3) . .
P6 Eu3 Na2 O10 144.3(3) . .
O20 Eu3 Na2 O29 -124.7(6) . .
O15 Eu3 Na2 O29 26.0(6) . .
O12 Eu3 Na2 O29 151.2(6) . .
O16 Eu3 Na2 O29 -114.5(6) . .
N11 Eu3 Na2 O29 -49.8(6) . .
N12 Eu3 Na2 O29 -4.6(6) . .
N9 Eu3 Na2 O29 77.3(6) . .
N10 Eu3 Na2 O29 129.9(7) . .
P5 Eu3 Na2 O29 44.0(5) . .
P6 Eu3 Na2 O29 -90.6(5) . .
O20 Eu3 Na2 O16 -10.2(4) . .
O15 Eu3 Na2 O16 140.5(5) . .
O12 Eu3 Na2 O16 -94.3(4) . .
N11 Eu3 Na2 O16 64.7(4) . .
N12 Eu3 Na2 O16 109.9(5) . .
N9 Eu3 Na2 O16 -168.2(4) . .
N10 Eu3 Na2 O16 -115.6(6) . .
P5 Eu3 Na2 O16 158.5(3) . .
P6 Eu3 Na2 O16 23.9(3) . .
O20 Eu3 Na2 O15 -150.7(4) . .
O12 Eu3 Na2 O15 125.2(4) . .
O16 Eu3 Na2 O15 -140.5(5) . .
N11 Eu3 Na2 O15 -75.9(4) . .
N12 Eu3 Na2 O15 -30.6(5) . .
N9 Eu3 Na2 O15 51.3(4) . .
N10 Eu3 Na2 O15 103.9(6) . .
P5 Eu3 Na2 O15 18.0(3) . .
P6 Eu3 Na2 O15 -116.6(4) . .
O20 Eu3 Na2 O6 141.3(4) . .
O15 Eu3 Na2 O6 -68.0(5) . .
O12 Eu3 Na2 O6 57.2(5) . .
O16 Eu3 Na2 O6 151.4(6) . .
N11 Eu3 Na2 O6 -143.9(5) . .
N12 Eu3 Na2 O6 -98.6(5) . .
N9 Eu3 Na2 O6 -16.7(5) . .
N10 Eu3 Na2 O6 35.9(7) . .
P5 Eu3 Na2 O6 -50.1(4) . .
P6 Eu3 Na2 O6 175.3(5) . .
O20 Eu3 Na2 O17 -45.3(4) . .
O15 Eu3 Na2 O17 105.4(4) . .
O12 Eu3 Na2 O17 -129.4(4) . .
O16 Eu3 Na2 O17 -35.1(4) . .
N11 Eu3 Na2 O17 29.5(4) . .
N12 Eu3 Na2 O17 74.8(5) . .
N9 Eu3 Na2 O17 156.7(4) . .
N10 Eu3 Na2 O17 -150.7(5) . .
P5 Eu3 Na2 O17 123.4(3) . .
P6 Eu3 Na2 O17 -11.2(3) . .
O20 Eu3 Na2 P6 -34.1(3) . .
O15 Eu3 Na2 P6 116.6(4) . .
O12 Eu3 Na2 P6 -118.2(3) . .
O16 Eu3 Na2 P6 -23.9(3) . .
N11 Eu3 Na2 P6 40.8(3) . .
N12 Eu3 Na2 P6 86.0(4) . .
N9 Eu3 Na2 P6 167.9(3) . .
N10 Eu3 Na2 P6 -139.5(5) . .
P5 Eu3 Na2 P6 134.60(16) . .
O20 Eu3 Na2 P4 94.8(3) . .
O15 Eu3 Na2 P4 -114.4(4) . .
O12 Eu3 Na2 P4 10.8(2) . .
O16 Eu3 Na2 P4 105.0(3) . .
N11 Eu3 Na2 P4 169.7(3) . .
N12 Eu3 Na2 P4 -145.1(4) . .
N9 Eu3 Na2 P4 -63.2(3) . .
N10 Eu3 Na2 P4 -10.5(5) . .
P5 Eu3 Na2 P4 -96.49(13) . .
P6 Eu3 Na2 P4 128.91(16) . .
O20 Eu3 Na2 Eu2 143.5(3) . .
O15 Eu3 Na2 Eu2 -65.8(3) . .
O12 Eu3 Na2 Eu2 59.4(3) . .
O16 Eu3 Na2 Eu2 153.7(4) . .
N11 Eu3 Na2 Eu2 -141.7(3) . .
N12 Eu3 Na2 Eu2 -96.4(4) . .
N9 Eu3 Na2 Eu2 -14.5(3) . .
N10 Eu3 Na2 Eu2 38.1(5) . .
P5 Eu3 Na2 Eu2 -47.84(11) . .
P6 Eu3 Na2 Eu2 177.6(2) . .
O20 Eu3 Na2 Na3 85.0(3) . .
O15 Eu3 Na2 Na3 -124.3(4) . .
O12 Eu3 Na2 Na3 0.9(3) . .
O16 Eu3 Na2 Na3 95.1(4) . .
N11 Eu3 Na2 Na3 159.8(3) . .
N12 Eu3 Na2 Na3 -154.9(4) . .
N9 Eu3 Na2 Na3 -73.0(3) . .
N10 Eu3 Na2 Na3 -20.4(5) . .
P5 Eu3 Na2 Na3 -106.36(17) . .
P6 Eu3 Na2 Na3 119.0(2) . .
O11 P4 Na3 O4 -151.8(7) . .
O12 P4 Na3 O4 -74.3(8) . .
O10 P4 Na3 O4 13.2(6) . .
C34 P4 Na3 O4 108.0(7) . .
Na2 P4 Na3 O4 -20.7(5) . .
Eu2 P4 Na3 O4 46.0(4) . .
O12 P4 Na3 O11 77.5(8) . .
O10 P4 Na3 O11 164.9(6) . .
C34 P4 Na3 O11 -100.2(6) . .
Na2 P4 Na3 O11 131.1(4) . .
Eu2 P4 Na3 O11 -162.3(4) . .
O11 P4 Na3 O7 126.0(5) . .
O12 P4 Na3 O7 -156.5(7) . .
O10 P4 Na3 O7 -69.1(5) . .
C34 P4 Na3 O7 25.8(6) . .
Na2 P4 Na3 O7 -102.9(3) . .
Eu2 P4 Na3 O7 -36.3(3) . .
O11 P4 Na3 O1 28.3(7) . .
O12 P4 Na3 O1 105.8(9) . .
O10 P4 Na3 O1 -166.8(7) . .
C34 P4 Na3 O1 -71.9(7) . .
Na2 P4 Na3 O1 159.4(6) . .
Eu2 P4 Na3 O1 -134.0(6) . .
O11 P4 Na3 O10 -164.9(6) . .
O12 P4 Na3 O10 -87.4(8) . .
C34 P4 Na3 O10 94.9(6) . .
Na2 P4 Na3 O10 -33.8(4) . .
Eu2 P4 Na3 O10 32.8(4) . .
O11 P4 Na3 O2 -23.1(5) . .
O12 P4 Na3 O2 54.4(8) . .
O10 P4 Na3 O2 141.9(5) . .
C34 P4 Na3 O2 -123.3(5) . .
Na2 P4 Na3 O2 108.1(3) . .
Eu2 P4 Na3 O2 174.7(3) . .
O11 P4 Na3 P1 -10.9(5) . .
O12 P4 Na3 P1 66.6(8) . .
O10 P4 Na3 P1 154.0(5) . .
C34 P4 Na3 P1 -111.2(6) . .
Na2 P4 Na3 P1 120.2(4) . .
Eu2 P4 Na3 P1 -173.2(4) . .
O11 P4 Na3 P2 -154.0(5) . .
O12 P4 Na3 P2 -76.5(7) . .
O10 P4 Na3 P2 10.9(4) . .
C34 P4 Na3 P2 105.7(5) . .
Na2 P4 Na3 P2 -22.9(2) . .
Eu2 P4 Na3 P2 43.68(15) . .
O11 P4 Na3 P3 115.0(5) . .
O12 P4 Na3 P3 -167.5(6) . .
O10 P4 Na3 P3 -80.1(4) . .
C34 P4 Na3 P3 14.8(5) . .
Na2 P4 Na3 P3 -113.9(2) . .
Eu2 P4 Na3 P3 -47.28(13) . .
O11 P4 Na3 Eu2 162.3(4) . .
O12 P4 Na3 Eu2 -120.2(7) . .
O10 P4 Na3 Eu2 -32.8(4) . .
C34 P4 Na3 Eu2 62.1(5) . .
Na2 P4 Na3 Eu2 -66.61(12) . .
O11 P4 Na3 Eu1 136.6(11) . .
O12 P4 Na3 Eu1 -145.9(10) . .
O10 P4 Na3 Eu1 -58.5(10) . .
C34 P4 Na3 Eu1 36.4(12) . .
Na2 P4 Na3 Eu1 -92.3(10) . .
Eu2 P4 Na3 Eu1 -25.7(9) . .
O2 P1 Na3 O4 131.2(5) . .
O3 P1 Na3 O4 -148.2(8) . .
O1 P1 Na3 O4 -67.4(5) . .
C1 P1 Na3 O4 28.1(5) . .
Na1 P1 Na3 O4 -96.1(3) . .
Eu5B P1 Na3 O4 143.6(3) . .
Eu1 P1 Na3 O4 -34.5(2) . .
O2 P1 Na3 O11 -29.9(5) . .
O3 P1 Na3 O11 50.7(9) . .
O1 P1 Na3 O11 131.5(6) . .
C1 P1 Na3 O11 -133.0(5) . .
Na1 P1 Na3 O11 102.8(3) . .
Eu5B P1 Na3 O11 -17.5(3) . .
Eu1 P1 Na3 O11 164.4(3) . .
O2 P1 Na3 O7 -143.6(6) . .
O3 P1 Na3 O7 -63.0(9) . .
O1 P1 Na3 O7 17.7(6) . .
C1 P1 Na3 O7 113.3(6) . .
Na1 P1 Na3 O7 -11.0(4) . .
Eu5B P1 Na3 O7 -131.2(4) . .
Eu1 P1 Na3 O7 50.6(4) . .
O2 P1 Na3 O1 -161.3(6) . .
O3 P1 Na3 O1 -80.8(9) . .
C1 P1 Na3 O1 95.6(6) . .
Na1 P1 Na3 O1 -28.7(4) . .
Eu5B P1 Na3 O1 -149.0(5) . .
Eu1 P1 Na3 O1 32.9(4) . .
O2 P1 Na3 O10 9.0(9) . .
O3 P1 Na3 O10 89.5(12) . .
O1 P1 Na3 O10 170.3(10) . .
C1 P1 Na3 O10 -94.1(10) . .
Na1 P1 Na3 O10 141.6(9) . .
Eu5B P1 Na3 O10 21.4(9) . .
Eu1 P1 Na3 O10 -156.8(9) . .
O3 P1 Na3 O2 80.6(9) . .
O1 P1 Na3 O2 161.3(6) . .
C1 P1 Na3 O2 -103.1(6) . .
Na1 P1 Na3 O2 132.7(4) . .
Eu5B P1 Na3 O2 12.4(4) . .
Eu1 P1 Na3 O2 -165.7(4) . .
O2 P1 Na3 P4 -24.2(5) . .
O3 P1 Na3 P4 56.4(9) . .
O1 P1 Na3 P4 137.2(6) . .
C1 P1 Na3 P4 -127.3(5) . .
Na1 P1 Na3 P4 108.5(4) . .
Eu5B P1 Na3 P4 -11.8(3) . .
Eu1 P1 Na3 P4 170.1(4) . .
O2 P1 Na3 P2 120.8(5) . .
O3 P1 Na3 P2 -158.6(7) . .
O1 P1 Na3 P2 -77.8(5) . .
C1 P1 Na3 P2 17.7(4) . .
Na1 P1 Na3 P2 -106.5(2) . .
Eu5B P1 Na3 P2 133.2(2) . .
Eu1 P1 Na3 P2 -44.92(14) . .
O2 P1 Na3 P3 -148.6(5) . .
O3 P1 Na3 P3 -68.0(8) . .
O1 P1 Na3 P3 12.8(4) . .
C1 P1 Na3 P3 108.3(4) . .
Na1 P1 Na3 P3 -15.91(18) . .
Eu5B P1 Na3 P3 -136.2(2) . .
Eu1 P1 Na3 P3 45.69(13) . .
O2 P1 Na3 Eu2 177.8(11) . .
O3 P1 Na3 Eu2 -101.7(12) . .
O1 P1 Na3 Eu2 -20.9(10) . .
C1 P1 Na3 Eu2 74.7(11) . .
Na1 P1 Na3 Eu2 -49.6(10) . .
Eu5B P1 Na3 Eu2 -169.8(10) . .
Eu1 P1 Na3 Eu2 12.0(9) . .
O2 P1 Na3 Eu1 165.7(4) . .
O3 P1 Na3 Eu1 -113.7(8) . .
O1 P1 Na3 Eu1 -32.9(4) . .
C1 P1 Na3 Eu1 62.7(4) . .
Na1 P1 Na3 Eu1 -61.60(11) . .
Eu5B P1 Na3 Eu1 178.14(14) . .
O5 P2 Na3 O4 -93.2(6) . .
O6 P2 Na3 O4 159.6(6) . .
C12 P2 Na3 O4 62.4(7) . .
Eu1 P2 Na3 O4 21.6(5) . .
O5 P2 Na3 O11 62.5(7) . .
O4 P2 Na3 O11 155.7(7) . .
O6 P2 Na3 O11 -44.7(6) . .
C12 P2 Na3 O11 -141.9(7) . .
Eu1 P2 Na3 O11 177.3(5) . .
O5 P2 Na3 O7 163.3(5) . .
O4 P2 Na3 O7 -103.5(6) . .
O6 P2 Na3 O7 56.1(4) . .
C12 P2 Na3 O7 -41.1(6) . .
Eu1 P2 Na3 O7 -81.9(3) . .
O5 P2 Na3 O1 -98.0(5) . .
O4 P2 Na3 O1 -4.8(5) . .
O6 P2 Na3 O1 154.8(4) . .
C12 P2 Na3 O1 57.6(6) . .
Eu1 P2 Na3 O1 16.8(2) . .
O5 P2 Na3 O10 89.0(5) . .
O4 P2 Na3 O10 -177.8(6) . .
O6 P2 Na3 O10 -18.2(4) . .
C12 P2 Na3 O10 -115.4(6) . .
Eu1 P2 Na3 O10 -156.2(3) . .
O5 P2 Na3 O2 -38.2(6) . .
O4 P2 Na3 O2 54.9(5) . .
O6 P2 Na3 O2 -145.4(5) . .
C12 P2 Na3 O2 117.3(6) . .
Eu1 P2 Na3 O2 76.6(3) . .
O5 P2 Na3 P4 83.3(5) . .
O4 P2 Na3 P4 176.5(6) . .
O6 P2 Na3 P4 -23.9(4) . .
C12 P2 Na3 P4 -121.1(6) . .
Eu1 P2 Na3 P4 -161.9(2) . .
O5 P2 Na3 P1 -68.0(5) . .
O4 P2 Na3 P1 25.2(5) . .
O6 P2 Na3 P1 -175.2(4) . .
C12 P2 Na3 P1 87.6(6) . .
Eu1 P2 Na3 P1 46.80(17) . .
O5 P2 Na3 P3 -174.5(4) . .
O4 P2 Na3 P3 -81.3(5) . .
O6 P2 Na3 P3 78.3(3) . .
C12 P2 Na3 P3 -18.9(6) . .
Eu1 P2 Na3 P3 -59.70(11) . .
O5 P2 Na3 Eu2 127.5(4) . .
O4 P2 Na3 Eu2 -139.4(5) . .
O6 P2 Na3 Eu2 20.3(3) . .
C12 P2 Na3 Eu2 -77.0(5) . .
Eu1 P2 Na3 Eu2 -117.72(11) . .
O5 P2 Na3 Eu1 -114.8(4) . .
O4 P2 Na3 Eu1 -21.6(5) . .
O6 P2 Na3 Eu1 138.0(3) . .
C12 P2 Na3 Eu1 40.8(5) . .
O7 P3 Na3 O4 -108.6(7) . .
O9 P3 Na3 O4 164.5(7) . .
O8 P3 Na3 O4 55.0(4) . .
C23 P3 Na3 O4 -44.6(6) . .
Eu2 P3 Na3 O4 -87.7(3) . .
O7 P3 Na3 O11 60.7(7) . .
O9 P3 Na3 O11 -26.2(8) . .
O8 P3 Na3 O11 -135.7(5) . .
C23 P3 Na3 O11 124.8(6) . .
Eu2 P3 Na3 O11 81.6(3) . .
O9 P3 Na3 O7 -86.9(9) . .
O8 P3 Na3 O7 163.6(7) . .
C23 P3 Na3 O7 64.0(8) . .
Eu2 P3 Na3 O7 20.9(6) . .
O7 P3 Na3 O1 176.3(7) . .
O9 P3 Na3 O1 89.4(7) . .
O8 P3 Na3 O1 -20.1(4) . .
C23 P3 Na3 O1 -119.6(6) . .
Eu2 P3 Na3 O1 -162.8(3) . .
O7 P3 Na3 O10 -1.0(6) . .
O9 P3 Na3 O10 -87.9(7) . .
O8 P3 Na3 O10 162.6(4) . .
C23 P3 Na3 O10 63.0(6) . .
Eu2 P3 Na3 O10 19.9(2) . .
O7 P3 Na3 O2 149.3(8) . .
O9 P3 Na3 O2 62.4(8) . .
O8 P3 Na3 O2 -47.1(5) . .
C23 P3 Na3 O2 -146.6(7) . .
Eu2 P3 Na3 O2 170.3(4) . .
O7 P3 Na3 P4 30.1(6) . .
O9 P3 Na3 P4 -56.8(7) . .
O8 P3 Na3 P4 -166.3(4) . .
C23 P3 Na3 P4 94.1(6) . .
Eu2 P3 Na3 P4 51.00(17) . .
O7 P3 Na3 P1 169.8(7) . .
O9 P3 Na3 P1 82.8(7) . .
O8 P3 Na3 P1 -26.7(4) . .
C23 P3 Na3 P1 -126.2(6) . .
Eu2 P3 Na3 P1 -169.3(2) . .
O7 P3 Na3 P2 -83.7(6) . .
O9 P3 Na3 P2 -170.6(7) . .
O8 P3 Na3 P2 79.9(3) . .
C23 P3 Na3 P2 -19.7(6) . .
Eu2 P3 Na3 P2 -62.77(12) . .
O7 P3 Na3 Eu2 -20.9(6) . .
O9 P3 Na3 Eu2 -107.8(7) . .
O8 P3 Na3 Eu2 142.7(3) . .
C23 P3 Na3 Eu2 43.1(6) . .
O7 P3 Na3 Eu1 -142.9(6) . .
O9 P3 Na3 Eu1 130.2(7) . .
O8 P3 Na3 Eu1 20.7(3) . .
C23 P3 Na3 Eu1 -78.9(6) . .
Eu2 P3 Na3 Eu1 -122.01(12) . .
O13 Eu2 Na3 O4 -105.2(4) . .
O7 Eu2 Na3 O4 96.9(4) . .
O6 Eu2 Na3 O4 -30.5(3) . .
O10 Eu2 Na3 O4 -126.4(5) . .
N8 Eu2 Na3 O4 132.0(4) . .
N5 Eu2 Na3 O4 53.2(3) . .
N7 Eu2 Na3 O4 170.1(3) . .
N6 Eu2 Na3 O4 -3.8(4) . .
P3 Eu2 Na3 O4 84.6(2) . .
P4 Eu2 Na3 O4 -151.7(3) . .
Na2 Eu2 Na3 O4 -85.0(3) . .
O13 Eu2 Na3 O11 55.6(5) . .
O7 Eu2 Na3 O11 -102.3(5) . .
O6 Eu2 Na3 O11 130.3(4) . .
O10 Eu2 Na3 O11 34.4(4) . .
N8 Eu2 Na3 O11 -67.2(4) . .
N5 Eu2 Na3 O11 -146.0(3) . .
N7 Eu2 Na3 O11 -29.1(3) . .
N6 Eu2 Na3 O11 157.0(3) . .
P3 Eu2 Na3 O11 -114.6(3) . .
P4 Eu2 Na3 O11 9.0(2) . .
Na2 Eu2 Na3 O11 75.7(3) . .
O13 Eu2 Na3 O7 157.9(5) . .
O6 Eu2 Na3 O7 -127.4(4) . .
O10 Eu2 Na3 O7 136.7(5) . .
N8 Eu2 Na3 O7 35.2(5) . .
N5 Eu2 Na3 O7 -43.7(4) . .
N7 Eu2 Na3 O7 73.2(4) . .
N6 Eu2 Na3 O7 -100.6(5) . .
P3 Eu2 Na3 O7 -12.3(3) . .
P4 Eu2 Na3 O7 111.4(4) . .
Na2 Eu2 Na3 O7 178.1(4) . .
O13 Eu2 Na3 O1 -166.2(5) . .
O7 Eu2 Na3 O1 35.9(5) . .
O6 Eu2 Na3 O1 -91.5(5) . .
O10 Eu2 Na3 O1 172.6(6) . .
N8 Eu2 Na3 O1 71.1(6) . .
N5 Eu2 Na3 O1 -7.8(5) . .
N7 Eu2 Na3 O1 109.2(5) . .
N6 Eu2 Na3 O1 -64.7(6) . .
P3 Eu2 Na3 O1 23.6(4) . .
P4 Eu2 Na3 O1 147.3(5) . .
Na2 Eu2 Na3 O1 -146.0(5) . .
O13 Eu2 Na3 O10 21.1(5) . .
O7 Eu2 Na3 O10 -136.7(5) . .
O6 Eu2 Na3 O10 95.9(4) . .
N8 Eu2 Na3 O10 -101.6(5) . .
N5 Eu2 Na3 O10 179.6(4) . .
N7 Eu2 Na3 O10 -63.5(4) . .
N6 Eu2 Na3 O10 122.6(4) . .
P3 Eu2 Na3 O10 -149.1(4) . .
P4 Eu2 Na3 O10 -25.4(3) . .
Na2 Eu2 Na3 O10 41.3(3) . .
O13 Eu2 Na3 O2 23.4(16) . .
O7 Eu2 Na3 O2 -134.5(16) . .
O6 Eu2 Na3 O2 98.1(15) . .
O10 Eu2 Na3 O2 2.3(14) . .
N8 Eu2 Na3 O2 -99.3(16) . .
N5 Eu2 Na3 O2 -178.2(15) . .
N7 Eu2 Na3 O2 -61.2(15) . .
N6 Eu2 Na3 O2 124.9(15) . .
P3 Eu2 Na3 O2 -146.8(16) . .
P4 Eu2 Na3 O2 -23.1(14) . .
Na2 Eu2 Na3 O2 43.6(15) . .
O13 Eu2 Na3 P4 46.5(4) . .
O7 Eu2 Na3 P4 -111.4(4) . .
O6 Eu2 Na3 P4 121.3(3) . .
O10 Eu2 Na3 P4 25.4(3) . .
N8 Eu2 Na3 P4 -76.2(4) . .
N5 Eu2 Na3 P4 -155.0(2) . .
N7 Eu2 Na3 P4 -38.1(2) . .
N6 Eu2 Na3 P4 148.0(3) . .
P3 Eu2 Na3 P4 -123.68(19) . .
Na2 Eu2 Na3 P4 66.70(16) . .
O13 Eu2 Na3 P1 -151.8(10) . .
O7 Eu2 Na3 P1 50.3(10) . .
O6 Eu2 Na3 P1 -77.0(10) . .
O10 Eu2 Na3 P1 -172.9(11) . .
N8 Eu2 Na3 P1 85.5(10) . .
N5 Eu2 Na3 P1 6.6(10) . .
N7 Eu2 Na3 P1 123.6(10) . .
N6 Eu2 Na3 P1 -50.3(11) . .
P3 Eu2 Na3 P1 38.0(9) . .
P4 Eu2 Na3 P1 161.7(11) . .
Na2 Eu2 Na3 P1 -131.6(10) . .
O13 Eu2 Na3 P2 -89.2(3) . .
O7 Eu2 Na3 P2 113.0(4) . .
O6 Eu2 Na3 P2 -14.4(2) . .
O10 Eu2 Na3 P2 -110.3(4) . .
N8 Eu2 Na3 P2 148.1(3) . .
N5 Eu2 Na3 P2 69.3(2) . .
N7 Eu2 Na3 P2 -173.8(2) . .
N6 Eu2 Na3 P2 12.3(4) . .
P3 Eu2 Na3 P2 100.64(13) . .
P4 Eu2 Na3 P2 -135.7(2) . .
Na2 Eu2 Na3 P2 -68.98(15) . .
O13 Eu2 Na3 P3 170.2(3) . .
O7 Eu2 Na3 P3 12.3(3) . .
O6 Eu2 Na3 P3 -115.1(2) . .
O10 Eu2 Na3 P3 149.1(4) . .
N8 Eu2 Na3 P3 47.5(3) . .
N5 Eu2 Na3 P3 -31.4(2) . .
N7 Eu2 Na3 P3 85.6(2) . .
N6 Eu2 Na3 P3 -88.3(3) . .
P4 Eu2 Na3 P3 123.68(19) . .
Na2 Eu2 Na3 P3 -169.62(16) . .
O13 Eu2 Na3 Eu1 -140.8(3) . .
O7 Eu2 Na3 Eu1 61.3(3) . .
O6 Eu2 Na3 Eu1 -66.1(2) . .
O10 Eu2 Na3 Eu1 -161.9(4) . .
N8 Eu2 Na3 Eu1 96.5(3) . .
N5 Eu2 Na3 Eu1 17.6(3) . .
N7 Eu2 Na3 Eu1 134.6(3) . .
N6 Eu2 Na3 Eu1 -39.3(4) . .
P3 Eu2 Na3 Eu1 49.00(13) . .
P4 Eu2 Na3 Eu1 172.7(3) . .
Na2 Eu2 Na3 Eu1 -120.6(2) . .
O24 Eu1 Na3 O4 158.7(4) 2_656 .
O8 Eu1 Na3 O4 -130.2(4) . .
O1 Eu1 Na3 O4 139.7(5) . .
N2 Eu1 Na3 O4 40.4(5) . .
N1 Eu1 Na3 O4 75.8(4) . .
N3 Eu1 Na3 O4 -42.5(4) . .
N4 Eu1 Na3 O4 -96.1(5) . .
Na1 Eu1 Na3 O4 178.4(4) . .
P2 Eu1 Na3 O4 -14.5(3) . .
P1 Eu1 Na3 O4 115.0(4) . .
O24 Eu1 Na3 O11 -2.2(9) 2_656 .
O4 Eu1 Na3 O11 -160.9(10) . .
O8 Eu1 Na3 O11 68.9(9) . .
O1 Eu1 Na3 O11 -21.2(8) . .
N2 Eu1 Na3 O11 -120.5(9) . .
N1 Eu1 Na3 O11 -85.1(9) . .
N3 Eu1 Na3 O11 156.6(9) . .
N4 Eu1 Na3 O11 103.0(9) . .
Na1 Eu1 Na3 O11 17.5(8) . .
P2 Eu1 Na3 O11 -175.4(9) . .
P1 Eu1 Na3 O11 -45.9(8) . .
O24 Eu1 Na3 O7 -98.6(4) 2_656 .
O4 Eu1 Na3 O7 102.8(4) . .
O8 Eu1 Na3 O7 -27.5(3) . .
O1 Eu1 Na3 O7 -117.6(5) . .
N2 Eu1 Na3 O7 143.2(4) . .
N1 Eu1 Na3 O7 178.6(4) . .
N3 Eu1 Na3 O7 60.3(4) . .
N4 Eu1 Na3 O7 6.6(5) . .
Na1 Eu1 Na3 O7 -78.8(3) . .
P2 Eu1 Na3 O7 88.2(3) . .
P1 Eu1 Na3 O7 -142.3(4) . .
O24 Eu1 Na3 O1 19.0(5) 2_656 .
O4 Eu1 Na3 O1 -139.7(5) . .
O8 Eu1 Na3 O1 90.1(4) . .
N2 Eu1 Na3 O1 -99.3(5) . .
N1 Eu1 Na3 O1 -63.9(4) . .
N3 Eu1 Na3 O1 177.8(4) . .
N4 Eu1 Na3 O1 124.2(5) . .
Na1 Eu1 Na3 O1 38.8(3) . .
P2 Eu1 Na3 O1 -154.2(3) . .
P1 Eu1 Na3 O1 -24.7(3) . .
O24 Eu1 Na3 O10 -150.4(5) 2_656 .
O4 Eu1 Na3 O10 50.9(5) . .
O8 Eu1 Na3 O10 -79.3(5) . .
O1 Eu1 Na3 O10 -169.4(6) . .
N2 Eu1 Na3 O10 91.3(6) . .
N1 Eu1 Na3 O10 126.7(5) . .
N3 Eu1 Na3 O10 8.4(5) . .
N4 Eu1 Na3 O10 -45.2(7) . .
Na1 Eu1 Na3 O10 -130.7(5) . .
P2 Eu1 Na3 O10 36.4(4) . .
P1 Eu1 Na3 O10 165.9(6) . .
O24 Eu1 Na3 O2 50.8(4) 2_656 .
O4 Eu1 Na3 O2 -107.9(4) . .
O8 Eu1 Na3 O2 121.9(4) . .
O1 Eu1 Na3 O2 31.8(4) . .
N2 Eu1 Na3 O2 -67.5(5) . .
N1 Eu1 Na3 O2 -32.1(3) . .
N3 Eu1 Na3 O2 -150.4(3) . .
N4 Eu1 Na3 O2 156.0(4) . .
Na1 Eu1 Na3 O2 70.6(3) . .
P2 Eu1 Na3 O2 -122.4(3) . .
P1 Eu1 Na3 O2 7.1(2) . .
O24 Eu1 Na3 P4 -109.3(10) 2_656 .
O4 Eu1 Na3 P4 92.0(11) . .
O8 Eu1 Na3 P4 -38.2(10) . .
O1 Eu1 Na3 P4 -128.3(11) . .
N2 Eu1 Na3 P4 132.4(10) . .
N1 Eu1 Na3 P4 167.8(11) . .
N3 Eu1 Na3 P4 49.6(11) . .
N4 Eu1 Na3 P4 -4.1(12) . .
Na1 Eu1 Na3 P4 -89.5(10) . .
P2 Eu1 Na3 P4 77.5(10) . .
P1 Eu1 Na3 P4 -153.0(11) . .
O24 Eu1 Na3 P1 43.7(3) 2_656 .
O4 Eu1 Na3 P1 -115.0(4) . .
O8 Eu1 Na3 P1 114.8(3) . .
O1 Eu1 Na3 P1 24.7(3) . .
N2 Eu1 Na3 P1 -74.6(4) . .
N1 Eu1 Na3 P1 -39.2(3) . .
N3 Eu1 Na3 P1 -157.5(3) . .
N4 Eu1 Na3 P1 148.9(4) . .
Na1 Eu1 Na3 P1 63.46(16) . .
P2 Eu1 Na3 P1 -129.50(19) . .
O24 Eu1 Na3 P2 173.2(3) 2_656 .
O4 Eu1 Na3 P2 14.5(3) . .
O8 Eu1 Na3 P2 -115.7(2) . .
O1 Eu1 Na3 P2 154.2(3) . .
N2 Eu1 Na3 P2 54.9(4) . .
N1 Eu1 Na3 P2 90.3(2) . .
N3 Eu1 Na3 P2 -28.0(2) . .
N4 Eu1 Na3 P2 -81.6(4) . .
Na1 Eu1 Na3 P2 -167.04(15) . .
P1 Eu1 Na3 P2 129.50(19) . .
O24 Eu1 Na3 P3 -85.2(3) 2_656 .
O4 Eu1 Na3 P3 116.1(4) . .
O8 Eu1 Na3 P3 -14.1(2) . .
O1 Eu1 Na3 P3 -104.2(3) . .
N2 Eu1 Na3 P3 156.6(4) . .
N1 Eu1 Na3 P3 -168.1(2) . .
N3 Eu1 Na3 P3 73.7(3) . .
N4 Eu1 Na3 P3 20.0(4) . .
Na1 Eu1 Na3 P3 -65.42(14) . .
P2 Eu1 Na3 P3 101.62(13) . .
P1 Eu1 Na3 P3 -128.9(2) . .
O24 Eu1 Na3 Eu2 -132.8(3) 2_656 .
O4 Eu1 Na3 Eu2 68.5(4) . .
O8 Eu1 Na3 Eu2 -61.7(2) . .
O1 Eu1 Na3 Eu2 -151.8(4) . .
N2 Eu1 Na3 Eu2 108.9(4) . .
N1 Eu1 Na3 Eu2 144.3(3) . .
N3 Eu1 Na3 Eu2 26.0(3) . .
N4 Eu1 Na3 Eu2 -27.6(5) . .
Na1 Eu1 Na3 Eu2 -113.07(19) . .
P2 Eu1 Na3 Eu2 53.98(14) . .
P1 Eu1 Na3 Eu2 -176.5(3) . .
O2 P1 O1 Na1 -108.3(7) . .
O3 P1 O1 Na1 20.8(10) . .
C1 P1 O1 Na1 134.6(7) . .
Na3 P1 O1 Na1 -125.3(8) . .
Eu5B P1 O1 Na1 -90.2(7) . .
Eu1 P1 O1 Na1 133.2(12) . .
O2 P1 O1 Eu1 118.5(7) . .
O3 P1 O1 Eu1 -112.4(7) . .
C1 P1 O1 Eu1 1.4(8) . .
Na3 P1 O1 Eu1 101.5(7) . .
Na1 P1 O1 Eu1 -133.2(12) . .
Eu5B P1 O1 Eu1 136.7(6) . .
O2 P1 O1 Na3 16.9(6) . .
O3 P1 O1 Na3 146.0(5) . .
C1 P1 O1 Na3 -100.2(5) . .
Na1 P1 O1 Na3 125.3(8) . .
Eu5B P1 O1 Na3 35.1(4) . .
Eu1 P1 O1 Na3 -101.5(7) . .
O28 Na1 O1 P1 87.0(8) . .
O27 Na1 O1 P1 -171.2(10) . .
O19 Na1 O1 P1 5.4(8) 2_656 .
O8 Na1 O1 P1 173.4(8) . .
O24 Na1 O1 P1 -109.3(8) 2_656 .
O22 Na1 O1 P1 -62.6(8) 2_656 .
O21 Na1 O1 P1 37.9(13) 2_656 .
P7 Na1 O1 P1 15.5(9) 2_656 .
P8 Na1 O1 P1 -87.1(7) 2_656 .
Eu1 Na1 O1 P1 -146.3(10) . .
O28 Na1 O1 Eu1 -126.7(4) . .
O27 Na1 O1 Eu1 -24.8(14) . .
O19 Na1 O1 Eu1 151.7(4) 2_656 .
O8 Na1 O1 Eu1 -40.3(3) . .
O24 Na1 O1 Eu1 37.0(3) 2_656 .
O22 Na1 O1 Eu1 83.7(4) 2_656 .
O21 Na1 O1 Eu1 -175.8(6) 2_656 .
P7 Na1 O1 Eu1 161.9(2) 2_656 .
P8 Na1 O1 Eu1 59.2(3) 2_656 .
P1 Na1 O1 Eu1 146.3(10) . .
O28 Na1 O1 Na3 -27.1(5) . .
O27 Na1 O1 Na3 74.7(13) . .
O19 Na1 O1 Na3 -108.7(4) 2_656 .
O8 Na1 O1 Na3 59.3(4) . .
O24 Na1 O1 Na3 136.6(5) 2_656 .
O22 Na1 O1 Na3 -176.7(4) 2_656 .
O21 Na1 O1 Na3 -76.2(8) 2_656 .
P7 Na1 O1 Na3 -98.6(4) 2_656 .
P8 Na1 O1 Na3 158.8(4) 2_656 .
P1 Na1 O1 Na3 -114.1(9) . .
Eu1 Na1 O1 Na3 99.5(5) . .
O24 Eu1 O1 P1 96.3(8) 2_656 .
O4 Eu1 O1 P1 -75.5(7) . .
O8 Eu1 O1 P1 -173.7(8) . .
N2 Eu1 O1 P1 20.8(9) . .
N1 Eu1 O1 P1 5.1(7) . .
N3 Eu1 O1 P1 -103.7(8) . .
N4 Eu1 O1 P1 151.4(6) . .
Na1 Eu1 O1 P1 141.9(10) . .
P2 Eu1 O1 P1 -79.6(7) . .
Na3 Eu1 O1 P1 -100.4(7) . .
O24 Eu1 O1 Na1 -45.6(4) 2_656 .
O4 Eu1 O1 Na1 142.5(4) . .
O8 Eu1 O1 Na1 44.4(3) . .
N2 Eu1 O1 Na1 -121.1(4) . .
N1 Eu1 O1 Na1 -136.9(5) . .
N3 Eu1 O1 Na1 114.4(5) . .
N4 Eu1 O1 Na1 9.5(8) . .
P2 Eu1 O1 Na1 138.5(3) . .
P1 Eu1 O1 Na1 -141.9(10) . .
Na3 Eu1 O1 Na1 117.7(5) . .
O24 Eu1 O1 Na3 -163.3(4) 2_656 .
O4 Eu1 O1 Na3 24.8(3) . .
O8 Eu1 O1 Na3 -73.3(3) . .
N2 Eu1 O1 Na3 121.2(4) . .
N1 Eu1 O1 Na3 105.5(3) . .
N3 Eu1 O1 Na3 -3.3(6) . .
N4 Eu1 O1 Na3 -108.2(6) . .
Na1 Eu1 O1 Na3 -117.7(5) . .
P2 Eu1 O1 Na3 20.8(3) . .
P1 Eu1 O1 Na3 100.4(8) . .
O4 Na3 O1 P1 106.9(5) . .
O11 Na3 O1 P1 -57.0(6) . .
O7 Na3 O1 P1 -166.1(5) . .
O10 Na3 O1 P1 -146(3) . .
O2 Na3 O1 P1 -10.7(4) . .
P4 Na3 O1 P1 -73.1(7) . .
P2 Na3 O1 P1 109.0(4) . .
P3 Na3 O1 P1 -167.5(4) . .
Eu2 Na3 O1 P1 171.9(4) . .
Eu1 Na3 O1 P1 131.7(6) . .
O4 Na3 O1 Na1 -123.5(5) . .
O11 Na3 O1 Na1 72.5(5) . .
O7 Na3 O1 Na1 -36.5(5) . .
O10 Na3 O1 Na1 -16(3) . .
O2 Na3 O1 Na1 118.8(5) . .
P4 Na3 O1 Na1 56.4(7) . .
P1 Na3 O1 Na1 129.6(7) . .
P2 Na3 O1 Na1 -121.4(4) . .
P3 Na3 O1 Na1 -37.9(4) . .
Eu2 Na3 O1 Na1 -58.6(6) . .
Eu1 Na3 O1 Na1 -98.7(4) . .
O4 Na3 O1 Eu1 -24.8(3) . .
O11 Na3 O1 Eu1 171.3(4) . .
O7 Na3 O1 Eu1 62.2(4) . .
O10 Na3 O1 Eu1 83(3) . .
O2 Na3 O1 Eu1 -142.4(4) . .
P4 Na3 O1 Eu1 155.2(5) . .
P1 Na3 O1 Eu1 -131.7(6) . .
P2 Na3 O1 Eu1 -22.7(3) . .
P3 Na3 O1 Eu1 60.8(2) . .
Eu2 Na3 O1 Eu1 40.2(5) . .
O3 P1 O2 Eu5B -6.1(12) . .
O1 P1 O2 Eu5B 124.0(10) . .
C1 P1 O2 Eu5B -122.6(10) . .
Na3 P1 O2 Eu5B 140.5(11) . .
Na1 P1 O2 Eu5B 85.5(10) . .
Eu1 P1 O2 Eu5B 156.1(8) . .
O3 P1 O2 Eu5A -36.7(11) . .
O1 P1 O2 Eu5A 93.3(9) . .
C1 P1 O2 Eu5A -153.3(9) . .
Na3 P1 O2 Eu5A 109.8(10) . .
Na1 P1 O2 Eu5A 54.8(10) . .
Eu5B P1 O2 Eu5A -30.7(5) . .
Eu1 P1 O2 Eu5A 125.4(8) . .
O3 P1 O2 Na3 -146.6(5) . .
O1 P1 O2 Na3 -16.5(5) . .
C1 P1 O2 Na3 96.9(5) . .
Na1 P1 O2 Na3 -55.0(4) . .
Eu5B P1 O2 Na3 -140.5(11) . .
Eu1 P1 O2 Na3 15.6(5) . .
O2 Eu5B O2 P1 81.7(10) 2_656 .
O26B Eu5B O2 P1 33.4(11) . .
O26B Eu5B O2 P1 130.2(13) 2_656 .
O25B Eu5B O2 P1 -178.4(11) 2_656 .
O25B Eu5B O2 P1 -43.5(11) . .
O11 Eu5B O2 P1 -128.4(10) . .
O11 Eu5B O2 P1 -46.3(13) 2_656 .
P1 Eu5B O2 P1 98.9(10) 2_656 .
Na3 Eu5B O2 P1 -136.6(12) . .
Na3 Eu5B O2 P1 26.5(14) 2_656 .
O2 Eu5B O2 Eu5A 180.000(6) 2_656 .
O26B Eu5B O2 Eu5A 131.8(6) . .
O26B Eu5B O2 Eu5A -131.5(7) 2_656 .
O25B Eu5B O2 Eu5A -80.1(7) 2_656 .
O25B Eu5B O2 Eu5A 54.8(6) . .
O11 Eu5B O2 Eu5A -30.1(2) . .
O11 Eu5B O2 Eu5A 52.0(4) 2_656 .
P1 Eu5B O2 Eu5A -162.7(3) 2_656 .
P1 Eu5B O2 Eu5A 98.3(10) . .
Na3 Eu5B O2 Eu5A -38.2(4) . .
Na3 Eu5B O2 Eu5A 124.8(5) 2_656 .
O2 Eu5B O2 Na3 -141.8(4) 2_656 .
O26B Eu5B O2 Na3 170.0(7) . .
O26B Eu5B O2 Na3 -93.3(8) 2_656 .
O25B Eu5B O2 Na3 -41.8(8) 2_656 .
O25B Eu5B O2 Na3 93.1(7) . .
O11 Eu5B O2 Na3 8.2(3) . .
O11 Eu5B O2 Na3 90.3(6) 2_656 .
P1 Eu5B O2 Na3 -124.5(3) 2_656 .
P1 Eu5B O2 Na3 136.6(12) . .
Na3 Eu5B O2 Na3 163.0(3) 2_656 .
O11 Eu5A O2 P1 27.4(12) 2_656 .
O11 Eu5A O2 P1 -108.9(9) . .
O26A Eu5A O2 P1 -141.8(9) . .
O26A Eu5A O2 P1 -40.5(10) 2_656 .
O2 Eu5A O2 P1 107.6(10) 2_656 .
O25A Eu5A O2 P1 31.3(9) . .
O25A Eu5A O2 P1 176.8(10) 2_656 .
Na3 Eu5A O2 P1 -107.8(10) . .
Na3 Eu5A O2 P1 77.8(10) 2_656 .
O11 Eu5A O2 Eu5B -80.2(5) 2_656 .
O11 Eu5A O2 Eu5B 143.5(3) . .
O26A Eu5A O2 Eu5B 110.6(6) . .
O26A Eu5A O2 Eu5B -148.1(3) 2_656 .
O2 Eu5A O2 Eu5B 0.000(4) 2_656 .
O25A Eu5A O2 Eu5B -76.3(3) . .
O25A Eu5A O2 Eu5B 69.2(3) 2_656 .
Na3 Eu5A O2 Eu5B 144.6(4) . .
Na3 Eu5A O2 Eu5B -29.8(3) 2_656 .
O11 Eu5A O2 Na3 135.3(5) 2_656 .
O11 Eu5A O2 Na3 -1.1(3) . .
O26A Eu5A O2 Na3 -33.9(7) . .
O26A Eu5A O2 Na3 67.3(4) 2_656 .
O2 Eu5A O2 Na3 -144.6(4) 2_656 .
O25A Eu5A O2 Na3 139.1(4) . .
O25A Eu5A O2 Na3 -75.3(4) 2_656 .
Na3 Eu5A O2 Na3 -174.36(13) 2_656 .
O4 Na3 O2 P1 -50.5(5) . .
O11 Na3 O2 P1 149.2(5) . .
O7 Na3 O2 P1 63.6(9) . .
O1 Na3 O2 P1 10.8(4) . .
O10 Na3 O2 P1 -175.4(5) . .
P4 Na3 O2 P1 161.3(4) . .
P2 Na3 O2 P1 -71.4(4) . .
P3 Na3 O2 P1 41.7(6) . .
Eu2 Na3 O2 P1 -177.2(14) . .
Eu1 Na3 O2 P1 -12.9(4) . .
O4 Na3 O2 Eu5B 151.1(4) . .
O11 Na3 O2 Eu5B -9.3(4) . .
O7 Na3 O2 Eu5B -94.8(7) . .
O1 Na3 O2 Eu5B -147.6(5) . .
O10 Na3 O2 Eu5B 26.1(6) . .
P4 Na3 O2 Eu5B 2.9(4) . .
P1 Na3 O2 Eu5B -158.4(6) . .
P2 Na3 O2 Eu5B 130.2(3) . .
P3 Na3 O2 Eu5B -116.7(3) . .
Eu2 Na3 O2 Eu5B 24.3(17) . .
Eu1 Na3 O2 Eu5B -171.3(3) . .
O4 Na3 O2 Eu5A 161.4(3) . .
O11 Na3 O2 Eu5A 1.1(3) . .
O7 Na3 O2 Eu5A -84.5(7) . .
O1 Na3 O2 Eu5A -137.3(4) . .
O10 Na3 O2 Eu5A 36.4(5) . .
P4 Na3 O2 Eu5A 13.2(3) . .
P1 Na3 O2 Eu5A -148.1(5) . .
P2 Na3 O2 Eu5A 140.5(3) . .
P3 Na3 O2 Eu5A -106.4(3) . .
Eu2 Na3 O2 Eu5A 34.6(16) . .
Eu1 Na3 O2 Eu5A -161.0(2) . .
O2 P1 O3 Eu4 149.0(9) . 2_656
O1 P1 O3 Eu4 20.4(13) . 2_656
C1 P1 O3 Eu4 -92.2(11) . 2_656
Na3 P1 O3 Eu4 84.1(13) . 2_656
Na1 P1 O3 Eu4 32.4(10) . 2_656
Eu5B P1 O3 Eu4 147.0(10) . 2_656
Eu1 P1 O3 Eu4 -13.3(13) . 2_656
O5 P2 O4 Eu1 -114.1(7) . .
O6 P2 O4 Eu1 115.6(6) . .
C12 P2 O4 Eu1 2.8(8) . .
Na3 P2 O4 Eu1 136.9(9) . .
O5 P2 O4 Na3 109.0(6) . .
O6 P2 O4 Na3 -21.3(6) . .
C12 P2 O4 Na3 -134.1(5) . .
Eu1 P2 O4 Na3 -136.9(9) . .
O24 Eu1 O4 P2 174.7(7) 2_656 .
O8 Eu1 O4 P2 -95.9(7) . .
O1 Eu1 O4 P2 -167.2(7) . .
N2 Eu1 O4 P2 67.0(7) . .
N1 Eu1 O4 P2 122.6(7) . .
N3 Eu1 O4 P2 -6.6(6) . .
N4 Eu1 O4 P2 -21.2(8) . .
Na1 Eu1 O4 P2 -141.8(6) . .
P1 Eu1 O4 P2 173.8(7) . .
Na3 Eu1 O4 P2 -140.3(9) . .
O24 Eu1 O4 Na3 -45.0(9) 2_656 .
O8 Eu1 O4 Na3 44.4(3) . .
O1 Eu1 O4 Na3 -26.9(3) . .
N2 Eu1 O4 Na3 -152.7(4) . .
N1 Eu1 O4 Na3 -97.1(4) . .
N3 Eu1 O4 Na3 133.7(4) . .
N4 Eu1 O4 Na3 119.1(4) . .
Na1 Eu1 O4 Na3 -1.5(4) . .
P2 Eu1 O4 Na3 140.3(9) . .
P1 Eu1 O4 Na3 -45.9(3) . .
O11 Na3 O4 P2 -52.9(14) . .
O7 Na3 O4 P2 75.0(5) . .
O1 Na3 O4 P2 175.0(5) . .
O10 Na3 O4 P2 2.3(6) . .
O2 Na3 O4 P2 -133.0(5) . .
P4 Na3 O4 P2 -4.9(8) . .
P1 Na3 O4 P2 -155.9(5) . .
P3 Na3 O4 P2 96.0(5) . .
Eu2 Na3 O4 P2 36.2(4) . .
Eu1 Na3 O4 P2 148.8(7) . .
O11 Na3 O4 Eu1 158.3(11) . .
O7 Na3 O4 Eu1 -73.7(4) . .
O1 Na3 O4 Eu1 26.3(3) . .
O10 Na3 O4 Eu1 -146.5(3) . .
O2 Na3 O4 Eu1 78.2(4) . .
P4 Na3 O4 Eu1 -153.7(4) . .
P1 Na3 O4 Eu1 55.3(3) . .
P2 Na3 O4 Eu1 -148.8(7) . .
P3 Na3 O4 Eu1 -52.8(3) . .
Eu2 Na3 O4 Eu1 -112.6(3) . .
O5 P2 O6 Eu2 -170.4(8) . .
O4 P2 O6 Eu2 -39.0(10) . .
C12 P2 O6 Eu2 72.5(9) . .
Na3 P2 O6 Eu2 -53.2(7) . .
Eu1 P2 O6 Eu2 -7.8(10) . .
O5 P2 O6 Na2 -42.7(7) . .
O4 P2 O6 Na2 88.7(5) . .
C12 P2 O6 Na2 -159.8(5) . .
Na3 P2 O6 Na2 74.5(4) . .
Eu1 P2 O6 Na2 119.9(3) . .
O13 Eu2 O6 P2 179.2(8) . .
O7 Eu2 O6 P2 21.2(8) . .
O10 Eu2 O6 P2 99.2(9) . .
N8 Eu2 O6 P2 -89.0(12) . .
N5 Eu2 O6 P2 -47.2(8) . .
N7 Eu2 O6 P2 86.0(9) . .
N6 Eu2 O6 P2 -107.7(8) . .
P3 Eu2 O6 P2 2.7(8) . .
P4 Eu2 O6 P2 92.8(8) . .
Na3 Eu2 O6 P2 53.1(8) . .
Na2 Eu2 O6 P2 133.1(10) . .
O13 Eu2 O6 Na2 46.1(3) . .
O7 Eu2 O6 Na2 -111.9(3) . .
O10 Eu2 O6 Na2 -33.9(3) . .
N8 Eu2 O6 Na2 138.0(7) . .
N5 Eu2 O6 Na2 179.8(3) . .
N7 Eu2 O6 Na2 -47.0(5) . .
N6 Eu2 O6 Na2 119.2(3) . .
P3 Eu2 O6 Na2 -130.3(2) . .
P4 Eu2 O6 Na2 -40.3(2) . .
Na3 Eu2 O6 Na2 -79.9(3) . .
O10 Na2 O6 P2 -115.2(6) . .
O29 Na2 O6 P2 96.4(6) . .
O16 Na2 O6 P2 -75.0(13) . .
O15 Na2 O6 P2 171.9(5) . .
O17 Na2 O6 P2 40.7(7) . .
P6 Na2 O6 P2 20.5(11) . .
P4 Na2 O6 P2 -108.9(4) . .
Eu2 Na2 O6 P2 -151.6(6) . .
Eu3 Na2 O6 P2 -148.1(4) . .
Na3 Na2 O6 P2 -73.2(4) . .
O10 Na2 O6 Eu2 36.3(4) . .
O29 Na2 O6 Eu2 -112.1(5) . .
O16 Na2 O6 Eu2 76.6(12) . .
O15 Na2 O6 Eu2 -36.5(4) . .
O17 Na2 O6 Eu2 -167.8(4) . .
P6 Na2 O6 Eu2 172.0(7) . .
P4 Na2 O6 Eu2 42.7(2) . .
Eu3 Na2 O6 Eu2 3.4(5) . .
Na3 Na2 O6 Eu2 78.4(2) . .
O9 P3 O7 Eu2 -107.5(8) . .
O8 P3 O7 Eu2 122.5(7) . .
C23 P3 O7 Eu2 9.6(9) . .
Na3 P3 O7 Eu2 140.0(11) . .
O9 P3 O7 Na3 112.5(7) . .
O8 P3 O7 Na3 -17.5(8) . .
C23 P3 O7 Na3 -130.4(6) . .
Eu2 P3 O7 Na3 -140.0(11) . .
O13 Eu2 O7 P3 158.1(8) . .
O6 Eu2 O7 P3 -101.5(7) . .
O10 Eu2 O7 P3 -174.9(8) . .
N8 Eu2 O7 P3 59.0(8) . .
N5 Eu2 O7 P3 -13.2(7) . .
N7 Eu2 O7 P3 115.9(8) . .
N6 Eu2 O7 P3 -27.9(9) . .
P4 Eu2 O7 P3 167.1(8) . .
Na3 Eu2 O7 P3 -145.8(9) . .
Na2 Eu2 O7 P3 -147.7(7) . .
O13 Eu2 O7 Na3 -56.0(11) . .
O6 Eu2 O7 Na3 44.3(3) . .
O10 Eu2 O7 Na3 -29.1(3) . .
N8 Eu2 O7 Na3 -155.2(3) . .
N5 Eu2 O7 Na3 132.7(4) . .
N7 Eu2 O7 Na3 -98.3(4) . .
N6 Eu2 O7 Na3 118.0(4) . .
P3 Eu2 O7 Na3 145.8(9) . .
P4 Eu2 O7 Na3 -47.1(2) . .
Na2 Eu2 O7 Na3 -1.8(3) . .
O4 Na3 O7 P3 69.9(6) . .
O11 Na3 O7 P3 -125.4(6) . .
O1 Na3 O7 P3 -3.6(7) . .
O10 Na3 O7 P3 179.0(7) . .
O2 Na3 O7 P3 -47.8(10) . .
P4 Na3 O7 P3 -150.5(6) . .
P1 Na3 O7 P3 -12.6(8) . .
P2 Na3 O7 P3 94.2(6) . .
Eu2 Na3 O7 P3 150.9(8) . .
Eu1 Na3 O7 P3 32.6(6) . .
O4 Na3 O7 Eu2 -81.0(4) . .
O11 Na3 O7 Eu2 83.7(4) . .
O1 Na3 O7 Eu2 -154.5(3) . .
O10 Na3 O7 Eu2 28.1(3) . .
O2 Na3 O7 Eu2 161.3(6) . .
P4 Na3 O7 Eu2 58.5(3) . .
P1 Na3 O7 Eu2 -163.5(3) . .
P2 Na3 O7 Eu2 -56.7(3) . .
P3 Na3 O7 Eu2 -150.9(8) . .
Eu1 Na3 O7 Eu2 -118.3(3) . .
O7 P3 O8 Eu1 -37.4(9) . .
O9 P3 O8 Eu1 -167.2(7) . .
C23 P3 O8 Eu1 74.5(8) . .
Na3 P3 O8 Eu1 -48.2(6) . .
Eu2 P3 O8 Eu1 -6.5(9) . .
O7 P3 O8 Na1 88.2(6) . .
O9 P3 O8 Na1 -41.5(7) . .
C23 P3 O8 Na1 -159.8(5) . .
Na3 P3 O8 Na1 77.4(4) . .
Eu2 P3 O8 Na1 119.1(3) . .
O24 Eu1 O8 P3 173.4(7) 2_656 .
O4 Eu1 O8 P3 19.9(7) . .
O1 Eu1 O8 P3 93.9(7) . .
N2 Eu1 O8 P3 -115.3(8) . .
N1 Eu1 O8 P3 92.1(8) . .
N3 Eu1 O8 P3 -48.1(7) . .
N4 Eu1 O8 P3 -107.3(7) . .
Na1 Eu1 O8 P3 133.0(8) . .
P2 Eu1 O8 P3 1.4(7) . .
P1 Eu1 O8 P3 91.9(7) . .
Na3 Eu1 O8 P3 48.7(6) . .
O24 Eu1 O8 Na1 40.4(4) 2_656 .
O4 Eu1 O8 Na1 -113.1(3) . .
O1 Eu1 O8 Na1 -39.1(3) . .
N2 Eu1 O8 Na1 111.7(7) . .
N1 Eu1 O8 Na1 -41.0(5) . .
N3 Eu1 O8 Na1 178.9(3) . .
N4 Eu1 O8 Na1 119.7(4) . .
P2 Eu1 O8 Na1 -131.67(19) . .
P1 Eu1 O8 Na1 -41.1(2) . .
Na3 Eu1 O8 Na1 -84.3(2) . .
O1 Na1 O8 P3 -106.7(5) . .
O28 Na1 O8 P3 -12.9(6) . .
O27 Na1 O8 P3 79.5(5) . .
O19 Na1 O8 P3 -59.8(16) 2_656 .
O24 Na1 O8 P3 178.4(5) 2_656 .
O22 Na1 O8 P3 167.5(4) 2_656 .
O21 Na1 O8 P3 42.6(6) 2_656 .
P7 Na1 O8 P3 23.0(9) 2_656 .
P8 Na1 O8 P3 170.6(4) 2_656 .
P1 Na1 O8 P3 -104.2(4) . .
Eu1 Na1 O8 P3 -148.2(5) . .
O1 Na1 O8 Eu1 41.5(3) . .
O28 Na1 O8 Eu1 135.3(5) . .
O27 Na1 O8 Eu1 -132.2(4) . .
O19 Na1 O8 Eu1 88.4(14) 2_656 .
O24 Na1 O8 Eu1 -33.3(3) 2_656 .
O22 Na1 O8 Eu1 -44.2(4) 2_656 .
O21 Na1 O8 Eu1 -169.2(4) 2_656 .
P7 Na1 O8 Eu1 171.2(5) 2_656 .
P8 Na1 O8 Eu1 -41.1(2) 2_656 .
P1 Na1 O8 Eu1 44.0(2) . .
O11 P4 O10 Na2 -96.0(8) . .
O12 P4 O10 Na2 31.1(10) . .
C34 P4 O10 Na2 146.4(7) . .
Na3 P4 O10 Na2 -109.2(8) . .
Eu2 P4 O10 Na2 154.5(14) . .
O11 P4 O10 Eu2 109.5(8) . .
O12 P4 O10 Eu2 -123.5(8) . .
C34 P4 O10 Eu2 -8.1(10) . .
Na3 P4 O10 Eu2 96.3(8) . .
Na2 P4 O10 Eu2 -154.5(14) . .
O11 P4 O10 Na3 13.3(5) . .
O12 P4 O10 Na3 140.3(5) . .
C34 P4 O10 Na3 -104.4(5) . .
Na2 P4 O10 Na3 109.2(8) . .
Eu2 P4 O10 Na3 -96.3(8) . .
O29 Na2 O10 P4 -160.2(8) . .
O16 Na2 O10 P4 -5.4(9) . .
O15 Na2 O10 P4 -76.2(8) . .
O6 Na2 O10 P4 162.8(9) . .
O17 Na2 O10 P4 23.6(15) . .
P6 Na2 O10 P4 1.2(10) . .
Eu2 Na2 O10 P4 -160.8(11) . .
Eu3 Na2 O10 P4 -38.4(7) . .
Na3 Na2 O10 P4 100.8(9) . .
O29 Na2 O10 Eu2 0.5(8) . .
O16 Na2 O10 Eu2 155.3(4) . .
O15 Na2 O10 Eu2 84.6(4) . .
O6 Na2 O10 Eu2 -36.4(3) . .
O17 Na2 O10 Eu2 -175.6(7) . .
P6 Na2 O10 Eu2 161.9(3) . .
P4 Na2 O10 Eu2 160.8(11) . .
Eu3 Na2 O10 Eu2 122.4(4) . .
Na3 Na2 O10 Eu2 -98.5(4) . .
O29 Na2 O10 Na3 99.0(7) . .
O16 Na2 O10 Na3 -106.2(4) . .
O15 Na2 O10 Na3 -177.0(4) . .
O6 Na2 O10 Na3 62.1(3) . .
O17 Na2 O10 Na3 -77.1(9) . .
P6 Na2 O10 Na3 -99.6(4) . .
P4 Na2 O10 Na3 -100.8(9) . .
Eu2 Na2 O10 Na3 98.5(4) . .
Eu3 Na2 O10 Na3 -139.1(3) . .
O13 Eu2 O10 P4 103.7(9) . .
O7 Eu2 O10 P4 -66.3(9) . .
O6 Eu2 O10 P4 -159.7(10) . .
N8 Eu2 O10 P4 23.9(11) . .
N5 Eu2 O10 P4 -94.7(9) . .
N7 Eu2 O10 P4 11.1(8) . .
N6 Eu2 O10 P4 156.3(7) . .
P3 Eu2 O10 P4 -67.9(9) . .
Na3 Eu2 O10 P4 -94.0(9) . .
Na2 Eu2 O10 P4 158.5(12) . .
O13 Eu2 O10 Na2 -54.8(4) . .
O7 Eu2 O10 Na2 135.2(5) . .
O6 Eu2 O10 Na2 41.8(4) . .
N8 Eu2 O10 Na2 -134.6(4) . .
N5 Eu2 O10 Na2 106.8(6) . .
N7 Eu2 O10 Na2 -147.4(5) . .
N6 Eu2 O10 Na2 -2.2(8) . .
P3 Eu2 O10 Na2 133.6(4) . .
P4 Eu2 O10 Na2 -158.5(12) . .
Na3 Eu2 O10 Na2 107.5(5) . .
O13 Eu2 O10 Na3 -162.3(4) . .
O7 Eu2 O10 Na3 27.8(4) . .
O6 Eu2 O10 Na3 -65.7(3) . .
N8 Eu2 O10 Na3 117.9(4) . .
N5 Eu2 O10 Na3 -0.7(6) . .
N7 Eu2 O10 Na3 105.2(4) . .
N6 Eu2 O10 Na3 -109.6(5) . .
P3 Eu2 O10 Na3 26.1(3) . .
P4 Eu2 O10 Na3 94.0(9) . .
Na2 Eu2 O10 Na3 -107.5(5) . .
O4 Na3 O10 P4 -171.0(4) . .
O11 Na3 O10 P4 -8.7(3) . .
O7 Na3 O10 P4 104.8(4) . .
O1 Na3 O10 P4 84(3) . .
O2 Na3 O10 P4 -47.8(6) . .
P1 Na3 O10 P4 -53.3(10) . .
P2 Na3 O10 P4 -170.0(4) . .
P3 Na3 O10 P4 105.1(4) . .
Eu2 Na3 O10 P4 131.6(5) . .
Eu1 Na3 O10 P4 158.5(4) . .
O4 Na3 O10 Na2 -46.0(5) . .
O11 Na3 O10 Na2 116.2(4) . .
O7 Na3 O10 Na2 -130.3(4) . .
O1 Na3 O10 Na2 -151(3) . .
O2 Na3 O10 Na2 77.1(6) . .
P4 Na3 O10 Na2 124.9(5) . .
P1 Na3 O10 Na2 71.6(10) . .
P2 Na3 O10 Na2 -45.1(3) . .
P3 Na3 O10 Na2 -129.9(3) . .
Eu2 Na3 O10 Na2 -103.5(4) . .
Eu1 Na3 O10 Na2 -76.6(5) . .
O4 Na3 O10 Eu2 57.5(4) . .
O11 Na3 O10 Eu2 -140.3(4) . .
O7 Na3 O10 Eu2 -26.8(3) . .
O1 Na3 O10 Eu2 -48(3) . .
O2 Na3 O10 Eu2 -179.4(4) . .
P4 Na3 O10 Eu2 -131.6(5) . .
P1 Na3 O10 Eu2 175.1(8) . .
P2 Na3 O10 Eu2 58.4(3) . .
P3 Na3 O10 Eu2 -26.4(3) . .
Eu1 Na3 O10 Eu2 26.9(6) . .
O12 P4 O11 Eu5A -2.7(12) . .
O10 P4 O11 Eu5A 125.5(9) . .
C34 P4 O11 Eu5A -120.1(10) . .
Na3 P4 O11 Eu5A 139.3(12) . .
Na2 P4 O11 Eu5A 88.1(10) . .
Eu2 P4 O11 Eu5A 157.9(8) . .
O12 P4 O11 Na3 -142.1(5) . .
O10 P4 O11 Na3 -13.9(5) . .
C34 P4 O11 Na3 100.6(5) . .
Na2 P4 O11 Na3 -51.2(4) . .
Eu2 P4 O11 Na3 18.5(5) . .
O12 P4 O11 Eu5B -30.7(11) . .
O10 P4 O11 Eu5B 97.5(9) . .
C34 P4 O11 Eu5B -148.0(9) . .
Na3 P4 O11 Eu5B 111.4(10) . .
Na2 P4 O11 Eu5B 60.2(10) . .
Eu2 P4 O11 Eu5B 129.9(8) . .
O11 Eu5A O11 P4 75.7(10) 2_656 .
O26A Eu5A O11 P4 26.7(10) . .
O26A Eu5A O11 P4 126.3(11) 2_656 .
O2 Eu5A O11 P4 -134.8(11) . .
O2 Eu5A O11 P4 -47.3(13) 2_656 .
O25A Eu5A O11 P4 173.3(9) . .
O25A Eu5A O11 P4 -51.1(10) 2_656 .
Na3 Eu5A O11 P4 -136.0(12) . .
Na3 Eu5A O11 P4 34.1(14) 2_656 .
O11 Eu5A O11 Na3 -148.3(4) 2_656 .
O26A Eu5A O11 Na3 162.7(5) . .
O26A Eu5A O11 Na3 -97.7(5) 2_656 .
O2 Eu5A O11 Na3 1.2(4) . .
O2 Eu5A O11 Na3 88.8(5) 2_656 .
O25A Eu5A O11 Na3 -50.7(6) . .
O25A Eu5A O11 Na3 84.9(5) 2_656 .
Na3 Eu5A O11 Na3 170.1(2) 2_656 .
O11 Eu5A O11 Eu5B 180.000(4) 2_656 .
O26A Eu5A O11 Eu5B 131.0(3) . .
O26A Eu5A O11 Eu5B -129.4(3) 2_656 .
O2 Eu5A O11 Eu5B -30.5(2) . .
O2 Eu5A O11 Eu5B 57.1(4) 2_656 .
O25A Eu5A O11 Eu5B -82.4(4) . .
O25A Eu5A O11 Eu5B 53.2(3) 2_656 .
Na3 Eu5A O11 Eu5B -31.7(4) . .
Na3 Eu5A O11 Eu5B 138.4(5) 2_656 .
O4 Na3 O11 P4 71.1(13) . .
O7 Na3 O11 P4 -55.2(5) . .
O1 Na3 O11 P4 -163.0(4) . .
O10 Na3 O11 P4 8.9(3) . .
O2 Na3 O11 P4 156.5(5) . .
P1 Na3 O11 P4 171.5(4) . .
P2 Na3 O11 P4 39.0(7) . .
P3 Na3 O11 P4 -74.9(4) . .
Eu2 Na3 O11 P4 -16.2(4) . .
Eu1 Na3 O11 P4 -147.3(7) . .
O4 Na3 O11 Eu5A -86.6(13) . .
O7 Na3 O11 Eu5A 147.1(4) . .
O1 Na3 O11 Eu5A 39.3(5) . .
O10 Na3 O11 Eu5A -148.8(4) . .
O2 Na3 O11 Eu5A -1.2(4) . .
P4 Na3 O11 Eu5A -157.7(6) . .
P1 Na3 O11 Eu5A 13.8(4) . .
P2 Na3 O11 Eu5A -118.7(4) . .
P3 Na3 O11 Eu5A 127.4(3) . .
Eu2 Na3 O11 Eu5A -173.8(3) . .
Eu1 Na3 O11 Eu5A 55.0(10) . .
O4 Na3 O11 Eu5B -78.7(13) . .
O7 Na3 O11 Eu5B 155.0(3) . .
O1 Na3 O11 Eu5B 47.2(4) . .
O10 Na3 O11 Eu5B -140.9(4) . .
O2 Na3 O11 Eu5B 6.7(3) . .
P4 Na3 O11 Eu5B -149.8(5) . .
P1 Na3 O11 Eu5B 21.7(3) . .
P2 Na3 O11 Eu5B -110.8(4) . .
P3 Na3 O11 Eu5B 135.3(3) . .
Eu2 Na3 O11 Eu5B -166.0(2) . .
Eu1 Na3 O11 Eu5B 62.9(9) . .
O2 Eu5B O11 P4 24.5(13) 2_656 .
O2 Eu5B O11 P4 -118.5(10) . .
O26B Eu5B O11 P4 -149.6(13) . .
O26B Eu5B O11 P4 -47.6(11) 2_656 .
O25B Eu5B O11 P4 21.7(11) 2_656 .
O25B Eu5B O11 P4 168.3(11) . .
O11 Eu5B O11 P4 99.3(10) 2_656 .
P1 Eu5B O11 P4 11.5(11) 2_656 .
P1 Eu5B O11 P4 -129.0(10) . .
Na3 Eu5B O11 P4 -110.4(11) . .
Na3 Eu5B O11 P4 76.1(10) 2_656 .
O2 Eu5B O11 Eu5A -74.8(5) 2_656 .
O2 Eu5B O11 Eu5A 142.2(3) . .
O26B Eu5B O11 Eu5A 111.1(11) . .
O26B Eu5B O11 Eu5A -147.0(5) 2_656 .
O25B Eu5B O11 Eu5A -77.6(6) 2_656 .
O25B Eu5B O11 Eu5A 68.9(5) . .
O11 Eu5B O11 Eu5A 0.000(3) 2_656 .
P1 Eu5B O11 Eu5A -87.8(3) 2_656 .
P1 Eu5B O11 Eu5A 131.65(16) . .
Na3 Eu5B O11 Eu5A 150.3(4) . .
Na3 Eu5B O11 Eu5A -23.3(3) 2_656 .
O2 Eu5B O11 Na3 135.0(5) 2_656 .
O2 Eu5B O11 Na3 -8.0(3) . .
O26B Eu5B O11 Na3 -39.1(12) . .
O26B Eu5B O11 Na3 62.8(6) 2_656 .
O25B Eu5B O11 Na3 132.2(7) 2_656 .
O25B Eu5B O11 Na3 -81.3(6) . .
O11 Eu5B O11 Na3 -150.3(4) 2_656 .
P1 Eu5B O11 Na3 121.9(3) 2_656 .
P1 Eu5B O11 Na3 -18.6(3) . .
Na3 Eu5B O11 Na3 -173.52(14) 2_656 .
O11 P4 O12 Eu3 146.0(8) . .
O10 P4 O12 Eu3 18.5(11) . .
C34 P4 O12 Eu3 -95.2(9) . .
Na3 P4 O12 Eu3 87.1(10) . .
Na2 P4 O12 Eu3 35.7(8) . .
Eu2 P4 O12 Eu3 -12.7(11) . .
O20 Eu3 O12 P4 -156.6(9) . .
O15 Eu3 O12 P4 0.6(9) . .
O16 Eu3 O12 P4 -76.0(9) . .
N11 Eu3 O12 P4 -74.5(11) . .
N12 Eu3 O12 P4 102.2(10) . .
N9 Eu3 O12 P4 68.1(9) . .
N10 Eu3 O12 P4 130.6(10) . .
P5 Eu3 O12 P4 19.0(9) . .
P6 Eu3 O12 P4 -77.9(9) . .
Na2 Eu3 O12 P4 -35.0(8) . .
O14 P5 O13 Eu2 -176.6(13) . .
O15 P5 O13 Eu2 52.4(16) . .
C45 P5 O13 Eu2 -59.4(16) . .
Eu3 P5 O13 Eu2 20.0(17) . .
O7 Eu2 O13 P5 0(2) . .
O6 Eu2 O13 P5 -99.7(15) . .
O10 Eu2 O13 P5 -26.8(14) . .
N8 Eu2 O13 P5 101.0(15) . .
N5 Eu2 O13 P5 168.7(12) . .
N7 Eu2 O13 P5 40.2(15) . .
N6 Eu2 O13 P5 -175.2(15) . .
P3 Eu2 O13 P5 55(3) . .
P4 Eu2 O13 P5 -8.6(14) . .
Na3 Eu2 O13 P5 -41.5(16) . .
Na2 Eu2 O13 P5 -62.1(14) . .
O13 P5 O15 Eu3 -109.9(8) . .
O14 P5 O15 Eu3 120.1(8) . .
C45 P5 O15 Eu3 1.8(9) . .
O13 P5 O15 Na2 11.0(8) . .
O14 P5 O15 Na2 -119.0(7) . .
C45 P5 O15 Na2 122.7(6) . .
Eu3 P5 O15 Na2 120.9(10) . .
O20 Eu3 O15 P5 -163.5(6) . .
O12 Eu3 O15 P5 77.1(8) . .
O16 Eu3 O15 P5 151.0(8) . .
N11 Eu3 O15 P5 -136.8(9) . .
N12 Eu3 O15 P5 -76.2(8) . .
N9 Eu3 O15 P5 2.2(7) . .
N10 Eu3 O15 P5 3.3(10) . .
P6 Eu3 O15 P5 171.2(8) . .
Na2 Eu3 O15 P5 126.6(9) . .
O20 Eu3 O15 Na2 69.9(8) . .
O12 Eu3 O15 Na2 -49.4(4) . .
O16 Eu3 O15 Na2 24.4(3) . .
N11 Eu3 O15 Na2 96.6(4) . .
N12 Eu3 O15 Na2 157.2(4) . .
N9 Eu3 O15 Na2 -124.3(4) . .
N10 Eu3 O15 Na2 -123.3(4) . .
P5 Eu3 O15 Na2 -126.6(9) . .
P6 Eu3 O15 Na2 44.7(2) . .
O10 Na2 O15 P5 -64.2(6) . .
O29 Na2 O15 P5 62.2(7) . .
O16 Na2 O15 P5 -164.1(6) . .
O6 Na2 O15 P5 -1.7(7) . .
O17 Na2 O15 P5 143.6(6) . .
P6 Na2 O15 P5 168.2(6) . .
P4 Na2 O15 P5 -85.8(5) . .
Eu2 Na2 O15 P5 -24.3(5) . .
Eu3 Na2 O15 P5 -139.4(7) . .
Na3 Na2 O15 P5 -66.5(7) . .
O10 Na2 O15 Eu3 75.2(4) . .
O29 Na2 O15 Eu3 -158.4(5) . .
O16 Na2 O15 Eu3 -24.7(3) . .
O6 Na2 O15 Eu3 137.7(3) . .
O17 Na2 O15 Eu3 -77.0(4) . .
P6 Na2 O15 Eu3 -52.4(3) . .
P4 Na2 O15 Eu3 53.6(3) . .
Eu2 Na2 O15 Eu3 115.1(3) . .
Na3 Na2 O15 Eu3 72.9(4) . .
O17 P6 O16 Eu3 -121.8(7) . .
O18 P6 O16 Eu3 111.4(7) . .
C56 P6 O16 Eu3 -7.3(8) . .
Na2 P6 O16 Eu3 -114.0(8) . .
O17 P6 O16 Na2 -7.8(8) . .
O18 P6 O16 Na2 -134.6(5) . .
C56 P6 O16 Na2 106.7(5) . .
Eu3 P6 O16 Na2 114.0(8) . .
O20 Eu3 O16 P6 -75.4(7) . .
O15 Eu3 O16 P6 86.0(7) . .
O12 Eu3 O16 P6 -174.5(7) . .
N11 Eu3 O16 P6 6.4(6) . .
N12 Eu3 O16 P6 6.6(9) . .
N9 Eu3 O16 P6 130.2(6) . .
N10 Eu3 O16 P6 -133.0(6) . .
P5 Eu3 O16 P6 95.1(6) . .
Na2 Eu3 O16 P6 113.3(8) . .
O20 Eu3 O16 Na2 171.3(4) . .
O15 Eu3 O16 Na2 -27.3(3) . .
O12 Eu3 O16 Na2 72.2(3) . .
N11 Eu3 O16 Na2 -106.9(4) . .
N12 Eu3 O16 Na2 -106.7(4) . .
N9 Eu3 O16 Na2 16.9(6) . .
N10 Eu3 O16 Na2 113.7(5) . .
P5 Eu3 O16 Na2 -18.2(3) . .
P6 Eu3 O16 Na2 -113.3(8) . .
O10 Na2 O16 P6 169.0(5) . .
O29 Na2 O16 P6 -37.7(9) . .
O15 Na2 O16 P6 -108.3(5) . .
O6 Na2 O16 P6 131.9(11) . .
O17 Na2 O16 P6 4.5(4) . .
P4 Na2 O16 P6 166.9(5) . .
Eu2 Na2 O16 P6 -169.5(3) . .
Eu3 Na2 O16 P6 -132.8(6) . .
Na3 Na2 O16 P6 130.3(4) . .
O10 Na2 O16 Eu3 -58.2(4) . .
O29 Na2 O16 Eu3 95.1(7) . .
O15 Na2 O16 Eu3 24.5(3) . .
O6 Na2 O16 Eu3 -95.4(12) . .
O17 Na2 O16 Eu3 137.3(5) . .
P6 Na2 O16 Eu3 132.8(6) . .
P4 Na2 O16 Eu3 -60.3(2) . .
Eu2 Na2 O16 Eu3 -36.8(5) . .
Na3 Na2 O16 Eu3 -96.9(3) . .
O16 P6 O17 Na2 6.7(7) . .
O18 P6 O17 Na2 134.7(5) . .
C56 P6 O17 Na2 -106.4(6) . .
Eu3 P6 O17 Na2 -27.8(6) . .
O10 Na2 O17 P6 -39.0(12) . .
O29 Na2 O17 P6 144.1(7) . .
O16 Na2 O17 P6 -4.5(4) . .
O15 Na2 O17 P6 57.7(6) . .
O6 Na2 O17 P6 -165.2(5) . .
P4 Na2 O17 P6 -27.5(7) . .
Eu2 Na2 O17 P6 154.5(13) . .
Eu3 Na2 O17 P6 20.5(5) . .
Na3 Na2 O17 P6 -90.3(6) . .
O17 P6 O18 Eu4 -162.0(13) . .
O16 P6 O18 Eu4 -32.9(16) . .
C56 P6 O18 Eu4 81.7(15) . .
Na2 P6 O18 Eu4 -88.5(15) . .
Eu3 P6 O18 Eu4 1.9(16) . .
O19 Eu4 O18 P6 0.9(14) . .
O22 Eu4 O18 P6 -58.5(16) . .
O3 Eu4 O18 P6 75.5(14) 2_656 .
N14 Eu4 O18 P6 -134.2(14) . .
N13 Eu4 O18 P6 -70.3(14) . .
N16 Eu4 O18 P6 142.9(14) . .
N15 Eu4 O18 P6 157.6(12) . .
P7 Eu4 O18 P6 -18.5(13) . .
P8 Eu4 O18 P6 -82.8(19) . .
Na1 Eu4 O18 P6 9.4(15) 2_656 .
O21 P7 O19 Eu4 -123.0(8) . .
O20 P7 O19 Eu4 110.5(7) . .
C67 P7 O19 Eu4 -3.8(8) . .
Na1 P7 O19 Eu4 -118.5(8) 2_656 .
O21 P7 O19 Na1 -4.5(8) . 2_656
O20 P7 O19 Na1 -131.0(5) . 2_656
C67 P7 O19 Na1 114.7(5) . 2_656
Eu4 P7 O19 Na1 118.5(8) . 2_656
O18 Eu4 O19 P7 -70.4(7) . .
O22 Eu4 O19 P7 83.8(7) . .
O3 Eu4 O19 P7 -171.2(7) 2_656 .
N14 Eu4 O19 P7 5.9(10) . .
N13 Eu4 O19 P7 4.2(6) . .
N16 Eu4 O19 P7 -133.0(7) . .
N15 Eu4 O19 P7 131.4(7) . .
P8 Eu4 O19 P7 98.6(7) . .
Na1 Eu4 O19 P7 120.0(8) 2_656 .
O18 Eu4 O19 Na1 169.6(3) . 2_656
O22 Eu4 O19 Na1 -36.2(3) . 2_656
O3 Eu4 O19 Na1 68.8(3) 2_656 2_656
N14 Eu4 O19 Na1 -114.1(5) . 2_656
N13 Eu4 O19 Na1 -115.9(4) . 2_656
N16 Eu4 O19 Na1 107.0(5) . 2_656
N15 Eu4 O19 Na1 11.3(5) . 2_656
P7 Eu4 O19 Na1 -120.0(8) . 2_656
P8 Eu4 O19 Na1 -21.5(3) . 2_656
O21 P7 O20 Eu3 -174.7(15) . .
O19 P7 O20 Eu3 -46.6(17) . .
C67 P7 O20 Eu3 67.5(17) . .
Na1 P7 O20 Eu3 -98.3(16) 2_656 .
Eu4 P7 O20 Eu3 -12.5(18) . .
O15 Eu3 O20 P7 -32(2) . .
O12 Eu3 O20 P7 87.7(16) . .
O16 Eu3 O20 P7 13.3(16) . .
N11 Eu3 O20 P7 -57.9(16) . .
N12 Eu3 O20 P7 -119.0(16) . .
N9 Eu3 O20 P7 167.7(14) . .
N10 Eu3 O20 P7 158.9(17) . .
P5 Eu3 O20 P7 -65(3) . .
P6 Eu3 O20 P7 -6.3(16) . .
Na2 Eu3 O20 P7 19.8(17) . .
O20 P7 O21 Na1 130.6(4) . 2_656
O19 P7 O21 Na1 3.6(6) . 2_656
C67 P7 O21 Na1 -113.5(6) . 2_656
Eu4 P7 O21 Na1 -29.8(5) . 2_656
O23 P8 O22 Eu4 140.2(7) . .
O24 P8 O22 Eu4 -89.7(8) . .
C78 P8 O22 Eu4 22.0(8) . .
Na1 P8 O22 Eu4 -99.6(6) 2_656 .
O23 P8 O22 Na1 -120.2(6) . 2_656
O24 P8 O22 Na1 9.8(6) . 2_656
C78 P8 O22 Na1 121.6(5) . 2_656
Eu4 P8 O22 Na1 99.6(6) . 2_656
O18 Eu4 O22 P8 -166.7(6) . .
O19 Eu4 O22 P8 132.4(7) . .
O3 Eu4 O22 P8 59.7(7) 2_656 .
N14 Eu4 O22 P8 -92.5(7) . .
N13 Eu4 O22 P8 -155.0(7) . .
N16 Eu4 O22 P8 -15.0(9) . .
N15 Eu4 O22 P8 -12.4(6) . .
P7 Eu4 O22 P8 153.0(7) . .
Na1 Eu4 O22 P8 101.1(7) 2_656 .
O18 Eu4 O22 Na1 92.2(6) . 2_656
O19 Eu4 O22 Na1 31.3(3) . 2_656
O3 Eu4 O22 Na1 -41.4(4) 2_656 2_656
N14 Eu4 O22 Na1 166.4(4) . 2_656
N13 Eu4 O22 Na1 103.9(4) . 2_656
N16 Eu4 O22 Na1 -116.1(4) . 2_656
N15 Eu4 O22 Na1 -113.4(4) . 2_656
P7 Eu4 O22 Na1 51.9(2) . 2_656
P8 Eu4 O22 Na1 -101.1(7) . 2_656
O23 P8 O24 Eu1 -135(3) . 2_656
O22 P8 O24 Eu1 93(3) . 2_656
C78 P8 O24 Eu1 -18(3) . 2_656
Na1 P8 O24 Eu1 103(3) 2_656 2_656
Eu4 P8 O24 Eu1 60(3) . 2_656
O23 P8 O24 Na1 121.9(6) . 2_656
O22 P8 O24 Na1 -9.9(6) . 2_656
C78 P8 O24 Na1 -121.1(6) . 2_656
Eu4 P8 O24 Na1 -42.6(4) . 2_656
O24 Eu1 N1 C1 -92.9(8) 2_656 .
O4 Eu1 N1 C1 66.5(8) . .
O8 Eu1 N1 C1 -11.6(10) . .
O1 Eu1 N1 C1 -13.5(8) . .
N2 Eu1 N1 C1 -179.4(9) . .
N3 Eu1 N1 C1 121.5(8) . .
N4 Eu1 N1 C1 -161.3(8) . .
Na1 Eu1 N1 C1 -41.0(8) . .
P2 Eu1 N1 C1 82.1(8) . .
P1 Eu1 N1 C1 -11.4(7) . .
Na3 Eu1 N1 C1 27.6(8) . .
O24 Eu1 N1 C5 99.9(8) 2_656 .
O4 Eu1 N1 C5 -100.8(8) . .
O8 Eu1 N1 C5 -178.9(7) . .
O1 Eu1 N1 C5 179.2(9) . .
N2 Eu1 N1 C5 13.3(8) . .
N3 Eu1 N1 C5 -45.8(9) . .
N4 Eu1 N1 C5 31.4(10) . .
Na1 Eu1 N1 C5 151.7(8) . .
P2 Eu1 N1 C5 -85.1(8) . .
P1 Eu1 N1 C5 -178.7(9) . .
Na3 Eu1 N1 C5 -139.7(8) . .
O24 Eu1 N2 C6 80.1(9) 2_656 .
O4 Eu1 N2 C6 -125.1(9) . .
O8 Eu1 N2 C6 8.6(14) . .
O1 Eu1 N2 C6 152.6(8) . .
N1 Eu1 N2 C6 169.2(10) . .
N3 Eu1 N2 C6 -60.6(9) . .
N4 Eu1 N2 C6 0.7(9) . .
Na1 Eu1 N2 C6 96.5(9) . .
P2 Eu1 N2 C6 -107.9(9) . .
P1 Eu1 N2 C6 159.5(8) . .
Na3 Eu1 N2 C6 -149.9(8) . .
O24 Eu1 N2 C10 -95.5(10) 2_656 .
O4 Eu1 N2 C10 59.3(10) . .
O8 Eu1 N2 C10 -167.0(8) . .
O1 Eu1 N2 C10 -23.0(11) . .
N1 Eu1 N2 C10 -6.5(9) . .
N3 Eu1 N2 C10 123.8(9) . .
N4 Eu1 N2 C10 -174.9(10) . .
Na1 Eu1 N2 C10 -79.1(10) . .
P2 Eu1 N2 C10 76.5(9) . .
P1 Eu1 N2 C10 -16.1(10) . .
Na3 Eu1 N2 C10 34.5(11) . .
O24 Eu1 N3 C12 -170.0(8) 2_656 .
O4 Eu1 N3 C12 10.8(9) . .
O8 Eu1 N3 C12 104.2(9) . .
O1 Eu1 N3 C12 40.4(11) . .
N2 Eu1 N3 C12 -98.1(9) . .
N1 Eu1 N3 C12 -48.2(10) . .
N4 Eu1 N3 C12 177.4(10) . .
Na1 Eu1 N3 C12 105.5(9) . .
P2 Eu1 N3 C12 8.1(8) . .
P1 Eu1 N3 C12 11.4(11) . .
Na3 Eu1 N3 C12 38.1(9) . .
O24 Eu1 N3 C16 1.4(13) 2_656 .
O4 Eu1 N3 C16 -177.7(11) . .
O8 Eu1 N3 C16 -84.4(11) . .
O1 Eu1 N3 C16 -148.2(10) . .
N2 Eu1 N3 C16 73.4(11) . .
N1 Eu1 N3 C16 123.3(10) . .
N4 Eu1 N3 C16 -11.1(10) . .
Na1 Eu1 N3 C16 -83.1(11) . .
P2 Eu1 N3 C16 179.5(12) . .
P1 Eu1 N3 C16 -177.1(9) . .
Na3 Eu1 N3 C16 -150.4(10) . .
O24 Eu1 N4 C17 8.9(10) 2_656 .
O4 Eu1 N4 C17 -163.9(9) . .
O8 Eu1 N4 C17 -80.5(10) . .
O1 Eu1 N4 C17 -46.2(12) . .
N2 Eu1 N4 C17 96.2(10) . .
N1 Eu1 N4 C17 80.1(11) . .
N3 Eu1 N4 C17 -179.5(11) . .
Na1 Eu1 N4 C17 -39.8(10) . .
P2 Eu1 N4 C17 -171.0(9) . .
P1 Eu1 N4 C17 -23.0(14) . .
Na3 Eu1 N4 C17 -112.5(10) . .
O24 Eu1 N4 C21 -161.4(11) 2_656 .
O4 Eu1 N4 C21 25.7(12) . .
O8 Eu1 N4 C21 109.1(11) . .
O1 Eu1 N4 C21 143.5(10) . .
N2 Eu1 N4 C21 -74.2(11) . .
N1 Eu1 N4 C21 -90.2(12) . .
N3 Eu1 N4 C21 10.1(10) . .
Na1 Eu1 N4 C21 149.9(10) . .
P2 Eu1 N4 C21 18.7(11) . .
P1 Eu1 N4 C21 166.6(8) . .
Na3 Eu1 N4 C21 77.2(11) . .
O13 Eu2 N5 C23 -160.5(9) . .
O7 Eu2 N5 C23 14.9(9) . .
O6 Eu2 N5 C23 105.5(9) . .
O10 Eu2 N5 C23 45.0(11) . .
N8 Eu2 N5 C23 -88.5(9) . .
N7 Eu2 N5 C23 -42.5(10) . .
N6 Eu2 N5 C23 -178.4(10) . .
P3 Eu2 N5 C23 9.4(8) . .
P4 Eu2 N5 C23 15.2(11) . .
Na3 Eu2 N5 C23 44.6(9) . .
Na2 Eu2 N5 C23 105.8(9) . .
O13 Eu2 N5 C27 9.2(12) . .
O7 Eu2 N5 C27 -175.4(11) . .
O6 Eu2 N5 C27 -84.7(10) . .
O10 Eu2 N5 C27 -145.2(9) . .
N8 Eu2 N5 C27 81.2(10) . .
N7 Eu2 N5 C27 127.3(10) . .
N6 Eu2 N5 C27 -8.6(9) . .
P3 Eu2 N5 C27 179.2(11) . .
P4 Eu2 N5 C27 -175.0(8) . .
Na3 Eu2 N5 C27 -145.7(10) . .
Na2 Eu2 N5 C27 -84.5(10) . .
O13 Eu2 N6 C28 19.1(10) . .
O7 Eu2 N6 C28 -158.5(9) . .
O6 Eu2 N6 C28 -78.7(10) . .
O10 Eu2 N6 C28 -35.5(12) . .
N8 Eu2 N6 C28 107.9(10) . .
N5 Eu2 N6 C28 -174.1(11) . .
N7 Eu2 N6 C28 87.1(11) . .
P3 Eu2 N6 C28 -167.8(9) . .
P4 Eu2 N6 C28 -16.6(14) . .
Na3 Eu2 N6 C28 -102.6(10) . .
Na2 Eu2 N6 C28 -36.9(10) . .
O13 Eu2 N6 C32 -163.7(11) . .
O7 Eu2 N6 C32 18.7(12) . .
O6 Eu2 N6 C32 98.5(10) . .
O10 Eu2 N6 C32 141.7(10) . .
N8 Eu2 N6 C32 -74.9(10) . .
N5 Eu2 N6 C32 3.0(10) . .
N7 Eu2 N6 C32 -95.7(11) . .
P3 Eu2 N6 C32 9.4(11) . .
P4 Eu2 N6 C32 160.6(8) . .
Na3 Eu2 N6 C32 74.6(11) . .
Na2 Eu2 N6 C32 140.3(10) . .
O13 Eu2 N7 C38 92.9(10) . .
O7 Eu2 N7 C38 -101.9(10) . .
O6 Eu2 N7 C38 -172.2(9) . .
O10 Eu2 N7 C38 174.1(11) . .
N8 Eu2 N7 C38 5.8(10) . .
N5 Eu2 N7 C38 -47.4(11) . .
N6 Eu2 N7 C38 29.6(12) . .
P3 Eu2 N7 C38 -84.9(10) . .
P4 Eu2 N7 C38 178.8(11) . .
Na3 Eu2 N7 C38 -143.4(10) . .
Na2 Eu2 N7 C38 154.1(10) . .
O13 Eu2 N7 C34 -93.8(8) . .
O7 Eu2 N7 C34 71.4(8) . .
O6 Eu2 N7 C34 1.1(10) . .
O10 Eu2 N7 C34 -12.6(8) . .
N8 Eu2 N7 C34 179.1(9) . .
N5 Eu2 N7 C34 125.9(8) . .
N6 Eu2 N7 C34 -157.1(7) . .
P3 Eu2 N7 C34 88.4(8) . .
P4 Eu2 N7 C34 -7.9(7) . .
Na3 Eu2 N7 C34 29.8(8) . .
Na2 Eu2 N7 C34 -32.6(8) . .
O13 Eu2 N8 C43 -93.5(11) . .
O7 Eu2 N8 C43 64.5(11) . .
O6 Eu2 N8 C43 173.5(10) . .
O10 Eu2 N8 C43 -16.3(12) . .
N5 Eu2 N8 C43 130.1(11) . .
N7 Eu2 N8 C43 -2.8(10) . .
N6 Eu2 N8 C43 -168.1(11) . .
P3 Eu2 N8 C43 80.6(11) . .
P4 Eu2 N8 C43 -8.4(11) . .
Na3 Eu2 N8 C43 41.8(12) . .
Na2 Eu2 N8 C43 -67.0(12) . .
O13 Eu2 N8 C39 84.3(9) . .
O7 Eu2 N8 C39 -117.7(9) . .
O6 Eu2 N8 C39 -8.8(14) . .
O10 Eu2 N8 C39 161.5(8) . .
N5 Eu2 N8 C39 -52.1(9) . .
N7 Eu2 N8 C39 174.9(10) . .
N6 Eu2 N8 C39 9.6(9) . .
P3 Eu2 N8 C39 -101.7(9) . .
P4 Eu2 N8 C39 169.4(8) . .
Na3 Eu2 N8 C39 -140.4(8) . .
Na2 Eu2 N8 C39 110.8(9) . .
O20 Eu3 N9 C49 -12.2(12) . .
O15 Eu3 N9 C49 176.8(11) . .
O12 Eu3 N9 C49 75.6(10) . .
O16 Eu3 N9 C49 130.0(9) . .
N11 Eu3 N9 C49 -129.9(10) . .
N12 Eu3 N9 C49 -89.3(10) . .
N10 Eu3 N9 C49 -2.3(9) . .
P5 Eu3 N9 C49 177.7(11) . .
P6 Eu3 N9 C49 157.4(8) . .
Na2 Eu3 N9 C49 140.7(10) . .
O20 Eu3 N9 C45 163.7(8) . .
O15 Eu3 N9 C45 -7.4(9) . .
O12 Eu3 N9 C45 -108.6(9) . .
O16 Eu3 N9 C45 -54.2(10) . .
N11 Eu3 N9 C45 45.9(10) . .
N12 Eu3 N9 C45 86.6(9) . .
N10 Eu3 N9 C45 173.5(10) . .
P5 Eu3 N9 C45 -6.4(8) . .
P6 Eu3 N9 C45 -26.8(11) . .
Na2 Eu3 N9 C45 -43.4(9) . .
O20 Eu3 N10 C54 -176.0(11) . .
O15 Eu3 N10 C54 10.0(13) . .
O12 Eu3 N10 C54 -74.2(11) . .
O16 Eu3 N10 C54 -116.2(11) . .
N11 Eu3 N10 C54 125.9(10) . .
N12 Eu3 N10 C54 93.1(11) . .
N9 Eu3 N10 C54 11.1(10) . .
P5 Eu3 N10 C54 11.2(11) . .
P6 Eu3 N10 C54 -145.9(10) . .
Na2 Eu3 N10 C54 -53.7(13) . .
O20 Eu3 N10 C50 -9.4(11) . .
O15 Eu3 N10 C50 176.6(11) . .
O12 Eu3 N10 C50 92.3(12) . .
O16 Eu3 N10 C50 50.4(12) . .
N11 Eu3 N10 C50 -67.5(13) . .
N12 Eu3 N10 C50 -100.4(11) . .
N9 Eu3 N10 C50 177.7(12) . .
P5 Eu3 N10 C50 177.7(11) . .
P6 Eu3 N10 C50 20.7(13) . .
Na2 Eu3 N10 C50 112.8(11) . .
O20 Eu3 N11 C56 82.4(9) . .
O15 Eu3 N11 C56 -85.9(10) . .
O12 Eu3 N11 C56 -4.9(13) . .
O16 Eu3 N11 C56 -3.3(9) . .
N12 Eu3 N11 C56 176.8(10) . .
N9 Eu3 N11 C56 -136.5(9) . .
N10 Eu3 N11 C56 139.2(9) . .
P5 Eu3 N11 C56 -98.7(9) . .
P6 Eu3 N11 C56 -0.5(8) . .
Na2 Eu3 N11 C56 -41.1(9) . .
O20 Eu3 N11 C60 -100.6(11) . .
O15 Eu3 N11 C60 91.1(11) . .
O12 Eu3 N11 C60 172.1(9) . .
O16 Eu3 N11 C60 173.7(11) . .
N12 Eu3 N11 C60 -6.2(10) . .
N9 Eu3 N11 C60 40.5(11) . .
N10 Eu3 N11 C60 -43.8(13) . .
P5 Eu3 N11 C60 78.3(10) . .
P6 Eu3 N11 C60 176.5(12) . .
Na2 Eu3 N11 C60 135.9(10) . .
O20 Eu3 N12 C65 82.3(12) . .
O15 Eu3 N12 C65 -71.4(12) . .
O12 Eu3 N12 C65 -174.6(11) . .
O16 Eu3 N12 C65 3.1(13) . .
N11 Eu3 N12 C65 3.3(11) . .
N9 Eu3 N12 C65 -140.6(12) . .
N10 Eu3 N12 C65 158.0(12) . .
P5 Eu3 N12 C65 -89.9(12) . .
P6 Eu3 N12 C65 5.5(12) . .
Na2 Eu3 N12 C65 -50.3(13) . .
O20 Eu3 N12 C61 -94.0(10) . .
O15 Eu3 N12 C61 112.3(10) . .
O12 Eu3 N12 C61 9.1(14) . .
O16 Eu3 N12 C61 -173.2(9) . .
N11 Eu3 N12 C61 -173.0(11) . .
N9 Eu3 N12 C61 43.0(10) . .
N10 Eu3 N12 C61 -18.3(10) . .
P5 Eu3 N12 C61 93.8(10) . .
P6 Eu3 N12 C61 -170.8(9) . .
Na2 Eu3 N12 C61 133.4(9) . .
O18 Eu4 N13 C71 -85.2(9) . .
O19 Eu4 N13 C71 -176.2(10) . .
O22 Eu4 N13 C71 100.8(10) . .
O3 Eu4 N13 C71 -168.2(8) 2_656 .
N14 Eu4 N13 C71 5.2(9) . .
N16 Eu4 N13 C71 -36.5(11) . .
N15 Eu4 N13 C71 53.2(10) . .
P7 Eu4 N13 C71 -174.4(10) . .
P8 Eu4 N13 C71 92.4(9) . .
Na1 Eu4 N13 C71 147.5(9) 2_656 .
O18 Eu4 N13 C67 87.3(9) . .
O19 Eu4 N13 C67 -3.7(8) . .
O22 Eu4 N13 C67 -86.7(9) . .
O3 Eu4 N13 C67 4.3(12) 2_656 .
N14 Eu4 N13 C67 177.7(10) . .
N16 Eu4 N13 C67 136.0(9) . .
N15 Eu4 N13 C67 -134.3(9) . .
P7 Eu4 N13 C67 -1.9(7) . .
P8 Eu4 N13 C67 -95.1(9) . .
Na1 Eu4 N13 C67 -40.1(9) 2_656 .
O18 Eu4 N14 C72 -107.8(13) . .
O19 Eu4 N14 C72 174.8(11) . .
O22 Eu4 N14 C72 100.9(13) . .
O3 Eu4 N14 C72 -10.9(17) 2_656 .
N13 Eu4 N14 C72 176.6(14) . .
N16 Eu4 N14 C72 -31.7(13) . .
N15 Eu4 N14 C72 31.9(13) . .
P7 Eu4 N14 C72 177.0(12) . .
P8 Eu4 N14 C72 80.8(13) . .
Na1 Eu4 N14 C72 115.5(12) 2_656 .
O18 Eu4 N14 C76 69.9(10) . .
O19 Eu4 N14 C76 -7.5(12) . .
O22 Eu4 N14 C76 -81.3(10) . .
O3 Eu4 N14 C76 166.8(8) 2_656 .
N13 Eu4 N14 C76 -5.6(9) . .
N16 Eu4 N14 C76 146.0(11) . .
N15 Eu4 N14 C76 -150.3(10) . .
P7 Eu4 N14 C76 -5.3(11) . .
P8 Eu4 N14 C76 -101.5(10) . .
Na1 Eu4 N14 C76 -66.8(12) 2_656 .
O18 Eu4 N15 C82 -12.2(12) . .
O19 Eu4 N15 C82 135.1(9) . .
O22 Eu4 N15 C82 -174.0(11) . .
O3 Eu4 N15 C82 78.5(10) 2_656 .
N14 Eu4 N15 C82 -81.4(10) . .
N13 Eu4 N15 C82 -123.7(10) . .
N16 Eu4 N15 C82 3.8(9) . .
P7 Eu4 N15 C82 161.3(8) . .
P8 Eu4 N15 C82 -179.6(11) . .
Na1 Eu4 N15 C82 142.6(10) 2_656 .
O18 Eu4 N15 C78 156.8(8) . .
O19 Eu4 N15 C78 -55.8(10) . .
O22 Eu4 N15 C78 -4.9(9) . .
O3 Eu4 N15 C78 -112.4(9) 2_656 .
N14 Eu4 N15 C78 87.6(9) . .
N13 Eu4 N15 C78 45.4(11) . .
N16 Eu4 N15 C78 172.9(10) . .
P7 Eu4 N15 C78 -29.6(11) . .
P8 Eu4 N15 C78 -10.5(8) . .
Na1 Eu4 N15 C78 -48.4(9) 2_656 .
O18 Eu4 N16 C83 -18.7(10) . .
O19 Eu4 N16 C83 47.5(13) . .
O22 Eu4 N16 C83 175.4(10) . .
O3 Eu4 N16 C83 86.8(11) 2_656 .
N14 Eu4 N16 C83 -103.8(11) . .
N13 Eu4 N16 C83 -67.0(12) . .
N15 Eu4 N16 C83 172.6(12) . .
P7 Eu4 N16 C83 18.3(14) . .
P8 Eu4 N16 C83 169.8(10) . .
Na1 Eu4 N16 C83 107.6(11) 2_656 .
O18 Eu4 N16 C87 173.3(10) . .
O19 Eu4 N16 C87 -120.5(10) . .
O22 Eu4 N16 C87 7.4(12) . .
O3 Eu4 N16 C87 -81.1(10) 2_656 .
N14 Eu4 N16 C87 88.2(10) . .
N13 Eu4 N16 C87 125.0(9) . .
N15 Eu4 N16 C87 4.6(9) . .
P7 Eu4 N16 C87 -149.7(8) . .
P8 Eu4 N16 C87 1.9(10) . .
Na1 Eu4 N16 C87 -60.4(11) 2_656 .
C5 N1 C1 C2 3.6(17) . .
Eu1 N1 C1 C2 -163.5(10) . .
C5 N1 C1 P1 -173.9(9) . .
Eu1 N1 C1 P1 19.0(11) . .
O2 P1 C1 N1 -132.2(9) . .
O3 P1 C1 N1 106.7(9) . .
O1 P1 C1 N1 -13.5(10) . .
Na3 P1 C1 N1 -71.4(9) . .
Na1 P1 C1 N1 17.0(11) . .
Eu5B P1 C1 N1 -150.2(7) . .
Eu1 P1 C1 N1 -12.8(8) . .
O2 P1 C1 C2 50.2(11) . .
O3 P1 C1 C2 -70.9(11) . .
O1 P1 C1 C2 168.9(10) . .
Na3 P1 C1 C2 111.0(10) . .
Na1 P1 C1 C2 -160.6(8) . .
Eu5B P1 C1 C2 32.2(12) . .
Eu1 P1 C1 C2 169.6(11) . .
N1 C1 C2 C3 -1.8(19) . .
P1 C1 C2 C3 175.6(10) . .
C1 C2 C3 C4 -2(2) . .
C2 C3 C4 C5 3(2) . .
C1 N1 C5 C4 -1.8(18) . .
Eu1 N1 C5 C4 165.3(10) . .
C1 N1 C5 C10 173.4(11) . .
Eu1 N1 C5 C10 -19.6(14) . .
C3 C4 C5 N1 -2(2) . .
C3 C4 C5 C10 -176.7(14) . .
C10 N2 C6 C7 -1.7(19) . .
Eu1 N2 C6 C7 -177.3(10) . .
N2 C6 C7 C8 2(2) . .
N2 C6 C7 C11 179.5(12) . .
C6 C7 C8 C9 -3(2) . .
C11 C7 C8 C9 -179.6(15) . .
C7 C8 C9 C10 2(3) . .
C8 C9 C10 N2 -1(2) . .
C8 C9 C10 C5 175.5(14) . .
C6 N2 C10 C9 1.0(19) . .
Eu1 N2 C10 C9 176.6(10) . .
C6 N2 C10 C5 -175.8(11) . .
Eu1 N2 C10 C5 -0.2(16) . .
N1 C5 C10 C9 -163.5(13) . .
C4 C5 C10 C9 11(2) . .
N1 C5 C10 N2 13.1(18) . .
C4 C5 C10 N2 -171.9(13) . .
C16 N3 C12 C13 0(2) . .
Eu1 N3 C12 C13 172.6(11) . .
C16 N3 C12 P2 174.7(10) . .
Eu1 N3 C12 P2 -13.1(12) . .
O5 P2 C12 N3 129.2(10) . .
O4 P2 C12 N3 7.6(11) . .
O6 P2 C12 N3 -110.6(10) . .
Na3 P2 C12 N3 -28.9(12) . .
Eu1 P2 C12 N3 9.0(9) . .
O5 P2 C12 C13 -56.3(13) . .
O4 P2 C12 C13 -177.9(11) . .
O6 P2 C12 C13 64.0(12) . .
Na3 P2 C12 C13 145.7(10) . .
Eu1 P2 C12 C13 -176.5(12) . .
N3 C12 C13 C14 -2(2) . .
P2 C12 C13 C14 -176.1(12) . .
C12 C13 C14 C15 2(2) . .
C13 C14 C15 C16 0(3) . .
C12 N3 C16 C15 1(2) . .
Eu1 N3 C16 C15 -170.3(11) . .
C12 N3 C16 C21 -177.2(12) . .
Eu1 N3 C16 C21 11.1(17) . .
C14 C15 C16 N3 -2(3) . .
C14 C15 C16 C21 176.8(15) . .
C21 N4 C17 C18 -3(2) . .
Eu1 N4 C17 C18 -173.5(10) . .
N4 C17 C18 C19 0(2) . .
N4 C17 C18 C22 179.9(14) . .
C17 C18 C19 C20 5(3) . .
C22 C18 C19 C20 -176(2) . .
C18 C19 C20 C21 -6(4) . .
C17 N4 C21 C20 2(2) . .
Eu1 N4 C21 C20 172.4(15) . .
C17 N4 C21 C16 -179.8(12) . .
Eu1 N4 C21 C16 -9.3(18) . .
C19 C20 C21 N4 2(3) . .
C19 C20 C21 C16 -176.3(18) . .
N3 C16 C21 N4 -1(2) . .
C15 C16 C21 N4 -179.5(15) . .
N3 C16 C21 C20 177.4(16) . .
C15 C16 C21 C20 -1(3) . .
C27 N5 C23 C24 -2(2) . .
Eu2 N5 C23 C24 167.7(11) . .
C27 N5 C23 P3 174.3(10) . .
Eu2 N5 C23 P3 -15.6(13) . .
O7 P3 C23 N5 6.0(12) . .
O9 P3 C23 N5 125.9(11) . .
O8 P3 C23 N5 -112.9(11) . .
Na3 P3 C23 N5 -28.1(13) . .
Eu2 P3 C23 N5 10.9(9) . .
O7 P3 C23 C24 -177.2(12) . .
O9 P3 C23 C24 -57.3(15) . .
O8 P3 C23 C24 63.8(13) . .
Na3 P3 C23 C24 148.6(10) . .
Eu2 P3 C23 C24 -172.3(13) . .
N5 C23 C24 C25 1(2) . .
P3 C23 C24 C25 -176.1(13) . .
C23 C24 C25 C26 2(3) . .
C24 C25 C26 C27 -2(3) . .
C23 N5 C27 C26 2(2) . .
Eu2 N5 C27 C26 -167.5(11) . .
C23 N5 C27 C32 -177.4(12) . .
Eu2 N5 C27 C32 13.1(17) . .
C25 C26 C27 N5 0(2) . .
C25 C26 C27 C32 179.7(15) . .
C32 N6 C28 C29 -3(2) . .
Eu2 N6 C28 C29 174.2(11) . .
N6 C28 C29 C30 1(2) . .
N6 C28 C29 C33 179.1(14) . .
C28 C29 C30 C31 1(2) . .
C33 C29 C30 C31 -176.9(15) . .
C29 C30 C31 C32 -1(3) . .
C28 N6 C32 C31 3(2) . .
Eu2 N6 C32 C31 -174.1(11) . .
C28 N6 C32 C27 179.0(12) . .
Eu2 N6 C32 C27 1.7(17) . .
C30 C31 C32 N6 -1(2) . .
C30 C31 C32 C27 -176.8(15) . .
N5 C27 C32 N6 -9(2) . .
C26 C27 C32 N6 171.2(14) . .
N5 C27 C32 C31 166.3(14) . .
C26 C27 C32 C31 -13(2) . .
C38 N7 C34 C35 4.5(18) . .
Eu2 N7 C34 C35 -169.1(9) . .
C38 N7 C34 P4 -173.1(10) . .
Eu2 N7 C34 P4 13.3(11) . .
O11 P4 C34 N7 -124.5(9) . .
O12 P4 C34 N7 115.3(9) . .
O10 P4 C34 N7 -4.8(11) . .
Na3 P4 C34 N7 -66.1(9) . .
Na2 P4 C34 N7 19.8(11) . .
Eu2 P4 C34 N7 -9.0(8) . .
O11 P4 C34 C35 57.8(11) . .
O12 P4 C34 C35 -62.3(11) . .
O10 P4 C34 C35 177.5(10) . .
Na3 P4 C34 C35 116.3(10) . .
Na2 P4 C34 C35 -157.8(9) . .
Eu2 P4 C34 C35 173.4(11) . .
N7 C34 C35 C36 0(2) . .
P4 C34 C35 C36 177.9(13) . .
C34 C35 C36 C37 -5(3) . .
C35 C36 C37 C38 4(3) . .
C34 N7 C38 C37 -5(2) . .
Eu2 N7 C38 C37 168.1(15) . .
C34 N7 C38 C43 178.6(12) . .
Eu2 N7 C38 C43 -8.0(18) . .
C36 C37 C38 N7 1(3) . .
C36 C37 C38 C43 177.0(19) . .
C43 N8 C39 C40 -4(2) . .
Eu2 N8 C39 C40 178.3(10) . .
N8 C39 C40 C41 1(2) . .
N8 C39 C40 C44 -178.8(12) . .
C39 C40 C41 C42 3(4) . .
C44 C40 C41 C42 -178(2) . .
C40 C41 C42 C43 -3(5) . .
C39 N8 C43 C42 4(3) . .
Eu2 N8 C43 C42 -179(2) . .
C39 N8 C43 C38 -177.5(12) . .
Eu2 N8 C43 C38 0.3(18) . .
C41 C42 C43 N8 -1(4) . .
C41 C42 C43 C38 -179(2) . .
N7 C38 C43 N8 5(2) . .
C37 C38 C43 N8 -171.2(17) . .
N7 C38 C43 C42 -176(2) . .
C37 C38 C43 C42 8(3) . .
C49 N9 C45 C46 1(2) . .
Eu3 N9 C45 C46 -175.3(12) . .
C49 N9 C45 P5 -173.0(9) . .
Eu3 N9 C45 P5 10.9(13) . .
O13 P5 C45 N9 108.9(11) . .
O14 P5 C45 N9 -131.0(10) . .
O15 P5 C45 N9 -8.5(12) . .
Eu3 P5 C45 N9 -7.6(9) . .
O13 P5 C45 C46 -64.7(14) . .
O14 P5 C45 C46 55.4(15) . .
O15 P5 C45 C46 177.9(13) . .
Eu3 P5 C45 C46 178.8(14) . .
N9 C45 C46 C47 2(3) . .
P5 C45 C46 C47 175.5(19) . .
C45 C46 C47 C48 -4(4) . .
C46 C47 C48 C49 4(4) . .
C45 N9 C49 C48 -1(2) . .
Eu3 N9 C49 C48 174.4(14) . .
C45 N9 C49 C54 179.3(11) . .
Eu3 N9 C49 C54 -4.9(16) . .
C47 C48 C49 N9 -1(3) . .
C47 C48 C49 C54 178(2) . .
C54 N10 C50 C51 1(2) . .
Eu3 N10 C50 C51 -166.4(14) . .
N10 C50 C51 C52 3(3) . .
N10 C50 C51 C55 178.8(19) . .
C50 C51 C52 C53 -6(3) . .
C55 C51 C52 C53 177.6(19) . .
C51 C52 C53 C54 6(3) . .
C50 N10 C54 C53 -1(2) . .
Eu3 N10 C54 C53 166.1(12) . .
C50 N10 C54 C49 174.8(13) . .
Eu3 N10 C54 C49 -17.9(17) . .
C52 C53 C54 N10 -2(2) . .
C52 C53 C54 C49 -178.2(14) . .
N9 C49 C54 N10 14.6(18) . .
C48 C49 C54 N10 -164.7(17) . .
N9 C49 C54 C53 -169.1(13) . .
C48 C49 C54 C53 12(2) . .
C60 N11 C56 C57 -0.2(19) . .
Eu3 N11 C56 C57 176.9(10) . .
C60 N11 C56 P6 -176.3(10) . .
Eu3 N11 C56 P6 0.9(13) . .
O17 P6 C56 N11 124.2(11) . .
O16 P6 C56 N11 3.5(11) . .
O18 P6 C56 N11 -116.8(10) . .
Na2 P6 C56 N11 56.2(10) . .
Eu3 P6 C56 N11 -0.6(8) . .
O17 P6 C56 C57 -52.2(12) . .
O16 P6 C56 C57 -172.9(10) . .
O18 P6 C56 C57 66.7(11) . .
Na2 P6 C56 C57 -120.2(9) . .
Eu3 P6 C56 C57 -177.0(10) . .
N11 C56 C57 C58 -4(2) . .
P6 C56 C57 C58 172.3(11) . .
C56 C57 C58 C59 5(2) . .
C57 C58 C59 C60 -2(3) . .
C56 N11 C60 C59 3(2) . .
Eu3 N11 C60 C59 -173.8(12) . .
C56 N11 C60 C65 -174.4(13) . .
Eu3 N11 C60 C65 8.6(18) . .
C58 C59 C60 N11 -2(3) . .
C58 C59 C60 C65 175.2(18) . .
C65 N12 C61 C62 1(2) . .
Eu3 N12 C61 C62 178.0(14) . .
N12 C61 C62 C63 -1(3) . .
N12 C61 C62 C66 177.2(19) . .
C61 C62 C63 C64 -4(4) . .
C66 C62 C63 C64 178(3) . .
C62 C63 C64 C65 8(5) . .
C61 N12 C65 C64 3(3) . .
Eu3 N12 C65 C64 -173.6(18) . .
C61 N12 C65 C60 176.0(14) . .
Eu3 N12 C65 C60 0(2) . .
C63 C64 C65 N12 -7(4) . .
C63 C64 C65 C60 180(2) . .
N11 C60 C65 N12 -5(2) . .
C59 C60 C65 N12 177.3(16) . .
N11 C60 C65 C64 168.9(17) . .
C59 C60 C65 C64 -9(3) . .
C71 N13 C67 C68 0.8(18) . .
Eu4 N13 C67 C68 -171.7(10) . .
C71 N13 C67 P7 175.6(9) . .
Eu4 N13 C67 P7 3.1(12) . .
O21 P7 C67 N13 122.4(11) . .
O20 P7 C67 N13 -118.5(10) . .
O19 P7 C67 N13 -0.1(11) . .
Na1 P7 C67 N13 50.0(11) 2_656 .
Eu4 P7 C67 N13 -2.1(8) . .
O21 P7 C67 C68 -63.0(14) . .
O20 P7 C67 C68 56.2(12) . .
O19 P7 C67 C68 174.6(11) . .
Na1 P7 C67 C68 -135.3(11) 2_656 .
Eu4 P7 C67 C68 172.5(12) . .
N13 C67 C68 C69 -3(2) . .
P7 C67 C68 C69 -177.7(12) . .
C67 C68 C69 C70 4(2) . .
C68 C69 C70 C71 -3(2) . .
C67 N13 C71 C70 0.3(19) . .
Eu4 N13 C71 C70 172.6(10) . .
C67 N13 C71 C76 -176.8(11) . .
Eu4 N13 C71 C76 -4.5(16) . .
C69 C70 C71 N13 1(2) . .
C69 C70 C71 C76 177.9(14) . .
C76 N14 C72 C73 -1(3) . .
Eu4 N14 C72 C73 177.2(15) . .
N14 C72 C73 C74 0(3) . .
N14 C72 C73 C77 -178(2) . .
C72 C73 C74 C75 2(3) . .
C77 C73 C74 C75 180(2) . .
C73 C74 C75 C76 -2(3) . .
C72 N14 C76 C75 0(2) . .
Eu4 N14 C76 C75 -177.8(10) . .
C72 N14 C76 C71 -176.2(13) . .
Eu4 N14 C76 C71 5.9(16) . .
C74 C75 C76 N14 1(2) . .
C74 C75 C76 C71 177.3(15) . .
N13 C71 C76 N14 -0.9(18) . .
C70 C71 C76 N14 -178.0(13) . .
N13 C71 C76 C75 -177.0(13) . .
C70 C71 C76 C75 6(2) . .
C82 N15 C78 C79 3(2) . .
Eu4 N15 C78 C79 -166.7(12) . .
C82 N15 C78 P8 -173.8(10) . .
Eu4 N15 C78 P8 16.9(12) . .
O23 P8 C78 N15 -146.5(9) . .
O24 P8 C78 N15 93.3(11) . .
O22 P8 C78 N15 -23.1(11) . .
Na1 P8 C78 N15 35.1(12) 2_656 .
Eu4 P8 C78 N15 -11.6(9) . .
O23 P8 C78 C79 37.1(14) . .
O24 P8 C78 C79 -83.1(14) . .
O22 P8 C78 C79 160.5(13) . .
Na1 P8 C78 C79 -141.3(11) 2_656 .
Eu4 P8 C78 C79 172.0(13) . .
N15 C78 C79 C80 -2(3) . .
P8 C78 C79 C80 174.5(13) . .
C78 C79 C80 C81 0(3) . .
C79 C80 C81 C82 1(3) . .
C78 N15 C82 C81 -2(2) . .
Eu4 N15 C82 C81 167.2(11) . .
C78 N15 C82 C87 179.8(12) . .
Eu4 N15 C82 C87 -11.2(16) . .
C80 C81 C82 N15 0(2) . .
C80 C81 C82 C87 178.6(15) . .
C87 N16 C83 C84 3(2) . .
Eu4 N16 C83 C84 -165.4(13) . .
N16 C83 C84 C85 -3(2) . .
N16 C83 C84 C88 -176.4(17) . .
C83 C84 C85 C86 2(2) . .
C88 C84 C85 C86 175.4(16) . .
C84 C85 C86 C87 -1(2) . .
C83 N16 C87 C86 -3(2) . .
Eu4 N16 C87 C86 166.3(11) . .
C83 N16 C87 C82 179.3(12) . .
Eu4 N16 C87 C82 -11.7(16) . .
C85 C86 C87 N16 2(2) . .
C85 C86 C87 C82 179.8(13) . .
N15 C82 C87 N16 15.0(19) . .
C81 C82 C87 N16 -163.3(14) . .
N15 C82 C87 C86 -163.0(13) . .
C81 C82 C87 C86 19(2) . .
